data_7202838
loop_
_publ_author_name
'Faccini, Francesco'
'Fric, Helmut'
'Schubert, Ulrich'
'Wendel, Eric'
'Tsetsgee, Otgontuul'
'M\"uller, Klaus'
'Bertagnolli, Helmut'
'Venzo, Alfonso'
'Gross, Silvia'

_publ_section_title
;
 \w-Mercapto-functionalized hafnium- and zirconium-oxoclusters as
 nanosized building blocks for inorganic--organic hybrid materials:
 synthesis, characterization and photothiol-ene polymerization
;
_journal_issue 31
_journal_name_full 'Journal of Materials Chemistry'
_journal_page_first 3297
_journal_paper_doi 10.1039/b702714a
_journal_volume 17
_journal_year 2007
_chemical_formula_moiety 'C72 H120 O64 S24 Zr12, 4(C3 H6 O2 S1)'
_chemical_formula_sum 'C84 H152 O72 S28 Zr12'
_chemical_formula_weight 4298.31
_chemical_name_systematic
;
?
;
_space_group_IT_number 14
_symmetry_cell_setting monoclinic
_symmetry_space_group_name_Hall '-P 2yn'
_symmetry_space_group_name_H-M 'P 1 21/n 1'
_atom_sites_solution_hydrogens geom
_atom_sites_solution_primary direct
_atom_sites_solution_secondary difmap
_audit_creation_method SHELXL-97
_cell_angle_alpha 90.00
_cell_angle_beta 94.4330(10)
_cell_angle_gamma 90.00
_cell_formula_units_Z 2
_cell_length_a 15.5151(10)
_cell_length_b 26.5664(15)
_cell_length_c 21.5476(10)
_cell_measurement_reflns_used 6957
_cell_measurement_temperature 173(2)
_cell_measurement_theta_max 27.260
_cell_measurement_theta_min 2.489
_cell_volume 8854.9(9)
_computing_cell_refinement 'Bruker-AXS SAINT Software'
_computing_data_collection 'Bruker-AXS SMART Software'
_computing_data_reduction 'Bruker-AXS SAINT Software'
_computing_molecular_graphics 'Bruker-AXS SHELXTL Software'
_computing_publication_material 'Bruker-AXS SHELXTL Software'
_computing_structure_refinement 'SHELXL-97 (Sheldrick, 1997)'
_computing_structure_solution 'SHELXS-97 (Sheldrick, 1990)'
_diffrn_ambient_temperature 173(2)
_diffrn_measured_fraction_theta_full 0.994
_diffrn_measured_fraction_theta_max 0.994
_diffrn_radiation_monochromator graphite
_diffrn_radiation_source 'fine-focus sealed tube'
_diffrn_radiation_type MoK\a
_diffrn_radiation_wavelength 0.71073
_diffrn_reflns_av_R_equivalents 0.0419
_diffrn_reflns_av_sigmaI/netI 0.0529
_diffrn_reflns_limit_h_max 18
_diffrn_reflns_limit_h_min -18
_diffrn_reflns_limit_k_max 30
_diffrn_reflns_limit_k_min -31
_diffrn_reflns_limit_l_max 24
_diffrn_reflns_limit_l_min -25
_diffrn_reflns_number 48060
_diffrn_reflns_theta_full 25.00
_diffrn_reflns_theta_max 25.00
_diffrn_reflns_theta_min 2.19
_diffrn_standards_interval_time 20
_exptl_absorpt_coefficient_mu 1.083
_exptl_absorpt_correction_T_max 0.9682
_exptl_absorpt_correction_T_min 0.9184
_exptl_absorpt_correction_type SADABS
_exptl_crystal_colour colorless
_exptl_crystal_density_diffrn 1.612
_exptl_crystal_density_method 'not measured'
_exptl_crystal_description prism
_exptl_crystal_F_000 4304
_exptl_crystal_size_max 0.08
_exptl_crystal_size_mid 0.06
_exptl_crystal_size_min 0.03
_refine_diff_density_max 6.826
_refine_diff_density_min -2.302
_refine_diff_density_rms 0.381
_refine_ls_extinction_method none
_refine_ls_goodness_of_fit_ref 1.737
_refine_ls_hydrogen_treatment mixed
_refine_ls_matrix_type full
_refine_ls_number_parameters 603
_refine_ls_number_reflns 15524
_refine_ls_number_restraints 0
_refine_ls_restrained_S_all 1.737
_refine_ls_R_factor_all 0.1759
_refine_ls_R_factor_gt 0.1451
_refine_ls_shift/su_max 0.134
_refine_ls_shift/su_mean 0.018
_refine_ls_structure_factor_coef Fsqd
_refine_ls_weighting_details 'calc w=1/[\s^2^(Fo^2^)+(0.2000P)^2^+0.0000P] where P=(Fo^2^+2Fc^2^)/3'
_refine_ls_weighting_scheme calc
_refine_ls_wR_factor_gt 0.4083
_refine_ls_wR_factor_ref 0.4349
_reflns_number_gt 10952
_reflns_number_total 15524
_reflns_threshold_expression >2sigma(I)
_cod_data_source_file b702714a.txt
_cod_data_source_block ff1
_cod_original_sg_symbol_H-M P2(1)/n
_cod_database_code 7202838

loop_
_symmetry_equiv_pos_as_xyz
'x, y, z'
'-x+1/2, y+1/2, -z+1/2'
'-x, -y, -z'
'x-1/2, -y-1/2, z-1/2'

loop_
_atom_site_label
_atom_site_type_symbol
_atom_site_fract_x
_atom_site_fract_y
_atom_site_fract_z
_atom_site_U_iso_or_equiv
_atom_site_adp_type
_atom_site_occupancy
_atom_site_symmetry_multiplicity
_atom_site_calc_flag
_atom_site_refinement_flags
_atom_site_disorder_assembly
_atom_site_disorder_group
Zr1 Zr 0.08281(8) 0.03635(4) 0.39439(5) 0.0198(3) Uani 1 1 d . . .
Zr2 Zr -0.10630(8) 0.11082(5) 0.41268(6) 0.0293(4) Uani 1 1 d . . .
Zr3 Zr 0.19971(8) 0.14586(5) 0.37760(6) 0.0259(4) Uani 1 1 d . . .
Zr4 Zr 0.08230(8) 0.13483(5) 0.50844(6) 0.0251(4) Uani 1 1 d . . .
Zr5 Zr 0.01066(9) 0.12198(6) 0.28064(6) 0.0334(4) Uani 1 1 d . . .
Zr6 Zr 0.01360(10) 0.21974(5) 0.39040(8) 0.0405(5) Uani 1 1 d . . .
O1 O 0.0221(9) 0.2616(4) 0.4787(6) 0.063(4) Uani 1 1 d . . .
O2 O 0.0831(7) 0.1747(4) 0.3318(4) 0.036(2) Uani 1 1 d . . .
O3 O -0.0746(7) 0.1693(4) 0.3320(5) 0.047(3) Uani 1 1 d . . .
O4 O 0.1404(6) 0.0981(3) 0.4364(4) 0.0232(19) Uani 1 1 d . . .
O5 O -0.0014(5) 0.0682(3) 0.4694(4) 0.0216(18) Uani 1 1 d . . .
O6 O 0.2933(6) 0.0830(3) 0.3713(4) 0.031(2) Uani 1 1 d . . .
O7 O 0.2945(7) 0.1549(4) 0.4572(5) 0.042(3) Uani 1 1 d . . .
O8 O 0.2185(7) 0.1483(4) 0.5412(4) 0.038(2) Uani 1 1 d . . .
O9 O 0.1175(6) 0.0790(4) 0.5811(4) 0.032(2) Uani 1 1 d . . .
O10 O -0.1449(7) 0.1168(4) 0.5103(5) 0.040(3) Uani 1 1 d . . .
O11 O -0.1763(6) 0.0418(4) 0.4321(4) 0.034(2) Uani 1 1 d . . .
O12 O -0.0168(6) 0.0792(3) 0.3562(4) 0.027(2) Uani 1 1 d . . .
O13 O -0.0116(6) -0.0238(3) 0.4082(4) 0.0245(19) Uani 1 1 d . . .
O14 O 0.1288(6) -0.0063(3) 0.4789(4) 0.027(2) Uani 1 1 d . . .
O15 O -0.0273(6) 0.1329(3) 0.5689(4) 0.032(2) Uani 1 1 d . . .
O16 O 0.0729(8) 0.2083(4) 0.5532(5) 0.048(3) Uani 1 1 d . . .
O17 O -0.1232(9) 0.2437(5) 0.4047(7) 0.070(4) Uani 1 1 d . . .
O18 O 0.0676(7) -0.0049(4) 0.3050(4) 0.039(2) Uani 1 1 d . . .
O19 O 0.2151(6) 0.0117(3) 0.3786(4) 0.029(2) Uani 1 1 d . . .
O20 O 0.0181(7) 0.0493(4) 0.2325(4) 0.045(3) Uani 1 1 d . . .
O21 O 0.0999(7) 0.1398(4) 0.2031(5) 0.046(3) Uani 1 1 d . . .
O22 O 0.2649(8) 0.1631(4) 0.2885(5) 0.045(3) Uani 1 1 d . . .
O23 O -0.1968(7) 0.0961(5) 0.3310(5) 0.051(3) Uani 1 1 d . . .
O24 O -0.1220(7) 0.1033(5) 0.2456(5) 0.061(4) Uani 1 1 d . . .
O25 O -0.0215(8) 0.1822(5) 0.2058(6) 0.060(3) Uani 1 1 d . . .
O26 O 0.2667(9) 0.2202(4) 0.3582(5) 0.057(3) Uani 1 1 d . . .
O27 O 0.0940(12) 0.2870(5) 0.3653(7) 0.081(5) Uani 1 1 d . . .
O28 O 0.1372(6) 0.1953(3) 0.4418(4) 0.033(2) Uani 1 1 d . . .
O29 O -0.1979(8) 0.1736(4) 0.4141(6) 0.054(3) Uani 1 1 d . . .
O30 O -0.0199(9) 0.2674(6) 0.3051(9) 0.091(6) Uani 1 1 d . . .
O31 O -0.0141(6) 0.1613(3) 0.4473(5) 0.034(2) Uani 1 1 d . . .
O32 O 0.1338(6) 0.0876(3) 0.3171(4) 0.028(2) Uani 1 1 d . . .
O33 O 0.2922(10) 0.1100(5) 0.1854(6) 0.066(4) Uani 1 1 d . . .
O34 O 0.2274(9) 0.0460(5) 0.2244(6) 0.064(4) Uani 1 1 d . . .
O35 O 0.7913(8) 0.2183(6) 0.2626(6) 0.077(5) Uani 1 1 d . . .
O36 O 0.8484(9) 0.2417(6) 0.1763(7) 0.077(4) Uani 1 1 d . . .
S1 S 0.4833(10) 0.2019(5) 0.3176(7) 0.178(5) Uiso 1 1 d . . .
S2 S 0.5167(5) -0.0075(3) 0.2999(3) 0.0907(19) Uiso 1 1 d . . .
S3 S 0.0789(10) 0.1205(6) 0.0533(7) 0.190(5) Uiso 1 1 d . . .
S4 S -0.4435(7) 0.1090(4) 0.2032(5) 0.134(3) Uiso 1 1 d . . .
S5 S -0.3772(8) 0.3329(4) 0.3902(5) 0.142(3) Uiso 1 1 d . . .
S6 S -0.3041(6) 0.1758(3) 0.5784(4) 0.110(2) Uiso 1 1 d . . .
S7 S -0.2303(8) -0.0593(5) 0.2244(5) 0.155(4) Uiso 1 1 d . . .
S8 S -0.3821(7) 0.0664(4) 0.4479(5) 0.130(3) Uiso 1 1 d . . .
S9 S 0.4810(8) 0.2195(5) 0.4900(6) 0.153(4) Uiso 1 1 d . . .
S10 S -0.0903(8) 0.3717(4) 0.2381(5) 0.144(4) Uiso 1 1 d . . .
S11 S 0.3104(10) -0.0508(6) 0.1676(7) 0.187(5) Uiso 1 1 d . . .
S12 S 0.1052(8) -0.1243(5) 0.1569(6) 0.160(4) Uiso 1 1 d . . .
S13 S -0.1498(8) 0.2778(4) 0.5775(5) 0.147(4) Uiso 1 1 d . . .
S14 S 0.5608(4) 0.3232(2) 0.2142(3) 0.0651(13) Uiso 1 1 d . . .
C19 C 0.2834(10) 0.0347(6) 0.3678(7) 0.038(3) Uiso 1 1 d . . .
C20 C 0.3549(12) 0.0032(7) 0.3470(9) 0.058(5) Uiso 1 1 d . . .
H20A H 0.3328 -0.0166 0.3101 0.069 Uiso 1 1 calc R . .
H20B H 0.3729 -0.0210 0.3805 0.069 Uiso 1 1 calc R . .
C21 C 0.4341(15) 0.0328(8) 0.3303(11) 0.071(6) Uiso 1 1 d . . .
H21A H 0.4593 0.0506 0.3678 0.085 Uiso 1 1 calc R . .
H21B H 0.4160 0.0585 0.2986 0.085 Uiso 1 1 calc R . .
C16 C 0.0443(11) 0.0060(7) 0.2483(8) 0.046(4) Uiso 1 1 d . . .
C17 C 0.0469(13) -0.0341(7) 0.2001(8) 0.055(5) Uiso 1 1 d . . .
H17A H -0.0132 -0.0405 0.1832 0.066 Uiso 1 1 calc R . .
H17B H 0.0785 -0.0206 0.1656 0.066 Uiso 1 1 calc R . .
C34 C -0.0809(9) -0.0460(5) 0.3881(6) 0.032(3) Uiso 1 1 d . . .
C31 C -0.1871(9) 0.0133(5) 0.4774(6) 0.027(3) Uiso 1 1 d . . .
C32 C -0.2723(11) -0.0135(6) 0.4771(8) 0.045(4) Uiso 1 1 d . . .
H32A H -0.2945 -0.0105 0.5188 0.054 Uiso 1 1 calc R . .
H32B H -0.2634 -0.0497 0.4687 0.054 Uiso 1 1 calc R . .
C28 C -0.1043(9) 0.1261(5) 0.5617(7) 0.031(3) Uiso 1 1 d . . .
C29 C -0.1562(13) 0.1220(8) 0.6172(9) 0.061(5) Uiso 1 1 d . . .
H29A H -0.1390 0.0904 0.6390 0.073 Uiso 1 1 calc R . .
H29B H -0.1381 0.1500 0.6457 0.073 Uiso 1 1 calc R . .
C22 C 0.2885(10) 0.1544(6) 0.5163(7) 0.036(3) Uiso 1 1 d . . .
C13 C -0.1929(14) 0.0968(8) 0.2722(10) 0.064(5) Uiso 1 1 d . . .
C4 C 0.0519(12) 0.1757(6) 0.1808(8) 0.046(4) Uiso 1 1 d . . .
C25 C 0.0421(13) 0.2516(7) 0.5326(9) 0.053(4) Uiso 1 1 d . . .
C7 C 0.2855(12) 0.2063(7) 0.3046(8) 0.048(4) Uiso 1 1 d . . .
C24 C 0.4526(16) 0.1659(9) 0.5258(11) 0.077(6) Uiso 1 1 d . . .
H24A H 0.4538 0.1384 0.4949 0.092 Uiso 1 1 calc R . .
H24B H 0.4989 0.1585 0.5588 0.092 Uiso 1 1 calc R . .
C37 C 0.2676(14) 0.0661(8) 0.1842(9) 0.061(5) Uiso 1 1 d . . .
C38 C 0.288(3) 0.0417(14) 0.1174(16) 0.136(12) Uiso 1 1 d . . .
H38A H 0.2568 0.0607 0.0833 0.163 Uiso 1 1 calc R . .
H38B H 0.3509 0.0445 0.1121 0.163 Uiso 1 1 calc R . .
C18 C 0.0839(18) -0.0803(10) 0.2176(12) 0.093(8) Uiso 1 1 d . . .
H18A H 0.0454 -0.0970 0.2457 0.112 Uiso 1 1 calc R . .
H18B H 0.1393 -0.0735 0.2421 0.112 Uiso 1 1 calc R . .
C39 C 0.261(3) -0.0145(15) 0.1133(17) 0.144(13) Uiso 1 1 d . . .
H39A H 0.2732 -0.0276 0.0719 0.173 Uiso 1 1 calc R . .
H39B H 0.1978 -0.0167 0.1166 0.173 Uiso 1 1 calc R . .
C5 C 0.0703(14) 0.2065(8) 0.1296(9) 0.064(5) Uiso 1 1 d . . .
H5A H 0.0885 0.2402 0.1451 0.077 Uiso 1 1 calc R . .
H5B H 0.0171 0.2106 0.1016 0.077 Uiso 1 1 calc R . .
C14 C -0.2789(18) 0.0922(11) 0.2261(12) 0.095(8) Uiso 1 1 d . . .
H14A H -0.2734 0.1138 0.1892 0.115 Uiso 1 1 calc R . .
H14B H -0.2861 0.0570 0.2117 0.115 Uiso 1 1 calc R . .
C35 C -0.1162(11) -0.0364(6) 0.3230(8) 0.046(4) Uiso 1 1 d . . .
H35A H -0.1204 0.0004 0.3161 0.055 Uiso 1 1 calc R . .
H35B H -0.0756 -0.0501 0.2940 0.055 Uiso 1 1 calc R . .
C36 C -0.2030(18) -0.0594(11) 0.3085(12) 0.095(8) Uiso 1 1 d . . .
H36A H -0.2470 -0.0401 0.3294 0.114 Uiso 1 1 calc R . .
H36B H -0.2029 -0.0944 0.3243 0.114 Uiso 1 1 calc R . .
C33 C -0.344(2) 0.0086(12) 0.4257(15) 0.119(10) Uiso 1 1 d . . .
H33A H -0.3926 -0.0154 0.4199 0.143 Uiso 1 1 calc R . .
H33B H -0.3178 0.0121 0.3854 0.143 Uiso 1 1 calc R . .
C40 C 0.7900(14) 0.2446(8) 0.2153(9) 0.062(5) Uiso 1 1 d . . .
C30 C -0.2489(15) 0.1227(9) 0.6094(11) 0.076(6) Uiso 1 1 d . . .
H30A H -0.2703 0.1162 0.6508 0.091 Uiso 1 1 calc R . .
H30B H -0.2670 0.0937 0.5827 0.091 Uiso 1 1 calc R . .
C2 C 0.075(2) 0.3280(14) 0.2585(16) 0.130(12) Uiso 1 1 d . . .
H2A H 0.0998 0.3586 0.2790 0.156 Uiso 1 1 calc R . .
H2B H 0.1248 0.3089 0.2445 0.156 Uiso 1 1 calc R . .
C10 C -0.1914(13) 0.2190(8) 0.4078(9) 0.056(5) Uiso 1 1 d . . .
C11 C -0.2810(18) 0.2469(10) 0.4091(13) 0.091(7) Uiso 1 1 d . . .
H11A H -0.3236 0.2320 0.3779 0.109 Uiso 1 1 calc R . .
H11B H -0.3033 0.2434 0.4507 0.109 Uiso 1 1 calc R . .
C1 C 0.0405(17) 0.2938(9) 0.3160(12) 0.075(6) Uiso 1 1 d . . .
C26 C 0.0373(15) 0.2915(8) 0.5839(10) 0.071(6) Uiso 1 1 d . . .
H26A H 0.0824 0.3176 0.5811 0.085 Uiso 1 1 calc R . .
H26B H 0.0432 0.2761 0.6258 0.085 Uiso 1 1 calc R . .
C8 C 0.3316(19) 0.2373(11) 0.2578(14) 0.103(9) Uiso 1 1 d . . .
H8A H 0.2936 0.2420 0.2192 0.124 Uiso 1 1 calc R . .
H8B H 0.3470 0.2708 0.2753 0.124 Uiso 1 1 calc R . .
C23 C 0.3639(13) 0.1619(8) 0.5564(9) 0.063(5) Uiso 1 1 d . . .
H23A H 0.3683 0.1338 0.5867 0.076 Uiso 1 1 calc R . .
H23B H 0.3561 0.1932 0.5803 0.076 Uiso 1 1 calc R . .
C12 C -0.267(2) 0.3035(11) 0.3942(15) 0.112(9) Uiso 1 1 d . . .
H12A H -0.2409 0.3073 0.3540 0.134 Uiso 1 1 calc R . .
H12B H -0.2287 0.3195 0.4273 0.134 Uiso 1 1 calc R . .
C42 C 0.6384(16) 0.2747(9) 0.2301(11) 0.079(6) Uiso 1 1 d . . .
H42A H 0.6518 0.2720 0.2757 0.095 Uiso 1 1 calc R . .
H42B H 0.6138 0.2422 0.2151 0.095 Uiso 1 1 calc R . .
C15 C -0.3532(18) 0.1073(11) 0.2571(13) 0.098(8) Uiso 1 1 d . . .
H15A H -0.3434 0.1410 0.2760 0.118 Uiso 1 1 calc R . .
H15B H -0.3634 0.0831 0.2908 0.118 Uiso 1 1 calc R . .
C41 C 0.7195(17) 0.2846(10) 0.1998(12) 0.087(7) Uiso 1 1 d . . .
H41A H 0.7422 0.3181 0.2131 0.104 Uiso 1 1 calc R . .
H41B H 0.7063 0.2857 0.1541 0.104 Uiso 1 1 calc R . .
C6 C 0.146(3) 0.1826(14) 0.0905(17) 0.142(13) Uiso 1 1 d . . .
H6A H 0.1976 0.1726 0.1179 0.170 Uiso 1 1 calc R . .
H6B H 0.1638 0.2057 0.0577 0.170 Uiso 1 1 calc R . .
C3 C 0.0286(17) 0.3461(10) 0.2010(11) 0.083(7) Uiso 1 1 d . . .
H3A H 0.0178 0.3187 0.1702 0.099 Uiso 1 1 calc R . .
H3B H 0.0598 0.3740 0.1820 0.099 Uiso 1 1 calc R . .
C9 C 0.410(2) 0.2099(12) 0.2443(14) 0.113(10) Uiso 1 1 d . . .
H9A H 0.4403 0.2287 0.2130 0.136 Uiso 1 1 calc R . .
H9B H 0.3936 0.1765 0.2268 0.136 Uiso 1 1 calc R . .
C27 C -0.0971(12) 0.3238(7) 0.5619(9) 0.053(4) Uiso 1 1 d . . .
H27A H -0.1084 0.3529 0.5888 0.064 Uiso 1 1 calc R . .
H27B H -0.1072 0.3336 0.5176 0.064 Uiso 1 1 calc R . .

loop_
_atom_site_aniso_label
_atom_site_aniso_U_11
_atom_site_aniso_U_22
_atom_site_aniso_U_33
_atom_site_aniso_U_23
_atom_site_aniso_U_13
_atom_site_aniso_U_12
Zr1 0.0195(7) 0.0186(6) 0.0216(7) -0.0001(5) 0.0040(5) -0.0015(5)
Zr2 0.0210(7) 0.0282(7) 0.0392(8) 0.0146(6) 0.0048(6) 0.0058(5)
Zr3 0.0255(7) 0.0240(7) 0.0295(7) -0.0022(5) 0.0099(6) -0.0067(5)
Zr4 0.0277(7) 0.0199(7) 0.0290(7) -0.0042(5) 0.0103(6) -0.0064(5)
Zr5 0.0301(8) 0.0414(9) 0.0288(8) 0.0157(6) 0.0019(6) -0.0013(6)
Zr6 0.0462(10) 0.0212(7) 0.0574(10) 0.0135(6) 0.0261(8) 0.0073(6)
O1 0.096(10) 0.020(6) 0.079(9) -0.007(5) 0.055(8) 0.001(6)
O2 0.045(6) 0.030(5) 0.035(5) 0.011(4) 0.015(5) 0.002(4)
O3 0.031(6) 0.052(7) 0.060(7) 0.031(6) 0.012(5) 0.007(5)
O4 0.026(5) 0.016(4) 0.029(5) -0.001(3) 0.008(4) -0.005(3)
O5 0.020(4) 0.023(4) 0.022(4) -0.001(3) 0.002(4) 0.000(3)
O6 0.025(5) 0.031(5) 0.038(5) -0.004(4) 0.010(4) 0.000(4)
O7 0.028(6) 0.058(7) 0.039(6) -0.015(5) 0.008(5) -0.023(5)
O8 0.042(6) 0.042(6) 0.029(5) -0.009(4) 0.007(4) -0.020(5)
O9 0.027(5) 0.038(6) 0.030(5) -0.007(4) 0.004(4) -0.015(4)
O10 0.031(6) 0.032(6) 0.060(7) 0.011(5) 0.023(5) 0.014(4)
O11 0.009(4) 0.053(6) 0.039(5) 0.020(5) -0.002(4) -0.007(4)
O12 0.017(5) 0.035(5) 0.030(5) 0.003(4) 0.004(4) 0.001(4)
O13 0.027(5) 0.021(4) 0.025(5) -0.005(4) 0.002(4) -0.008(4)
O14 0.020(5) 0.029(5) 0.035(5) 0.004(4) 0.007(4) 0.001(4)
O15 0.038(6) 0.022(5) 0.039(6) -0.009(4) 0.023(5) -0.006(4)
O16 0.055(7) 0.034(6) 0.061(7) -0.017(5) 0.030(6) -0.017(5)
O17 0.073(9) 0.041(7) 0.102(10) 0.034(7) 0.041(8) 0.031(6)
O18 0.043(6) 0.038(6) 0.035(6) 0.001(4) 0.009(5) -0.011(5)
O19 0.025(5) 0.033(5) 0.030(5) 0.000(4) 0.011(4) -0.003(4)
O20 0.052(7) 0.056(7) 0.026(5) 0.001(5) 0.009(5) -0.019(6)
O21 0.045(7) 0.053(7) 0.040(6) 0.016(5) 0.011(5) 0.003(5)
O22 0.055(7) 0.034(6) 0.046(6) -0.005(5) 0.017(5) -0.014(5)
O23 0.029(6) 0.076(8) 0.046(7) 0.035(6) -0.003(5) -0.002(5)
O24 0.030(6) 0.100(10) 0.050(7) 0.033(7) -0.008(5) -0.003(6)
O25 0.050(8) 0.077(9) 0.055(7) 0.026(6) 0.014(6) 0.024(6)
O26 0.087(10) 0.039(7) 0.047(7) -0.009(5) 0.017(6) -0.032(6)
O27 0.124(14) 0.038(7) 0.090(11) -0.006(7) 0.056(10) -0.031(8)
O28 0.035(6) 0.024(5) 0.043(6) -0.009(4) 0.013(5) -0.011(4)
O29 0.055(8) 0.044(7) 0.068(8) 0.024(6) 0.023(6) 0.027(6)
O30 0.045(8) 0.084(11) 0.148(15) 0.070(11) 0.033(9) 0.020(8)
O31 0.029(5) 0.024(5) 0.051(6) 0.013(4) 0.020(5) 0.000(4)
O32 0.027(5) 0.029(5) 0.027(5) -0.001(4) 0.001(4) -0.002(4)
O33 0.090(10) 0.067(9) 0.045(7) -0.005(6) 0.037(7) -0.005(7)
O34 0.059(8) 0.053(8) 0.086(10) -0.026(7) 0.037(7) -0.009(6)
O35 0.045(8) 0.111(12) 0.076(9) 0.067(9) 0.021(7) 0.026(7)
O36 0.062(9) 0.099(11) 0.072(9) 0.052(8) 0.027(7) 0.018(8)

loop_
_atom_type_symbol
_atom_type_description
_atom_type_scat_dispersion_real
_atom_type_scat_dispersion_imag
_atom_type_scat_source
C C 0.0033 0.0016 'International Tables Vol C Tables 4.2.6.8 and 6.1.1.4'
H H 0.0000 0.0000 'International Tables Vol C Tables 4.2.6.8 and 6.1.1.4'
O O 0.0106 0.0060 'International Tables Vol C Tables 4.2.6.8 and 6.1.1.4'
S S 0.1246 0.1234 'International Tables Vol C Tables 4.2.6.8 and 6.1.1.4'
Zr Zr -2.9673 0.5597 'International Tables Vol C Tables 4.2.6.8 and 6.1.1.4'

loop_
_geom_angle_atom_site_label_1
_geom_angle_atom_site_label_2
_geom_angle_atom_site_label_3
_geom_angle
_geom_angle_site_symmetry_1
_geom_angle_site_symmetry_3
_geom_angle_publ_flag
O12 Zr1 O4 91.3(4) . . ?
O12 Zr1 O13 88.1(3) . . ?
O4 Zr1 O13 142.6(3) . . ?
O12 Zr1 O19 142.0(3) . . ?
O4 Zr1 O19 85.8(3) . . ?
O13 Zr1 O19 116.2(3) . . ?
O12 Zr1 O18 84.2(4) . . ?
O4 Zr1 O18 142.7(3) . . ?
O13 Zr1 O18 74.4(3) . . ?
O19 Zr1 O18 75.9(4) . . ?
O12 Zr1 O14 143.3(3) . . ?
O4 Zr1 O14 86.8(3) . . ?
O13 Zr1 O14 72.2(3) . . ?
O19 Zr1 O14 74.4(3) . . ?
O18 Zr1 O14 117.9(4) . . ?
O12 Zr1 O5 68.1(3) . . ?
O4 Zr1 O5 69.4(3) . . ?
O13 Zr1 O5 75.7(3) . . ?
O19 Zr1 O5 143.0(3) . . ?
O18 Zr1 O5 139.5(3) . . ?
O14 Zr1 O5 77.1(3) . . ?
O12 Zr1 O32 71.1(3) . . ?
O4 Zr1 O32 71.8(3) . . ?
O13 Zr1 O32 141.7(3) . . ?
O19 Zr1 O32 72.1(3) . . ?
O18 Zr1 O32 71.8(3) . . ?
O14 Zr1 O32 141.2(3) . . ?
O5 Zr1 O32 121.7(3) . . ?
O12 Zr1 Zr3 82.9(3) . . ?
O4 Zr1 Zr3 32.6(2) . . ?
O13 Zr1 Zr3 169.3(2) . . ?
O19 Zr1 Zr3 74.5(2) . . ?
O18 Zr1 Zr3 110.2(3) . . ?
O14 Zr1 Zr3 112.2(2) . . ?
O5 Zr1 Zr3 95.4(2) . . ?
O32 Zr1 Zr3 39.3(2) . . ?
O12 Zr1 Zr5 32.4(2) . . ?
O4 Zr1 Zr5 83.8(2) . . ?
O13 Zr1 Zr5 112.9(2) . . ?
O19 Zr1 Zr5 109.8(2) . . ?
O18 Zr1 Zr5 72.7(3) . . ?
O14 Zr1 Zr5 169.4(2) . . ?
O5 Zr1 Zr5 94.9(2) . . ?
O32 Zr1 Zr5 38.9(2) . . ?
Zr3 Zr1 Zr5 61.17(4) . . ?
O12 Zr1 Zr2 30.2(2) . . ?
O4 Zr1 Zr2 80.9(2) . . ?
O13 Zr1 Zr2 80.0(2) . . ?
O19 Zr1 Zr2 163.7(2) . . ?
O18 Zr1 Zr2 109.6(3) . . ?
O14 Zr1 Zr2 114.0(2) . . ?
O5 Zr1 Zr2 37.9(2) . . ?
O32 Zr1 Zr2 94.7(2) . . ?
Zr3 Zr1 Zr2 89.29(4) . . ?
Zr5 Zr1 Zr2 59.55(4) . . ?
O12 Zr1 Zr4 80.1(3) . . ?
O4 Zr1 Zr4 30.3(2) . . ?
O13 Zr1 Zr4 113.5(2) . . ?
O19 Zr1 Zr4 111.9(2) . . ?
O18 Zr1 Zr4 162.0(3) . . ?
O14 Zr1 Zr4 80.1(2) . . ?
O5 Zr1 Zr4 39.2(2) . . ?
O32 Zr1 Zr4 94.7(2) . . ?
Zr3 Zr1 Zr4 59.20(3) . . ?
Zr5 Zr1 Zr4 89.32(4) . . ?
Zr2 Zr1 Zr4 58.50(4) . . ?
O31 Zr2 O12 89.9(4) . . ?
O31 Zr2 O11 144.9(4) . . ?
O12 Zr2 O11 97.8(4) . . ?
O31 Zr2 O29 86.1(4) . . ?
O12 Zr2 O29 140.7(4) . . ?
O11 Zr2 O29 107.7(4) . . ?
O31 Zr2 O23 142.0(4) . . ?
O12 Zr2 O23 82.8(4) . . ?
O11 Zr2 O23 73.0(4) . . ?
O29 Zr2 O23 76.8(5) . . ?
O31 Zr2 O10 80.9(4) . . ?
O12 Zr2 O10 144.4(3) . . ?
O11 Zr2 O10 73.0(4) . . ?
O29 Zr2 O10 73.3(4) . . ?
O23 Zr2 O10 124.4(4) . . ?
O31 Zr2 O5 71.3(3) . . ?
O12 Zr2 O5 68.4(3) . . ?
O11 Zr2 O5 79.9(3) . . ?
O29 Zr2 O5 144.4(4) . . ?
O23 Zr2 O5 137.0(4) . . ?
O10 Zr2 O5 76.2(3) . . ?
O31 Zr2 O3 70.5(4) . . ?
O12 Zr2 O3 70.0(4) . . ?
O11 Zr2 O3 144.1(4) . . ?
O29 Zr2 O3 71.8(4) . . ?
O23 Zr2 O3 72.0(4) . . ?
O10 Zr2 O3 135.8(4) . . ?
O5 Zr2 O3 122.3(3) . . ?
O31 Zr2 Zr6 31.5(3) . . ?
O12 Zr2 Zr6 82.5(3) . . ?
O11 Zr2 Zr6 176.4(2) . . ?
O29 Zr2 Zr6 74.0(3) . . ?
O23 Zr2 Zr6 110.5(3) . . ?
O10 Zr2 Zr6 104.8(3) . . ?
O5 Zr2 Zr6 96.9(2) . . ?
O3 Zr2 Zr6 39.3(3) . . ?
O31 Zr2 Zr5 81.4(3) . . ?
O12 Zr2 Zr5 32.1(2) . . ?
O11 Zr2 Zr5 121.5(3) . . ?
O29 Zr2 Zr5 108.9(3) . . ?
O23 Zr2 Zr5 72.8(3) . . ?
O10 Zr2 Zr5 162.0(3) . . ?
O5 Zr2 Zr5 94.9(2) . . ?
O3 Zr2 Zr5 38.1(3) . . ?
Zr6 Zr2 Zr5 60.23(4) . . ?
O31 Zr2 Zr4 31.0(3) . . ?
O12 Zr2 Zr4 81.6(2) . . ?
O11 Zr2 Zr4 116.4(2) . . ?
O29 Zr2 Zr4 111.4(4) . . ?
O23 Zr2 Zr4 162.8(3) . . ?
O10 Zr2 Zr4 72.9(3) . . ?
O5 Zr2 Zr4 40.5(2) . . ?
O3 Zr2 Zr4 95.7(3) . . ?
Zr6 Zr2 Zr4 60.07(4) . . ?
Zr5 Zr2 Zr4 90.08(4) . . ?
O31 Zr2 Zr1 81.2(3) . . ?
O12 Zr2 Zr1 29.4(2) . . ?
O11 Zr2 Zr1 88.9(3) . . ?
O29 Zr2 Zr1 163.3(3) . . ?
O23 Zr2 Zr1 106.9(3) . . ?
O10 Zr2 Zr1 115.0(3) . . ?
O5 Zr2 Zr1 39.0(2) . . ?
O3 Zr2 Zr1 93.6(3) . . ?
Zr6 Zr2 Zr1 89.60(4) . . ?
Zr5 Zr2 Zr1 58.52(4) . . ?
Zr4 Zr2 Zr1 60.81(3) . . ?
O4 Zr3 O2 95.9(4) . . ?
O4 Zr3 O7 83.7(4) . . ?
O2 Zr3 O7 144.9(4) . . ?
O4 Zr3 O28 75.0(3) . . ?
O2 Zr3 O28 71.1(4) . . ?
O7 Zr3 O28 75.0(4) . . ?
O4 Zr3 O32 74.0(3) . . ?
O2 Zr3 O32 69.1(4) . . ?
O7 Zr3 O32 142.1(4) . . ?
O28 Zr3 O32 125.7(3) . . ?
O4 Zr3 O6 84.3(3) . . ?
O2 Zr3 O6 140.8(4) . . ?
O7 Zr3 O6 74.2(4) . . ?
O28 Zr3 O6 144.4(4) . . ?
O32 Zr3 O6 73.4(3) . . ?
O4 Zr3 O26 151.2(4) . . ?
O2 Zr3 O26 89.2(5) . . ?
O7 Zr3 O26 76.1(4) . . ?
O28 Zr3 O26 80.0(4) . . ?
O32 Zr3 O26 133.6(4) . . ?
O6 Zr3 O26 109.2(4) . . ?
O4 Zr3 O22 152.7(3) . . ?
O2 Zr3 O22 87.3(4) . . ?
O7 Zr3 O22 108.8(4) . . ?
O28 Zr3 O22 131.1(4) . . ?
O32 Zr3 O22 82.0(4) . . ?
O6 Zr3 O22 76.5(4) . . ?
O26 Zr3 O22 55.6(4) . . ?
O4 Zr3 Zr1 32.4(2) . . ?
O2 Zr3 Zr1 85.3(3) . . ?
O7 Zr3 Zr1 109.7(3) . . ?
O28 Zr3 Zr1 100.2(2) . . ?
O32 Zr3 Zr1 41.8(2) . . ?
O6 Zr3 Zr1 74.1(2) . . ?
O26 Zr3 Zr1 174.1(3) . . ?
O22 Zr3 Zr1 121.7(3) . . ?
O4 Zr3 Zr4 33.3(2) . . ?
O2 Zr3 Zr4 85.8(3) . . ?
O7 Zr3 Zr4 74.7(3) . . ?
O28 Zr3 Zr4 41.8(2) . . ?
O32 Zr3 Zr4 99.8(2) . . ?
O6 Zr3 Zr4 111.8(2) . . ?
O26 Zr3 Zr4 119.6(3) . . ?
O22 Zr3 Zr4 171.8(3) . . ?
Zr1 Zr3 Zr4 62.23(3) . . ?
O4 Zr3 Zr6 83.5(2) . . ?
O2 Zr3 Zr6 33.4(3) . . ?
O7 Zr3 Zr6 112.5(3) . . ?
O28 Zr3 Zr6 37.7(3) . . ?
O32 Zr3 Zr6 95.2(2) . . ?
O6 Zr3 Zr6 165.2(2) . . ?
O26 Zr3 Zr6 85.4(4) . . ?
O22 Zr3 Zr6 111.9(3) . . ?
Zr1 Zr3 Zr6 91.19(4) . . ?
Zr4 Zr3 Zr6 60.02(4) . . ?
O4 Zr3 Zr5 82.1(2) . . ?
O2 Zr3 Zr5 32.2(3) . . ?
O7 Zr3 Zr5 164.6(3) . . ?
O28 Zr3 Zr5 95.4(3) . . ?
O32 Zr3 Zr5 37.1(2) . . ?
O6 Zr3 Zr5 110.3(2) . . ?
O26 Zr3 Zr5 114.6(3) . . ?
O22 Zr3 Zr5 86.6(3) . . ?
Zr1 Zr3 Zr5 59.47(4) . . ?
Zr4 Zr3 Zr5 90.08(4) . . ?
Zr6 Zr3 Zr5 59.78(4) . . ?
O31 Zr4 O4 91.0(4) . . ?
O31 Zr4 O16 84.7(4) . . ?
O4 Zr4 O16 142.2(4) . . ?
O31 Zr4 O9 145.4(3) . . ?
O4 Zr4 O9 96.7(3) . . ?
O16 Zr4 O9 108.1(4) . . ?
O31 Zr4 O8 142.0(4) . . ?
O4 Zr4 O8 81.8(3) . . ?
O16 Zr4 O8 79.0(4) . . ?
O9 Zr4 O8 72.6(3) . . ?
O31 Zr4 O15 80.2(4) . . ?
O4 Zr4 O15 144.7(3) . . ?
O16 Zr4 O15 71.4(4) . . ?
O9 Zr4 O15 74.1(4) . . ?
O8 Zr4 O15 125.1(4) . . ?
O31 Zr4 O5 70.5(3) . . ?
O4 Zr4 O5 68.7(3) . . ?
O16 Zr4 O5 142.0(4) . . ?
O9 Zr4 O5 81.0(3) . . ?
O8 Zr4 O5 137.5(3) . . ?
O15 Zr4 O5 76.2(3) . . ?
O31 Zr4 O28 69.7(3) . . ?
O4 Zr4 O28 70.7(3) . . ?
O16 Zr4 O28 72.5(4) . . ?
O9 Zr4 O28 144.4(3) . . ?
O8 Zr4 O28 72.7(4) . . ?
O15 Zr4 O28 134.6(3) . . ?
O5 Zr4 O28 121.3(3) . . ?
O31 Zr4 Zr3 81.5(3) . . ?
O4 Zr4 Zr3 32.7(2) . . ?
O16 Zr4 Zr3 109.8(3) . . ?
O9 Zr4 Zr3 121.1(3) . . ?
O8 Zr4 Zr3 72.4(2) . . ?
O15 Zr4 Zr3 161.4(3) . . ?
O5 Zr4 Zr3 94.8(2) . . ?
O28 Zr4 Zr3 38.2(2) . . ?
O31 Zr4 Zr6 31.0(2) . . ?
O4 Zr4 Zr6 83.5(2) . . ?
O16 Zr4 Zr6 73.7(3) . . ?
O9 Zr4 Zr6 176.3(2) . . ?
O8 Zr4 Zr6 111.0(3) . . ?
O15 Zr4 Zr6 103.7(3) . . ?
O5 Zr4 Zr6 95.6(2) . . ?
O28 Zr4 Zr6 39.0(2) . . ?
Zr3 Zr4 Zr6 60.48(4) . . ?
O31 Zr4 Zr2 31.3(3) . . ?
O4 Zr4 Zr2 82.3(2) . . ?
O16 Zr4 Zr2 109.9(3) . . ?
O9 Zr4 Zr2 116.6(2) . . ?
O8 Zr4 Zr2 162.5(3) . . ?
O15 Zr4 Zr2 72.5(3) . . ?
O5 Zr4 Zr2 39.5(2) . . ?
O28 Zr4 Zr2 95.2(2) . . ?
Zr3 Zr4 Zr2 90.22(4) . . ?
Zr6 Zr4 Zr2 59.78(4) . . ?
O31 Zr4 Zr1 81.3(3) . . ?
O4 Zr4 Zr1 29.5(2) . . ?
O16 Zr4 Zr1 163.0(3) . . ?
O9 Zr4 Zr1 89.0(2) . . ?
O8 Zr4 Zr1 106.6(3) . . ?
O15 Zr4 Zr1 115.3(2) . . ?
O5 Zr4 Zr1 39.2(2) . . ?
O28 Zr4 Zr1 93.4(2) . . ?
Zr3 Zr4 Zr1 58.57(3) . . ?
Zr6 Zr4 Zr1 89.36(4) . . ?
Zr2 Zr4 Zr1 60.69(4) . . ?
O12 Zr5 O2 95.2(4) . . ?
O12 Zr5 O3 75.3(4) . . ?
O2 Zr5 O3 70.4(4) . . ?
O12 Zr5 O24 84.3(4) . . ?
O2 Zr5 O24 142.8(5) . . ?
O3 Zr5 O24 73.5(5) . . ?
O12 Zr5 O20 84.8(4) . . ?
O2 Zr5 O20 143.4(4) . . ?
O3 Zr5 O20 143.1(4) . . ?
O24 Zr5 O20 73.8(5) . . ?
O12 Zr5 O32 73.5(3) . . ?
O2 Zr5 O32 70.7(4) . . ?
O3 Zr5 O32 126.8(4) . . ?
O24 Zr5 O32 142.4(4) . . ?
O20 Zr5 O32 74.3(4) . . ?
O12 Zr5 O25 153.2(4) . . ?
O2 Zr5 O25 88.9(5) . . ?
O3 Zr5 O25 81.2(4) . . ?
O24 Zr5 O25 76.7(5) . . ?
O20 Zr5 O25 107.3(4) . . ?
O32 Zr5 O25 132.3(4) . . ?
O12 Zr5 O21 149.5(4) . . ?
O2 Zr5 O21 85.1(4) . . ?
O3 Zr5 O21 132.2(4) . . ?
O24 Zr5 O21 113.5(4) . . ?
O20 Zr5 O21 77.4(4) . . ?
O32 Zr5 O21 77.9(4) . . ?
O25 Zr5 O21 57.2(4) . . ?
O12 Zr5 Zr1 32.1(2) . . ?
O2 Zr5 Zr1 86.3(3) . . ?
O3 Zr5 Zr1 101.2(3) . . ?
O24 Zr5 Zr1 109.7(3) . . ?
O20 Zr5 Zr1 74.4(3) . . ?
O32 Zr5 Zr1 41.7(2) . . ?
O25 Zr5 Zr1 173.5(3) . . ?
O21 Zr5 Zr1 117.9(3) . . ?
O12 Zr5 Zr2 32.7(2) . . ?
O2 Zr5 Zr2 85.3(3) . . ?
O3 Zr5 Zr2 42.8(3) . . ?
O24 Zr5 Zr2 74.3(3) . . ?
O20 Zr5 Zr2 111.0(3) . . ?
O32 Zr5 Zr2 99.5(2) . . ?
O25 Zr5 Zr2 122.0(3) . . ?
O21 Zr5 Zr2 170.4(3) . . ?
Zr1 Zr5 Zr2 61.93(4) . . ?
O12 Zr5 Zr6 82.4(3) . . ?
O2 Zr5 Zr6 32.7(3) . . ?
O3 Zr5 Zr6 37.8(3) . . ?
O24 Zr5 Zr6 111.2(4) . . ?
O20 Zr5 Zr6 165.7(3) . . ?
O32 Zr5 Zr6 95.7(2) . . ?
O25 Zr5 Zr6 87.0(4) . . ?
O21 Zr5 Zr6 111.1(3) . . ?
Zr1 Zr5 Zr6 91.29(4) . . ?
Zr2 Zr5 Zr6 59.74(4) . . ?
O12 Zr5 Zr3 81.0(2) . . ?
O2 Zr5 Zr3 33.5(3) . . ?
O3 Zr5 Zr3 96.0(3) . . ?
O24 Zr5 Zr3 163.8(3) . . ?
O20 Zr5 Zr3 111.5(3) . . ?
O32 Zr5 Zr3 37.4(2) . . ?
O25 Zr5 Zr3 114.6(4) . . ?
O21 Zr5 Zr3 82.7(3) . . ?
Zr1 Zr5 Zr3 59.37(4) . . ?
Zr2 Zr5 Zr3 89.62(4) . . ?
Zr6 Zr5 Zr3 60.04(4) . . ?
O31 Zr6 O2 94.0(4) . . ?
O31 Zr6 O1 82.3(4) . . ?
O2 Zr6 O1 144.1(5) . . ?
O31 Zr6 O3 74.6(4) . . ?
O2 Zr6 O3 68.9(4) . . ?
O1 Zr6 O3 141.6(4) . . ?
O31 Zr6 O28 72.2(4) . . ?
O2 Zr6 O28 70.8(4) . . ?
O1 Zr6 O28 74.1(5) . . ?
O3 Zr6 O28 124.8(4) . . ?
O31 Zr6 O30 150.2(5) . . ?
O2 Zr6 O30 85.8(5) . . ?
O1 Zr6 O30 114.5(6) . . ?
O3 Zr6 O30 77.6(6) . . ?
O28 Zr6 O30 134.5(4) . . ?
O31 Zr6 O17 83.7(4) . . ?
O2 Zr6 O17 140.8(5) . . ?
O1 Zr6 O17 74.6(6) . . ?
O3 Zr6 O17 72.8(5) . . ?
O28 Zr6 O17 142.5(4) . . ?
O30 Zr6 O17 78.0(5) . . ?
O31 Zr6 O27 152.4(6) . . ?
O2 Zr6 O27 89.3(4) . . ?
O1 Zr6 O27 79.1(5) . . ?
O3 Zr6 O27 131.5(5) . . ?
O28 Zr6 O27 83.1(6) . . ?
O30 Zr6 O27 57.4(6) . . ?
O17 Zr6 O27 110.5(5) . . ?
O31 Zr6 Zr2 31.7(3) . . ?
O2 Zr6 Zr2 85.1(3) . . ?
O1 Zr6 Zr2 107.3(3) . . ?
O3 Zr6 Zr2 43.2(3) . . ?
O28 Zr6 Zr2 97.9(2) . . ?
O30 Zr6 Zr2 119.0(5) . . ?
O17 Zr6 Zr2 72.5(3) . . ?
O27 Zr6 Zr2 173.6(4) . . ?
O31 Zr6 Zr4 30.9(3) . . ?
O2 Zr6 Zr4 85.9(3) . . ?
O1 Zr6 Zr4 72.7(3) . . ?
O3 Zr6 Zr4 99.3(3) . . ?
O28 Zr6 Zr4 41.6(2) . . ?
O30 Zr6 Zr4 171.7(4) . . ?
O17 Zr6 Zr4 108.6(3) . . ?
O27 Zr6 Zr4 122.6(5) . . ?
Zr2 Zr6 Zr4 60.15(4) . . ?
O31 Zr6 Zr5 81.3(3) . . ?
O2 Zr6 Zr5 32.1(3) . . ?
O1 Zr6 Zr5 162.5(3) . . ?
O3 Zr6 Zr5 37.0(3) . . ?
O28 Zr6 Zr5 94.9(2) . . ?
O30 Zr6 Zr5 82.9(5) . . ?
O17 Zr6 Zr5 109.7(4) . . ?
O27 Zr6 Zr5 113.6(4) . . ?
Zr2 Zr6 Zr5 60.03(4) . . ?
Zr4 Zr6 Zr5 90.01(4) . . ?
O31 Zr6 Zr3 80.5(3) . . ?
O2 Zr6 Zr3 34.1(3) . . ?
O1 Zr6 Zr3 110.8(4) . . ?
O3 Zr6 Zr3 95.3(3) . . ?
O28 Zr6 Zr3 36.8(2) . . ?
O30 Zr6 Zr3 112.8(4) . . ?
O17 Zr6 Zr3 162.3(3) . . ?
O27 Zr6 Zr3 87.2(4) . . ?
Zr2 Zr6 Zr3 89.87(4) . . ?
Zr4 Zr6 Zr3 59.50(4) . . ?
Zr5 Zr6 Zr3 60.18(4) . . ?
C25 O1 Zr6 135.6(12) . . ?
Zr5 O2 Zr6 115.2(5) . . ?
Zr5 O2 Zr3 114.3(4) . . ?
Zr6 O2 Zr3 112.5(5) . . ?
Zr5 O3 Zr6 105.2(4) . . ?
Zr5 O3 Zr2 99.2(4) . . ?
Zr6 O3 Zr2 97.5(4) . . ?
Zr1 O4 Zr3 115.0(4) . . ?
Zr1 O4 Zr4 120.2(4) . . ?
Zr3 O4 Zr4 114.0(4) . . ?
Zr2 O5 Zr4 100.0(3) . . ?
Zr2 O5 Zr1 103.1(3) . . ?
Zr4 O5 Zr1 101.7(3) . . ?
C19 O6 Zr3 132.3(9) . . ?
C22 O7 Zr3 133.0(9) . . ?
C22 O8 Zr4 136.1(9) . . ?
C34 O9 Zr4 138.3(9) 3_556 . ?
C28 O10 Zr2 133.8(9) . . ?
C31 O11 Zr2 138.6(9) . . ?
Zr1 O12 Zr5 115.5(4) . . ?
Zr1 O12 Zr2 120.4(4) . . ?
Zr5 O12 Zr2 115.2(4) . . ?
C34 O13 Zr1 147.6(9) . . ?
C31 O14 Zr1 148.3(8) 3_556 . ?
C28 O15 Zr4 136.4(9) . . ?
C25 O16 Zr4 132.0(11) . . ?
C10 O17 Zr6 131.7(12) . . ?
C16 O18 Zr1 136.2(10) . . ?
C19 O19 Zr1 133.7(9) . . ?
C16 O20 Zr5 134.7(10) . . ?
C4 O21 Zr5 93.4(10) . . ?
C7 O22 Zr3 94.1(10) . . ?
C13 O23 Zr2 135.8(12) . . ?
C13 O24 Zr5 133.4(12) . . ?
C4 O25 Zr5 92.7(10) . . ?
C7 O26 Zr3 93.2(10) . . ?
C1 O27 Zr6 88.6(14) . . ?
Zr3 O28 Zr6 105.5(4) . . ?
Zr3 O28 Zr4 100.0(4) . . ?
Zr6 O28 Zr4 99.4(4) . . ?
C10 O29 Zr2 133.8(13) . . ?
C1 O30 Zr6 92.4(16) . . ?
Zr4 O31 Zr6 118.1(5) . . ?
Zr4 O31 Zr2 117.6(4) . . ?
Zr6 O31 Zr2 116.8(5) . . ?
Zr5 O32 Zr3 105.5(4) . . ?
Zr5 O32 Zr1 99.4(4) . . ?
Zr3 O32 Zr1 98.9(3) . . ?
O19 C19 O6 124.6(14) . . ?
O19 C19 C20 116.1(14) . . ?
O6 C19 C20 119.3(14) . . ?
C19 C20 C21 114.4(16) . . ?
C19 C20 H20A 108.6 . . ?
C21 C20 H20A 108.7 . . ?
C19 C20 H20B 108.7 . . ?
C21 C20 H20B 108.6 . . ?
H20A C20 H20B 107.6 . . ?
C20 C21 S2 112.4(15) . . ?
C20 C21 H21A 109.2 . . ?
S2 C21 H21A 109.2 . . ?
C20 C21 H21B 109.1 . . ?
S2 C21 H21B 109.1 . . ?
H21A C21 H21B 107.9 . . ?
O20 C16 O18 121.8(15) . . ?
O20 C16 C17 119.5(15) . . ?
O18 C16 C17 118.8(15) . . ?
C18 C17 C16 118.4(18) . . ?
C18 C17 H17A 107.7 . . ?
C16 C17 H17A 107.7 . . ?
C18 C17 H17B 107.7 . . ?
C16 C17 H17B 107.7 . . ?
H17A C17 H17B 107.1 . . ?
O9 C34 O13 123.2(12) 3_556 . ?
O9 C34 C35 117.9(13) 3_556 . ?
O13 C34 C35 118.6(13) . . ?
O11 C31 O14 122.3(12) . 3_556 ?
O11 C31 C32 116.9(12) . . ?
O14 C31 C32 120.8(12) 3_556 . ?
C31 C32 C33 112.9(17) . . ?
C31 C32 H32A 109.0 . . ?
C33 C32 H32A 109.1 . . ?
C31 C32 H32B 109.0 . . ?
C33 C32 H32B 108.9 . . ?
H32A C32 H32B 107.8 . . ?
O15 C28 O10 124.5(13) . . ?
O15 C28 C29 119.8(14) . . ?
O10 C28 C29 115.3(14) . . ?
C30 C29 C28 120.1(17) . . ?
C30 C29 H29A 107.3 . . ?
C28 C29 H29A 107.3 . . ?
C30 C29 H29B 107.3 . . ?
C28 C29 H29B 107.3 . . ?
H29A C29 H29B 106.9 . . ?
O8 C22 O7 123.8(14) . . ?
O8 C22 C23 117.2(14) . . ?
O7 C22 C23 119.0(15) . . ?
O23 C13 O24 123.5(18) . . ?
O23 C13 C14 120.9(19) . . ?
O24 C13 C14 115.5(18) . . ?
O21 C4 O25 116.3(15) . . ?
O21 C4 C5 125.1(17) . . ?
O25 C4 C5 118.5(16) . . ?
O1 C25 O16 125.4(17) . . ?
O1 C25 C26 121.1(17) . . ?
O16 C25 C26 113.4(16) . . ?
O22 C7 O26 117.0(15) . . ?
O22 C7 C8 116.1(18) . . ?
O26 C7 C8 126.9(18) . . ?
C23 C24 S9 120.9(18) . . ?
C23 C24 H24A 107.1 . . ?
S9 C24 H24A 107.1 . . ?
C23 C24 H24B 107.1 . . ?
S9 C24 H24B 107.1 . . ?
H24A C24 H24B 106.8 . . ?
O34 C37 O33 125.0(19) . . ?
O34 C37 C38 126(2) . . ?
O33 C37 C38 108(2) . . ?
C39 C38 C37 111(3) . . ?
C39 C38 H38A 109.4 . . ?
C37 C38 H38A 109.3 . . ?
C39 C38 H38B 109.4 . . ?
C37 C38 H38B 109.5 . . ?
H38A C38 H38B 108.0 . . ?
C17 C18 S12 118.1(19) . . ?
C17 C18 H18A 107.8 . . ?
S12 C18 H18A 107.8 . . ?
C17 C18 H18B 107.8 . . ?
S12 C18 H18B 107.8 . . ?
H18A C18 H18B 107.1 . . ?
C38 C39 S11 114(3) . . ?
C38 C39 H39A 108.7 . . ?
S11 C39 H39A 108.7 . . ?
C38 C39 H39B 108.7 . . ?
S11 C39 H39B 108.7 . . ?
H39A C39 H39B 107.6 . . ?
C4 C5 C6 112(2) . . ?
C4 C5 H5A 109.3 . . ?
C6 C5 H5A 109.4 . . ?
C4 C5 H5B 109.2 . . ?
C6 C5 H5B 109.0 . . ?
H5A C5 H5B 107.9 . . ?
C15 C14 C13 110(2) . . ?
C15 C14 H14A 109.5 . . ?
C13 C14 H14A 109.6 . . ?
C15 C14 H14B 109.6 . . ?
C13 C14 H14B 109.5 . . ?
H14A C14 H14B 108.1 . . ?
C36 C35 C34 112.8(16) . . ?
C36 C35 H35A 109.0 . . ?
C34 C35 H35A 109.0 . . ?
C36 C35 H35B 109.1 . . ?
C34 C35 H35B 109.0 . . ?
H35A C35 H35B 107.8 . . ?
C35 C36 S7 110.1(17) . . ?
C35 C36 H36A 109.7 . . ?
S7 C36 H36A 109.6 . . ?
C35 C36 H36B 109.6 . . ?
S7 C36 H36B 109.6 . . ?
H36A C36 H36B 108.2 . . ?
C32 C33 S8 111.4(19) . . ?
C32 C33 H33A 109.3 . . ?
S8 C33 H33A 109.4 . . ?
C32 C33 H33B 109.3 . . ?
S8 C33 H33B 109.4 . . ?
H33A C33 H33B 108.0 . . ?
O35 C40 O36 122.5(19) . . ?
O35 C40 C41 122(2) . . ?
O36 C40 C41 115.0(18) . . ?
C29 C30 S6 120.6(17) . . ?
C29 C30 H30A 107.2 . . ?
S6 C30 H30A 107.2 . . ?
C29 C30 H30B 107.2 . . ?
S6 C30 H30B 107.1 . . ?
H30A C30 H30B 106.8 . . ?
C3 C2 C1 130(3) . . ?
C3 C2 H2A 104.7 . . ?
C1 C2 H2A 104.8 . . ?
C3 C2 H2B 104.7 . . ?
C1 C2 H2B 104.7 . . ?
H2A C2 H2B 105.7 . . ?
O29 C10 O17 127.1(19) . . ?
O29 C10 C11 112.5(19) . . ?
O17 C10 C11 120.2(18) . . ?
C12 C11 C10 108(2) . . ?
C12 C11 H11A 110.0 . . ?
C10 C11 H11A 110.0 . . ?
C12 C11 H11B 110.0 . . ?
C10 C11 H11B 110.1 . . ?
H11A C11 H11B 108.4 . . ?
O30 C1 O27 122(2) . . ?
O30 C1 C2 118(2) . . ?
O27 C1 C2 117(2) . . ?
C25 C26 C27 101.8(14) . . ?
C25 C26 H26A 111.4 . . ?
C27 C26 H26A 111.4 . . ?
C25 C26 H26B 111.4 . . ?
C27 C26 H26B 111.4 . . ?
H26A C26 H26B 109.3 . . ?
C9 C8 C7 108(2) . . ?
C9 C8 H8A 110.3 . . ?
C7 C8 H8A 110.3 . . ?
C9 C8 H8B 110.1 . . ?
C7 C8 H8B 110.1 . . ?
H8A C8 H8B 108.5 . . ?
C22 C23 C24 117.5(17) . . ?
C22 C23 H23A 107.9 . . ?
C24 C23 H23A 107.9 . . ?
C22 C23 H23B 107.9 . . ?
C24 C23 H23B 107.9 . . ?
H23A C23 H23B 107.2 . . ?
C11 C12 S5 106(2) . . ?
C11 C12 H12A 110.6 . . ?
S5 C12 H12A 110.5 . . ?
C11 C12 H12B 110.6 . . ?
S5 C12 H12B 110.6 . . ?
H12A C12 H12B 108.7 . . ?
C41 C42 S14 111.8(17) . . ?
C41 C42 H42A 109.2 . . ?
S14 C42 H42A 109.3 . . ?
C41 C42 H42B 109.3 . . ?
S14 C42 H42B 109.2 . . ?
H42A C42 H42B 107.9 . . ?
C14 C15 S4 109(2) . . ?
C14 C15 H15A 109.9 . . ?
S4 C15 H15A 109.9 . . ?
C14 C15 H15B 109.8 . . ?
S4 C15 H15B 109.8 . . ?
H15A C15 H15B 108.2 . . ?
C42 C41 C40 113(2) . . ?
C42 C41 H41A 109.1 . . ?
C40 C41 H41A 109.1 . . ?
C42 C41 H41B 108.9 . . ?
C40 C41 H41B 108.8 . . ?
H41A C41 H41B 107.8 . . ?
C5 C6 S3 98(2) . . ?
C5 C6 H6A 111.9 . . ?
S3 C6 H6A 112.0 . . ?
C5 C6 H6B 112.2 . . ?
S3 C6 H6B 112.2 . . ?
H6A C6 H6B 109.8 . . ?
C2 C3 S10 100(2) . . ?
C2 C3 H3A 111.8 . . ?
S10 C3 H3A 111.8 . . ?
C2 C3 H3B 111.9 . . ?
S10 C3 H3B 111.8 . . ?
H3A C3 H3B 109.6 . . ?
C8 C9 S1 110(2) . . ?
C8 C9 H9A 109.6 . . ?
S1 C9 H9A 109.6 . . ?
C8 C9 H9B 109.5 . . ?
S1 C9 H9B 109.6 . . ?
H9A C9 H9B 108.1 . . ?
S13 C27 C26 98.7(12) . . ?
S13 C27 H27A 112.1 . . ?
C26 C27 H27A 112.0 . . ?
S13 C27 H27B 112.0 . . ?
C26 C27 H27B 112.0 . . ?
H27A C27 H27B 109.7 . . ?

loop_
_geom_bond_atom_site_label_1
_geom_bond_atom_site_label_2
_geom_bond_distance
_geom_bond_site_symmetry_2
_geom_bond_publ_flag
Zr1 O12 2.041(9) . ?
Zr1 O4 2.045(8) . ?
Zr1 O13 2.203(8) . ?
Zr1 O19 2.205(9) . ?
Zr1 O18 2.213(10) . ?
Zr1 O14 2.217(9) . ?
Zr1 O5 2.316(8) . ?
Zr1 O32 2.336(9) . ?
Zr1 Zr3 3.4620(17) . ?
Zr1 Zr5 3.4657(17) . ?
Zr1 Zr2 3.5856(17) . ?
Zr1 Zr4 3.5899(17) . ?
Zr2 O31 2.058(10) . ?
Zr2 O12 2.091(9) . ?
Zr2 O11 2.188(9) . ?
Zr2 O29 2.193(10) . ?
Zr2 O23 2.199(11) . ?
Zr2 O10 2.237(11) . ?
Zr2 O5 2.263(8) . ?
Zr2 O3 2.411(10) . ?
Zr2 Zr6 3.493(2) . ?
Zr2 Zr5 3.5033(19) . ?
Zr2 Zr4 3.5063(19) . ?
Zr3 O4 2.060(8) . ?
Zr3 O2 2.135(10) . ?
Zr3 O7 2.184(10) . ?
Zr3 O28 2.188(9) . ?
Zr3 O32 2.221(9) . ?
Zr3 O6 2.224(9) . ?
Zr3 O26 2.286(11) . ?
Zr3 O22 2.286(10) . ?
Zr3 Zr4 3.4851(17) . ?
Zr3 Zr6 3.5197(19) . ?
Zr3 Zr5 3.5247(19) . ?
Zr4 O31 2.041(10) . ?
Zr4 O4 2.095(8) . ?
Zr4 O16 2.187(10) . ?
Zr4 O9 2.195(10) . ?
Zr4 O8 2.205(10) . ?
Zr4 O15 2.221(9) . ?
Zr4 O5 2.314(8) . ?
Zr4 O28 2.359(9) . ?
Zr4 Zr6 3.5034(19) . ?
Zr5 O12 2.058(9) . ?
Zr5 O2 2.061(11) . ?
Zr5 O3 2.187(12) . ?
Zr5 O24 2.194(11) . ?
Zr5 O20 2.198(11) . ?
Zr5 O32 2.206(9) . ?
Zr5 O25 2.300(11) . ?
Zr5 O21 2.300(11) . ?
Zr5 Zr6 3.511(2) . ?
Zr6 O31 2.044(9) . ?
Zr6 O2 2.098(10) . ?
Zr6 O1 2.197(12) . ?
Zr6 O3 2.232(13) . ?
Zr6 O28 2.235(10) . ?
Zr6 O30 2.259(14) . ?
Zr6 O17 2.260(13) . ?
Zr6 O27 2.270(12) . ?
O1 C25 1.21(2) . ?
O6 C19 1.294(17) . ?
O7 C22 1.284(17) . ?
O8 C22 1.258(18) . ?
O9 C34 1.260(17) 3_556 ?
O10 C28 1.255(17) . ?
O11 C31 1.257(16) . ?
O13 C34 1.273(17) . ?
O14 C31 1.267(15) 3_556 ?
O15 C28 1.206(17) . ?
O16 C25 1.31(2) . ?
O17 C10 1.25(2) . ?
O18 C16 1.279(19) . ?
O19 C19 1.261(18) . ?
O20 C16 1.26(2) . ?
O21 C4 1.28(2) . ?
O22 C7 1.23(2) . ?
O23 C13 1.27(2) . ?
O24 C13 1.29(2) . ?
O25 C4 1.31(2) . ?
O26 C7 1.27(2) . ?
O27 C1 1.31(3) . ?
O29 C10 1.22(2) . ?
O30 C1 1.18(3) . ?
O33 C37 1.23(2) . ?
O34 C37 1.23(2) . ?
O35 C40 1.24(2) . ?
O36 C40 1.29(2) . ?
S1 C9 1.89(3) . ?
S2 C21 1.83(2) . ?
S3 C6 2.08(4) . ?
S4 C15 1.75(3) . ?
S5 C12 1.87(3) . ?
S6 C30 1.76(2) . ?
S7 C36 1.83(3) . ?
S8 C33 1.73(3) . ?
S9 C24 1.70(3) . ?
S10 C3 2.18(3) . ?
S11 C39 1.66(4) . ?
S12 C18 1.80(3) . ?
S13 C27 1.52(2) . ?
S14 C42 1.78(2) . ?
C19 C20 1.49(2) . ?
C20 C21 1.53(3) . ?
C20 H20A 0.9900 . ?
C20 H20B 0.9900 . ?
C21 H21A 0.9900 . ?
C21 H21B 0.9900 . ?
C16 C17 1.49(2) . ?
C17 C18 1.39(3) . ?
C17 H17A 0.9900 . ?
C17 H17B 0.9900 . ?
C34 O9 1.260(17) 3_556 ?
C34 C35 1.49(2) . ?
C31 O14 1.267(15) 3_556 ?
C31 C32 1.50(2) . ?
C32 C33 1.61(3) . ?
C32 H32A 0.9900 . ?
C32 H32B 0.9900 . ?
C28 C29 1.50(2) . ?
C29 C30 1.44(3) . ?
C29 H29A 0.9900 . ?
C29 H29B 0.9900 . ?
C22 C23 1.41(2) . ?
C13 C14 1.61(3) . ?
C4 C5 1.42(3) . ?
C25 C26 1.54(3) . ?
C7 C8 1.52(3) . ?
C24 C23 1.58(3) . ?
C24 H24A 0.9900 . ?
C24 H24B 0.9900 . ?
C37 C38 1.63(4) . ?
C38 C39 1.55(5) . ?
C38 H38A 0.9900 . ?
C38 H38B 0.9900 . ?
C18 H18A 0.9900 . ?
C18 H18B 0.9900 . ?
C39 H39A 0.9900 . ?
C39 H39B 0.9900 . ?
C5 C6 1.63(4) . ?
C5 H5A 0.9900 . ?
C5 H5B 0.9900 . ?
C14 C15 1.43(3) . ?
C14 H14A 0.9900 . ?
C14 H14B 0.9900 . ?
C35 C36 1.49(3) . ?
C35 H35A 0.9900 . ?
C35 H35B 0.9900 . ?
C36 H36A 0.9900 . ?
C36 H36B 0.9900 . ?
C33 H33A 0.9900 . ?
C33 H33B 0.9900 . ?
C40 C41 1.54(3) . ?
C30 H30A 0.9900 . ?
C30 H30B 0.9900 . ?
C2 C3 1.47(4) . ?
C2 C1 1.66(4) . ?
C2 H2A 0.9900 . ?
C2 H2B 0.9900 . ?
C10 C11 1.58(3) . ?
C11 C12 1.56(4) . ?
C11 H11A 0.9900 . ?
C11 H11B 0.9900 . ?
C26 C27 2.27(3) . ?
C26 H26A 0.9900 . ?
C26 H26B 0.9900 . ?
C8 C9 1.46(4) . ?
C8 H8A 0.9900 . ?
C8 H8B 0.9900 . ?
C23 H23A 0.9900 . ?
C23 H23B 0.9900 . ?
C12 H12A 0.9900 . ?
C12 H12B 0.9900 . ?
C42 C41 1.49(3) . ?
C42 H42A 0.9900 . ?
C42 H42B 0.9900 . ?
C15 H15A 0.9900 . ?
C15 H15B 0.9900 . ?
C41 H41A 0.9900 . ?
C41 H41B 0.9900 . ?
C6 H6A 0.9900 . ?
C6 H6B 0.9900 . ?
C3 H3A 0.9900 . ?
C3 H3B 0.9900 . ?
C9 H9A 0.9900 . ?
C9 H9B 0.9900 . ?
C27 H27A 0.9900 . ?
C27 H27B 0.9900 . ?

loop_
_geom_torsion_atom_site_label_1
_geom_torsion_atom_site_label_2
_geom_torsion_atom_site_label_3
_geom_torsion_atom_site_label_4
_geom_torsion
_geom_torsion_site_symmetry_1
_geom_torsion_site_symmetry_2
_geom_torsion_site_symmetry_3
_geom_torsion_site_symmetry_4
_geom_torsion_publ_flag
O12 Zr1 Zr2 O31 -105.7(6) . . . . ?
O4 Zr1 Zr2 O31 3.0(4) . . . . ?
O13 Zr1 Zr2 O31 150.6(3) . . . . ?
O19 Zr1 Zr2 O31 -32.8(9) . . . . ?
O18 Zr1 Zr2 O31 -140.0(4) . . . . ?
O14 Zr1 Zr2 O31 85.3(4) . . . . ?
O5 Zr1 Zr2 O31 71.0(4) . . . . ?
O32 Zr1 Zr2 O31 -67.7(3) . . . . ?
Zr3 Zr1 Zr2 O31 -28.7(3) . . . . ?
Zr5 Zr1 Zr2 O31 -85.2(3) . . . . ?
Zr4 Zr1 Zr2 O31 24.9(3) . . . . ?
O4 Zr1 Zr2 O12 108.7(6) . . . . ?
O13 Zr1 Zr2 O12 -103.7(6) . . . . ?
O19 Zr1 Zr2 O12 73.0(10) . . . . ?
O18 Zr1 Zr2 O12 -34.3(6) . . . . ?
O14 Zr1 Zr2 O12 -168.9(6) . . . . ?
O5 Zr1 Zr2 O12 176.8(6) . . . . ?
O32 Zr1 Zr2 O12 38.0(6) . . . . ?
Zr3 Zr1 Zr2 O12 77.0(5) . . . . ?
Zr5 Zr1 Zr2 O12 20.5(5) . . . . ?
Zr4 Zr1 Zr2 O12 130.7(5) . . . . ?
O12 Zr1 Zr2 O11 108.0(6) . . . . ?
O4 Zr1 Zr2 O11 -143.3(3) . . . . ?
O13 Zr1 Zr2 O11 4.4(3) . . . . ?
O19 Zr1 Zr2 O11 -179.0(9) . . . . ?
O18 Zr1 Zr2 O11 73.8(4) . . . . ?
O14 Zr1 Zr2 O11 -60.9(4) . . . . ?
O5 Zr1 Zr2 O11 -75.2(4) . . . . ?
O32 Zr1 Zr2 O11 146.1(3) . . . . ?
Zr3 Zr1 Zr2 O11 -174.9(3) . . . . ?
Zr5 Zr1 Zr2 O11 128.6(3) . . . . ?
Zr4 Zr1 Zr2 O11 -121.3(3) . . . . ?
O12 Zr1 Zr2 O29 -64.5(13) . . . . ?
O4 Zr1 Zr2 O29 44.2(12) . . . . ?
O13 Zr1 Zr2 O29 -168.1(12) . . . . ?
O19 Zr1 Zr2 O29 8.5(15) . . . . ?
O18 Zr1 Zr2 O29 -98.7(12) . . . . ?
O14 Zr1 Zr2 O29 126.6(12) . . . . ?
O5 Zr1 Zr2 O29 112.3(12) . . . . ?
O32 Zr1 Zr2 O29 -26.4(12) . . . . ?
Zr3 Zr1 Zr2 O29 12.6(12) . . . . ?
Zr5 Zr1 Zr2 O29 -43.9(12) . . . . ?
Zr4 Zr1 Zr2 O29 66.2(12) . . . . ?
O12 Zr1 Zr2 O23 36.1(6) . . . . ?
O4 Zr1 Zr2 O23 144.8(4) . . . . ?
O13 Zr1 Zr2 O23 -67.5(4) . . . . ?
O19 Zr1 Zr2 O23 109.1(9) . . . . ?
O18 Zr1 Zr2 O23 1.9(4) . . . . ?
O14 Zr1 Zr2 O23 -132.8(4) . . . . ?
O5 Zr1 Zr2 O23 -147.1(4) . . . . ?
O32 Zr1 Zr2 O23 74.2(4) . . . . ?
Zr3 Zr1 Zr2 O23 113.2(3) . . . . ?
Zr5 Zr1 Zr2 O23 56.7(3) . . . . ?
Zr4 Zr1 Zr2 O23 166.8(3) . . . . ?
O12 Zr1 Zr2 O10 178.6(6) . . . . ?
O4 Zr1 Zr2 O10 -72.7(4) . . . . ?
O13 Zr1 Zr2 O10 75.0(4) . . . . ?
O19 Zr1 Zr2 O10 -108.4(9) . . . . ?
O18 Zr1 Zr2 O10 144.4(4) . . . . ?
O14 Zr1 Zr2 O10 9.7(4) . . . . ?
O5 Zr1 Zr2 O10 -4.6(5) . . . . ?
O32 Zr1 Zr2 O10 -143.3(4) . . . . ?
Zr3 Zr1 Zr2 O10 -104.3(3) . . . . ?
Zr5 Zr1 Zr2 O10 -160.8(3) . . . . ?
Zr4 Zr1 Zr2 O10 -50.7(3) . . . . ?
O12 Zr1 Zr2 O5 -176.8(6) . . . . ?
O4 Zr1 Zr2 O5 -68.1(4) . . . . ?
O13 Zr1 Zr2 O5 79.6(4) . . . . ?
O19 Zr1 Zr2 O5 -103.8(9) . . . . ?
O18 Zr1 Zr2 O5 149.0(4) . . . . ?
O14 Zr1 Zr2 O5 14.3(4) . . . . ?
O32 Zr1 Zr2 O5 -138.7(4) . . . . ?
Zr3 Zr1 Zr2 O5 -99.7(3) . . . . ?
Zr5 Zr1 Zr2 O5 -156.2(3) . . . . ?
Zr4 Zr1 Zr2 O5 -46.1(3) . . . . ?
O12 Zr1 Zr2 O3 -36.1(6) . . . . ?
O4 Zr1 Zr2 O3 72.6(4) . . . . ?
O13 Zr1 Zr2 O3 -139.8(4) . . . . ?
O19 Zr1 Zr2 O3 36.9(9) . . . . ?
O18 Zr1 Zr2 O3 -70.4(4) . . . . ?
O14 Zr1 Zr2 O3 155.0(4) . . . . ?
O5 Zr1 Zr2 O3 140.7(5) . . . . ?
O32 Zr1 Zr2 O3 1.9(4) . . . . ?
Zr3 Zr1 Zr2 O3 40.9(3) . . . . ?
Zr5 Zr1 Zr2 O3 -15.6(3) . . . . ?
Zr4 Zr1 Zr2 O3 94.5(3) . . . . ?
O12 Zr1 Zr2 Zr6 -75.2(5) . . . . ?
O4 Zr1 Zr2 Zr6 33.5(2) . . . . ?
O13 Zr1 Zr2 Zr6 -178.9(2) . . . . ?
O19 Zr1 Zr2 Zr6 -2.3(8) . . . . ?
O18 Zr1 Zr2 Zr6 -109.5(3) . . . . ?
O14 Zr1 Zr2 Zr6 115.9(3) . . . . ?
O5 Zr1 Zr2 Zr6 101.5(3) . . . . ?
O32 Zr1 Zr2 Zr6 -37.2(2) . . . . ?
Zr3 Zr1 Zr2 Zr6 1.78(4) . . . . ?
Zr5 Zr1 Zr2 Zr6 -54.70(4) . . . . ?
Zr4 Zr1 Zr2 Zr6 55.42(4) . . . . ?
O12 Zr1 Zr2 Zr5 -20.5(5) . . . . ?
O4 Zr1 Zr2 Zr5 88.2(2) . . . . ?
O13 Zr1 Zr2 Zr5 -124.2(2) . . . . ?
O19 Zr1 Zr2 Zr5 52.5(8) . . . . ?
O18 Zr1 Zr2 Zr5 -54.8(3) . . . . ?
O14 Zr1 Zr2 Zr5 170.6(3) . . . . ?
O5 Zr1 Zr2 Zr5 156.2(3) . . . . ?
O32 Zr1 Zr2 Zr5 17.5(2) . . . . ?
Zr3 Zr1 Zr2 Zr5 56.48(4) . . . . ?
Zr4 Zr1 Zr2 Zr5 110.12(5) . . . . ?
O12 Zr1 Zr2 Zr4 -130.7(5) . . . . ?
O4 Zr1 Zr2 Zr4 -22.0(2) . . . . ?
O13 Zr1 Zr2 Zr4 125.7(2) . . . . ?
O19 Zr1 Zr2 Zr4 -57.7(8) . . . . ?
O18 Zr1 Zr2 Zr4 -164.9(3) . . . . ?
O14 Zr1 Zr2 Zr4 60.4(3) . . . . ?
O5 Zr1 Zr2 Zr4 46.1(3) . . . . ?
O32 Zr1 Zr2 Zr4 -92.6(2) . . . . ?
Zr3 Zr1 Zr2 Zr4 -53.64(4) . . . . ?
Zr5 Zr1 Zr2 Zr4 -110.12(5) . . . . ?
O12 Zr1 Zr3 O4 103.7(5) . . . . ?
O13 Zr1 Zr3 O4 70.5(13) . . . . ?
O19 Zr1 Zr3 O4 -107.1(5) . . . . ?
O18 Zr1 Zr3 O4 -175.2(6) . . . . ?
O14 Zr1 Zr3 O4 -41.6(5) . . . . ?
O5 Zr1 Zr3 O4 36.6(5) . . . . ?
O32 Zr1 Zr3 O4 172.4(6) . . . . ?
Zr5 Zr1 Zr3 O4 129.2(5) . . . . ?
Zr2 Zr1 Zr3 O4 74.1(5) . . . . ?
Zr4 Zr1 Zr3 O4 21.0(5) . . . . ?
O12 Zr1 Zr3 O2 -5.1(4) . . . . ?
O4 Zr1 Zr3 O2 -108.8(5) . . . . ?
O13 Zr1 Zr3 O2 -38.3(12) . . . . ?
O19 Zr1 Zr3 O2 144.1(4) . . . . ?
O18 Zr1 Zr3 O2 76.0(4) . . . . ?
O14 Zr1 Zr3 O2 -150.4(4) . . . . ?
O5 Zr1 Zr3 O2 -72.2(3) . . . . ?
O32 Zr1 Zr3 O2 63.6(4) . . . . ?
Zr5 Zr1 Zr3 O2 20.4(3) . . . . ?
Zr2 Zr1 Zr3 O2 -34.7(3) . . . . ?
Zr4 Zr1 Zr3 O2 -87.8(3) . . . . ?
O12 Zr1 Zr3 O7 142.3(4) . . . . ?
O4 Zr1 Zr3 O7 38.6(5) . . . . ?
O13 Zr1 Zr3 O7 109.1(12) . . . . ?
O19 Zr1 Zr3 O7 -68.4(4) . . . . ?
O18 Zr1 Zr3 O7 -136.6(4) . . . . ?
O14 Zr1 Zr3 O7 -3.0(4) . . . . ?
O5 Zr1 Zr3 O7 75.3(4) . . . . ?
O32 Zr1 Zr3 O7 -149.0(5) . . . . ?
Zr5 Zr1 Zr3 O7 167.9(3) . . . . ?
Zr2 Zr1 Zr3 O7 112.7(3) . . . . ?
Zr4 Zr1 Zr3 O7 59.7(3) . . . . ?
O12 Zr1 Zr3 O28 64.7(4) . . . . ?
O4 Zr1 Zr3 O28 -39.0(5) . . . . ?
O13 Zr1 Zr3 O28 31.5(12) . . . . ?
O19 Zr1 Zr3 O28 -146.1(4) . . . . ?
O18 Zr1 Zr3 O28 145.8(4) . . . . ?
O14 Zr1 Zr3 O28 -80.6(4) . . . . ?
O5 Zr1 Zr3 O28 -2.4(3) . . . . ?
O32 Zr1 Zr3 O28 133.4(5) . . . . ?
Zr5 Zr1 Zr3 O28 90.2(3) . . . . ?
Zr2 Zr1 Zr3 O28 35.1(3) . . . . ?
Zr4 Zr1 Zr3 O28 -18.0(3) . . . . ?
O12 Zr1 Zr3 O32 -68.7(4) . . . . ?
O4 Zr1 Zr3 O32 -172.4(6) . . . . ?
O13 Zr1 Zr3 O32 -101.9(13) . . . . ?
O19 Zr1 Zr3 O32 80.6(4) . . . . ?
O18 Zr1 Zr3 O32 12.4(5) . . . . ?
O14 Zr1 Zr3 O32 146.0(4) . . . . ?
O5 Zr1 Zr3 O32 -135.7(4) . . . . ?
Zr5 Zr1 Zr3 O32 -43.1(4) . . . . ?
Zr2 Zr1 Zr3 O32 -98.3(4) . . . . ?
Zr4 Zr1 Zr3 O32 -151.3(4) . . . . ?
O12 Zr1 Zr3 O6 -151.4(4) . . . . ?
O4 Zr1 Zr3 O6 104.9(5) . . . . ?
O13 Zr1 Zr3 O6 175.3(12) . . . . ?
O19 Zr1 Zr3 O6 -2.2(3) . . . . ?
O18 Zr1 Zr3 O6 -70.4(4) . . . . ?
O14 Zr1 Zr3 O6 63.2(4) . . . . ?
O5 Zr1 Zr3 O6 141.5(3) . . . . ?
O32 Zr1 Zr3 O6 -82.8(4) . . . . ?
Zr5 Zr1 Zr3 O6 -125.9(3) . . . . ?
Zr2 Zr1 Zr3 O6 178.9(3) . . . . ?
Zr4 Zr1 Zr3 O6 125.9(3) . . . . ?
O12 Zr1 Zr3 O26 -27(3) . . . . ?
O4 Zr1 Zr3 O26 -131(3) . . . . ?
O13 Zr1 Zr3 O26 -60(3) . . . . ?
O19 Zr1 Zr3 O26 122(3) . . . . ?
O18 Zr1 Zr3 O26 54(3) . . . . ?
O14 Zr1 Zr3 O26 -172(3) . . . . ?
O5 Zr1 Zr3 O26 -94(3) . . . . ?
O32 Zr1 Zr3 O26 42(3) . . . . ?
Zr5 Zr1 Zr3 O26 -1(3) . . . . ?
Zr2 Zr1 Zr3 O26 -57(3) . . . . ?
Zr4 Zr1 Zr3 O26 -110(3) . . . . ?
O12 Zr1 Zr3 O22 -89.0(4) . . . . ?
O4 Zr1 Zr3 O22 167.3(6) . . . . ?
O13 Zr1 Zr3 O22 -122.3(13) . . . . ?
O19 Zr1 Zr3 O22 60.2(4) . . . . ?
O18 Zr1 Zr3 O22 -7.9(5) . . . . ?
O14 Zr1 Zr3 O22 125.7(4) . . . . ?
O5 Zr1 Zr3 O22 -156.1(4) . . . . ?
O32 Zr1 Zr3 O22 -20.3(5) . . . . ?
Zr5 Zr1 Zr3 O22 -63.5(4) . . . . ?
Zr2 Zr1 Zr3 O22 -118.6(4) . . . . ?
Zr4 Zr1 Zr3 O22 -171.7(4) . . . . ?
O12 Zr1 Zr3 Zr4 82.7(3) . . . . ?
O4 Zr1 Zr3 Zr4 -21.0(5) . . . . ?
O13 Zr1 Zr3 Zr4 49.4(12) . . . . ?
O19 Zr1 Zr3 Zr4 -128.1(2) . . . . ?
O18 Zr1 Zr3 Zr4 163.8(3) . . . . ?
O14 Zr1 Zr3 Zr4 -62.6(2) . . . . ?
O5 Zr1 Zr3 Zr4 15.6(2) . . . . ?
O32 Zr1 Zr3 Zr4 151.3(4) . . . . ?
Zr5 Zr1 Zr3 Zr4 108.20(5) . . . . ?
Zr2 Zr1 Zr3 Zr4 53.07(4) . . . . ?
O12 Zr1 Zr3 Zr6 27.8(3) . . . . ?
O4 Zr1 Zr3 Zr6 -75.9(5) . . . . ?
O13 Zr1 Zr3 Zr6 -5.4(12) . . . . ?
O19 Zr1 Zr3 Zr6 177.1(2) . . . . ?
O18 Zr1 Zr3 Zr6 108.9(3) . . . . ?
O14 Zr1 Zr3 Zr6 -117.5(2) . . . . ?
O5 Zr1 Zr3 Zr6 -39.2(2) . . . . ?
O32 Zr1 Zr3 Zr6 96.5(4) . . . . ?
Zr5 Zr1 Zr3 Zr6 53.36(4) . . . . ?
Zr2 Zr1 Zr3 Zr6 -1.77(4) . . . . ?
Zr4 Zr1 Zr3 Zr6 -54.84(4) . . . . ?
O12 Zr1 Zr3 Zr5 -25.5(2) . . . . ?
O4 Zr1 Zr3 Zr5 -129.2(5) . . . . ?
O13 Zr1 Zr3 Zr5 -58.8(12) . . . . ?
O19 Zr1 Zr3 Zr5 123.7(2) . . . . ?
O18 Zr1 Zr3 Zr5 55.6(3) . . . . ?
O14 Zr1 Zr3 Zr5 -170.8(2) . . . . ?
O5 Zr1 Zr3 Zr5 -92.6(2) . . . . ?
O32 Zr1 Zr3 Zr5 43.1(4) . . . . ?
Zr2 Zr1 Zr3 Zr5 -55.13(4) . . . . ?
Zr4 Zr1 Zr3 Zr5 -108.20(5) . . . . ?
O4 Zr3 Zr4 O31 -105.5(5) . . . . ?
O2 Zr3 Zr4 O31 1.9(4) . . . . ?
O7 Zr3 Zr4 O31 152.4(4) . . . . ?
O28 Zr3 Zr4 O31 67.9(5) . . . . ?
O32 Zr3 Zr4 O31 -66.1(4) . . . . ?
O6 Zr3 Zr4 O31 -142.0(4) . . . . ?
O26 Zr3 Zr4 O31 88.6(5) . . . . ?
O22 Zr3 Zr4 O31 36(2) . . . . ?
Zr1 Zr3 Zr4 O31 -85.0(3) . . . . ?
Zr6 Zr3 Zr4 O31 24.3(3) . . . . ?
Zr5 Zr3 Zr4 O31 -30.1(3) . . . . ?
O2 Zr3 Zr4 O4 107.3(5) . . . . ?
O7 Zr3 Zr4 O4 -102.1(5) . . . . ?
O28 Zr3 Zr4 O4 173.4(6) . . . . ?
O32 Zr3 Zr4 O4 39.4(5) . . . . ?
O6 Zr3 Zr4 O4 -36.5(5) . . . . ?
O26 Zr3 Zr4 O4 -165.9(6) . . . . ?
O22 Zr3 Zr4 O4 141(2) . . . . ?
Zr1 Zr3 Zr4 O4 20.5(4) . . . . ?
Zr6 Zr3 Zr4 O4 129.8(4) . . . . ?
Zr5 Zr3 Zr4 O4 75.4(4) . . . . ?
O4 Zr3 Zr4 O16 173.4(6) . . . . ?
O2 Zr3 Zr4 O16 -79.3(5) . . . . ?
O7 Zr3 Zr4 O16 71.3(5) . . . . ?
O28 Zr3 Zr4 O16 -13.2(5) . . . . ?
O32 Zr3 Zr4 O16 -147.2(4) . . . . ?
O6 Zr3 Zr4 O16 136.8(4) . . . . ?
O26 Zr3 Zr4 O16 7.4(6) . . . . ?
O22 Zr3 Zr4 O16 -45(2) . . . . ?
Zr1 Zr3 Zr4 O16 -166.1(4) . . . . ?
Zr6 Zr3 Zr4 O16 -56.8(4) . . . . ?
Zr5 Zr3 Zr4 O16 -111.2(4) . . . . ?
O4 Zr3 Zr4 O9 46.4(5) . . . . ?
O2 Zr3 Zr4 O9 153.7(4) . . . . ?
O7 Zr3 Zr4 O9 -55.8(4) . . . . ?
O28 Zr3 Zr4 O9 -140.3(5) . . . . ?
O32 Zr3 Zr4 O9 85.8(4) . . . . ?
O6 Zr3 Zr4 O9 9.8(4) . . . . ?
O26 Zr3 Zr4 O9 -119.6(5) . . . . ?
O22 Zr3 Zr4 O9 -172(2) . . . . ?
Zr1 Zr3 Zr4 O9 66.8(3) . . . . ?
Zr6 Zr3 Zr4 O9 176.2(3) . . . . ?
Zr5 Zr3 Zr4 O9 121.7(3) . . . . ?
O4 Zr3 Zr4 O8 102.5(5) . . . . ?
O2 Zr3 Zr4 O8 -150.2(4) . . . . ?
O7 Zr3 Zr4 O8 0.4(4) . . . . ?
O28 Zr3 Zr4 O8 -84.1(5) . . . . ?
O32 Zr3 Zr4 O8 141.9(4) . . . . ?
O6 Zr3 Zr4 O8 65.9(4) . . . . ?
O26 Zr3 Zr4 O8 -63.5(5) . . . . ?
O22 Zr3 Zr4 O8 -116(2) . . . . ?
Zr1 Zr3 Zr4 O8 123.0(3) . . . . ?
Zr6 Zr3 Zr4 O8 -127.7(3) . . . . ?
Zr5 Zr3 Zr4 O8 177.9(3) . . . . ?
O4 Zr3 Zr4 O15 -96.1(9) . . . . ?
O2 Zr3 Zr4 O15 11.2(8) . . . . ?
O7 Zr3 Zr4 O15 161.8(8) . . . . ?
O28 Zr3 Zr4 O15 77.3(8) . . . . ?
O32 Zr3 Zr4 O15 -56.7(8) . . . . ?
O6 Zr3 Zr4 O15 -132.7(8) . . . . ?
O26 Zr3 Zr4 O15 98.0(8) . . . . ?
O22 Zr3 Zr4 O15 45(2) . . . . ?
Zr1 Zr3 Zr4 O15 -75.6(7) . . . . ?
Zr6 Zr3 Zr4 O15 33.7(7) . . . . ?
Zr5 Zr3 Zr4 O15 -20.7(7) . . . . ?
O4 Zr3 Zr4 O5 -36.1(5) . . . . ?
O2 Zr3 Zr4 O5 71.3(3) . . . . ?
O7 Zr3 Zr4 O5 -138.2(4) . . . . ?
O28 Zr3 Zr4 O5 137.3(4) . . . . ?
O32 Zr3 Zr4 O5 3.3(3) . . . . ?
O6 Zr3 Zr4 O5 -72.6(3) . . . . ?
O26 Zr3 Zr4 O5 158.0(5) . . . . ?
O22 Zr3 Zr4 O5 105(2) . . . . ?
Zr1 Zr3 Zr4 O5 -15.6(2) . . . . ?
Zr6 Zr3 Zr4 O5 93.7(2) . . . . ?
Zr5 Zr3 Zr4 O5 39.3(2) . . . . ?
O4 Zr3 Zr4 O28 -173.4(6) . . . . ?
O2 Zr3 Zr4 O28 -66.0(5) . . . . ?
O7 Zr3 Zr4 O28 84.5(5) . . . . ?
O32 Zr3 Zr4 O28 -134.0(5) . . . . ?
O6 Zr3 Zr4 O28 150.1(5) . . . . ?
O26 Zr3 Zr4 O28 20.7(6) . . . . ?
O22 Zr3 Zr4 O28 -32(2) . . . . ?
Zr1 Zr3 Zr4 O28 -152.9(4) . . . . ?
Zr6 Zr3 Zr4 O28 -43.6(4) . . . . ?
Zr5 Zr3 Zr4 O28 -98.0(4) . . . . ?
O4 Zr3 Zr4 Zr6 -129.8(4) . . . . ?
O2 Zr3 Zr4 Zr6 -22.5(3) . . . . ?
O7 Zr3 Zr4 Zr6 128.1(3) . . . . ?
O28 Zr3 Zr4 Zr6 43.6(4) . . . . ?
O32 Zr3 Zr4 Zr6 -90.4(2) . . . . ?
O6 Zr3 Zr4 Zr6 -166.3(3) . . . . ?
O26 Zr3 Zr4 Zr6 64.3(4) . . . . ?
O22 Zr3 Zr4 Zr6 11.5(19) . . . . ?
Zr1 Zr3 Zr4 Zr6 -109.33(5) . . . . ?
Zr5 Zr3 Zr4 Zr6 -54.42(4) . . . . ?
O4 Zr3 Zr4 Zr2 -75.3(4) . . . . ?
O2 Zr3 Zr4 Zr2 32.0(3) . . . . ?
O7 Zr3 Zr4 Zr2 -177.4(3) . . . . ?
O28 Zr3 Zr4 Zr2 98.1(4) . . . . ?
O32 Zr3 Zr4 Zr2 -35.9(2) . . . . ?
O6 Zr3 Zr4 Zr2 -111.8(3) . . . . ?
O26 Zr3 Zr4 Zr2 118.8(4) . . . . ?
O22 Zr3 Zr4 Zr2 66.0(19) . . . . ?
Zr1 Zr3 Zr4 Zr2 -54.82(4) . . . . ?
Zr6 Zr3 Zr4 Zr2 54.51(4) . . . . ?
Zr5 Zr3 Zr4 Zr2 0.09(4) . . . . ?
O4 Zr3 Zr4 Zr1 -20.5(4) . . . . ?
O2 Zr3 Zr4 Zr1 86.9(3) . . . . ?
O7 Zr3 Zr4 Zr1 -122.6(3) . . . . ?
O28 Zr3 Zr4 Zr1 152.9(4) . . . . ?
O32 Zr3 Zr4 Zr1 18.9(2) . . . . ?
O6 Zr3 Zr4 Zr1 -57.0(3) . . . . ?
O26 Zr3 Zr4 Zr1 173.6(4) . . . . ?
O22 Zr3 Zr4 Zr1 120.8(19) . . . . ?
Zr6 Zr3 Zr4 Zr1 109.33(5) . . . . ?
Zr5 Zr3 Zr4 Zr1 54.91(4) . . . . ?
O12 Zr2 Zr4 O31 104.0(6) . . . . ?
O11 Zr2 Zr4 O31 -161.4(6) . . . . ?
O29 Zr2 Zr4 O31 -37.4(6) . . . . ?
O23 Zr2 Zr4 O31 78.6(12) . . . . ?
O10 Zr2 Zr4 O31 -101.1(6) . . . . ?
O5 Zr2 Zr4 O31 170.4(6) . . . . ?
O3 Zr2 Zr4 O31 35.2(6) . . . . ?
Zr6 Zr2 Zr4 O31 17.9(5) . . . . ?
Zr5 Zr2 Zr4 O31 72.9(5) . . . . ?
Zr1 Zr2 Zr4 O31 126.1(5) . . . . ?
O31 Zr2 Zr4 O4 -104.8(6) . . . . ?
O12 Zr2 Zr4 O4 -0.8(3) . . . . ?
O11 Zr2 Zr4 O4 93.8(4) . . . . ?
O29 Zr2 Zr4 O4 -142.2(4) . . . . ?
O23 Zr2 Zr4 O4 -26.2(11) . . . . ?
O10 Zr2 Zr4 O4 154.1(3) . . . . ?
O5 Zr2 Zr4 O4 65.5(4) . . . . ?
O3 Zr2 Zr4 O4 -69.6(4) . . . . ?
Zr6 Zr2 Zr4 O4 -86.9(2) . . . . ?
Zr5 Zr2 Zr4 O4 -31.9(2) . . . . ?
Zr1 Zr2 Zr4 O4 21.3(2) . . . . ?
O31 Zr2 Zr4 O16 38.2(6) . . . . ?
O12 Zr2 Zr4 O16 142.2(4) . . . . ?
O11 Zr2 Zr4 O16 -123.2(4) . . . . ?
O29 Zr2 Zr4 O16 0.8(4) . . . . ?
O23 Zr2 Zr4 O16 116.8(11) . . . . ?
O10 Zr2 Zr4 O16 -62.9(4) . . . . ?
O5 Zr2 Zr4 O16 -151.5(4) . . . . ?
O3 Zr2 Zr4 O16 73.4(4) . . . . ?
Zr6 Zr2 Zr4 O16 56.1(3) . . . . ?
Zr5 Zr2 Zr4 O16 111.1(3) . . . . ?
Zr1 Zr2 Zr4 O16 164.3(3) . . . . ?
O31 Zr2 Zr4 O9 161.6(6) . . . . ?
O12 Zr2 Zr4 O9 -94.4(4) . . . . ?
O11 Zr2 Zr4 O9 0.2(4) . . . . ?
O29 Zr2 Zr4 O9 124.1(4) . . . . ?
O23 Zr2 Zr4 O9 -119.8(11) . . . . ?
O10 Zr2 Zr4 O9 60.5(4) . . . . ?
O5 Zr2 Zr4 O9 -28.1(4) . . . . ?
O3 Zr2 Zr4 O9 -163.2(4) . . . . ?
Zr6 Zr2 Zr4 O9 179.5(3) . . . . ?
Zr5 Zr2 Zr4 O9 -125.5(3) . . . . ?
Zr1 Zr2 Zr4 O9 -72.3(3) . . . . ?
O31 Zr2 Zr4 O8 -80.0(11) . . . . ?
O12 Zr2 Zr4 O8 24.0(10) . . . . ?
O11 Zr2 Zr4 O8 118.6(10) . . . . ?
O29 Zr2 Zr4 O8 -117.5(10) . . . . ?
O23 Zr2 Zr4 O8 -1.4(14) . . . . ?
O10 Zr2 Zr4 O8 178.9(10) . . . . ?
O5 Zr2 Zr4 O8 90.3(10) . . . . ?
O3 Zr2 Zr4 O8 -44.8(10) . . . . ?
Zr6 Zr2 Zr4 O8 -62.1(9) . . . . ?
Zr5 Zr2 Zr4 O8 -7.1(9) . . . . ?
Zr1 Zr2 Zr4 O8 46.1(9) . . . . ?
O31 Zr2 Zr4 O15 100.2(6) . . . . ?
O12 Zr2 Zr4 O15 -155.8(4) . . . . ?
O11 Zr2 Zr4 O15 -61.2(4) . . . . ?
O29 Zr2 Zr4 O15 62.7(4) . . . . ?
O23 Zr2 Zr4 O15 178.8(11) . . . . ?
O10 Zr2 Zr4 O15 -0.9(4) . . . . ?
O5 Zr2 Zr4 O15 -89.5(4) . . . . ?
O3 Zr2 Zr4 O15 135.4(4) . . . . ?
Zr6 Zr2 Zr4 O15 118.1(3) . . . . ?
Zr5 Zr2 Zr4 O15 173.1(3) . . . . ?
Zr1 Zr2 Zr4 O15 -133.7(3) . . . . ?
O31 Zr2 Zr4 O5 -170.4(6) . . . . ?
O12 Zr2 Zr4 O5 -66.3(4) . . . . ?
O11 Zr2 Zr4 O5 28.3(4) . . . . ?
O29 Zr2 Zr4 O5 152.2(5) . . . . ?
O23 Zr2 Zr4 O5 -91.8(11) . . . . ?
O10 Zr2 Zr4 O5 88.6(4) . . . . ?
O3 Zr2 Zr4 O5 -135.1(4) . . . . ?
Zr6 Zr2 Zr4 O5 -152.4(3) . . . . ?
Zr5 Zr2 Zr4 O5 -97.4(3) . . . . ?
Zr1 Zr2 Zr4 O5 -44.2(3) . . . . ?
O31 Zr2 Zr4 O28 -35.1(6) . . . . ?
O12 Zr2 Zr4 O28 68.9(3) . . . . ?
O11 Zr2 Zr4 O28 163.5(4) . . . . ?
O29 Zr2 Zr4 O28 -72.5(4) . . . . ?
O23 Zr2 Zr4 O28 43.5(11) . . . . ?
O10 Zr2 Zr4 O28 -136.2(3) . . . . ?
O5 Zr2 Zr4 O28 135.3(4) . . . . ?
O3 Zr2 Zr4 O28 0.1(4) . . . . ?
Zr6 Zr2 Zr4 O28 -17.2(2) . . . . ?
Zr5 Zr2 Zr4 O28 37.8(2) . . . . ?
Zr1 Zr2 Zr4 O28 91.0(2) . . . . ?
O31 Zr2 Zr4 Zr3 -73.0(5) . . . . ?
O12 Zr2 Zr4 Zr3 31.0(3) . . . . ?
O11 Zr2 Zr4 Zr3 125.6(3) . . . . ?
O29 Zr2 Zr4 Zr3 -110.4(3) . . . . ?
O23 Zr2 Zr4 Zr3 5.6(11) . . . . ?
O10 Zr2 Zr4 Zr3 -174.1(3) . . . . ?
O5 Zr2 Zr4 Zr3 97.3(3) . . . . ?
O3 Zr2 Zr4 Zr3 -37.8(3) . . . . ?
Zr6 Zr2 Zr4 Zr3 -55.08(4) . . . . ?
Zr5 Zr2 Zr4 Zr3 -0.09(4) . . . . ?
Zr1 Zr2 Zr4 Zr3 53.12(4) . . . . ?
O31 Zr2 Zr4 Zr6 -17.9(5) . . . . ?
O12 Zr2 Zr4 Zr6 86.1(3) . . . . ?
O11 Zr2 Zr4 Zr6 -179.3(3) . . . . ?
O29 Zr2 Zr4 Zr6 -55.4(3) . . . . ?
O23 Zr2 Zr4 Zr6 60.7(11) . . . . ?
O10 Zr2 Zr4 Zr6 -119.0(3) . . . . ?
O5 Zr2 Zr4 Zr6 152.4(3) . . . . ?
O3 Zr2 Zr4 Zr6 17.3(3) . . . . ?
Zr5 Zr2 Zr4 Zr6 54.99(4) . . . . ?
Zr1 Zr2 Zr4 Zr6 108.20(4) . . . . ?
O31 Zr2 Zr4 Zr1 -126.1(5) . . . . ?
O12 Zr2 Zr4 Zr1 -22.1(2) . . . . ?
O11 Zr2 Zr4 Zr1 72.5(3) . . . . ?
O29 Zr2 Zr4 Zr1 -163.6(3) . . . . ?
O23 Zr2 Zr4 Zr1 -47.5(11) . . . . ?
O10 Zr2 Zr4 Zr1 132.8(3) . . . . ?
O5 Zr2 Zr4 Zr1 44.2(3) . . . . ?
O3 Zr2 Zr4 Zr1 -90.9(3) . . . . ?
Zr6 Zr2 Zr4 Zr1 -108.20(4) . . . . ?
Zr5 Zr2 Zr4 Zr1 -53.21(4) . . . . ?
O12 Zr1 Zr4 O31 -2.3(3) . . . . ?
O4 Zr1 Zr4 O31 107.8(5) . . . . ?
O13 Zr1 Zr4 O31 -85.9(4) . . . . ?
O19 Zr1 Zr4 O31 140.1(4) . . . . ?
O18 Zr1 Zr4 O31 27.2(9) . . . . ?
O14 Zr1 Zr4 O31 -151.3(3) . . . . ?
O5 Zr1 Zr4 O31 -69.7(4) . . . . ?
O32 Zr1 Zr4 O31 67.5(3) . . . . ?
Zr3 Zr1 Zr4 O31 85.2(2) . . . . ?
Zr5 Zr1 Zr4 O31 28.9(2) . . . . ?
Zr2 Zr1 Zr4 O31 -25.1(2) . . . . ?
O12 Zr1 Zr4 O4 -110.1(5) . . . . ?
O13 Zr1 Zr4 O4 166.3(5) . . . . ?
O19 Zr1 Zr4 O4 32.3(5) . . . . ?
O18 Zr1 Zr4 O4 -80.6(10) . . . . ?
O14 Zr1 Zr4 O4 100.9(5) . . . . ?
O5 Zr1 Zr4 O4 -177.5(6) . . . . ?
O32 Zr1 Zr4 O4 -40.3(5) . . . . ?
Zr3 Zr1 Zr4 O4 -22.6(5) . . . . ?
Zr5 Zr1 Zr4 O4 -78.9(5) . . . . ?
Zr2 Zr1 Zr4 O4 -132.9(5) . . . . ?
O12 Zr1 Zr4 O16 -37.3(11) . . . . ?
O4 Zr1 Zr4 O16 72.8(11) . . . . ?
O13 Zr1 Zr4 O16 -120.9(11) . . . . ?
O19 Zr1 Zr4 O16 105.1(11) . . . . ?
O18 Zr1 Zr4 O16 -7.7(14) . . . . ?
O14 Zr1 Zr4 O16 173.7(10) . . . . ?
O5 Zr1 Zr4 O16 -104.7(11) . . . . ?
O32 Zr1 Zr4 O16 32.5(10) . . . . ?
Zr3 Zr1 Zr4 O16 50.3(10) . . . . ?
Zr5 Zr1 Zr4 O16 -6.1(10) . . . . ?
Zr2 Zr1 Zr4 O16 -60.1(10) . . . . ?
O12 Zr1 Zr4 O9 144.3(3) . . . . ?
O4 Zr1 Zr4 O9 -105.5(5) . . . . ?
O13 Zr1 Zr4 O9 60.8(3) . . . . ?
O19 Zr1 Zr4 O9 -73.3(3) . . . . ?
O18 Zr1 Zr4 O9 173.9(9) . . . . ?
O14 Zr1 Zr4 O9 -4.7(3) . . . . ?
O5 Zr1 Zr4 O9 77.0(4) . . . . ?
O32 Zr1 Zr4 O9 -145.8(3) . . . . ?
Zr3 Zr1 Zr4 O9 -128.1(2) . . . . ?
Zr5 Zr1 Zr4 O9 175.6(2) . . . . ?
Zr2 Zr1 Zr4 O9 121.5(2) . . . . ?
O12 Zr1 Zr4 O8 -144.1(4) . . . . ?
O4 Zr1 Zr4 O8 -34.0(6) . . . . ?
O13 Zr1 Zr4 O8 132.3(4) . . . . ?
O19 Zr1 Zr4 O8 -1.7(4) . . . . ?
O18 Zr1 Zr4 O8 -114.6(9) . . . . ?
O14 Zr1 Zr4 O8 66.9(4) . . . . ?
O5 Zr1 Zr4 O8 148.5(4) . . . . ?
O32 Zr1 Zr4 O8 -74.3(4) . . . . ?
Zr3 Zr1 Zr4 O8 -56.5(3) . . . . ?
Zr5 Zr1 Zr4 O8 -112.9(3) . . . . ?
Zr2 Zr1 Zr4 O8 -166.9(3) . . . . ?
O12 Zr1 Zr4 O15 72.5(4) . . . . ?
O4 Zr1 Zr4 O15 -177.4(6) . . . . ?
O13 Zr1 Zr4 O15 -11.1(4) . . . . ?
O19 Zr1 Zr4 O15 -145.1(4) . . . . ?
O18 Zr1 Zr4 O15 102.0(9) . . . . ?
O14 Zr1 Zr4 O15 -76.5(4) . . . . ?
O5 Zr1 Zr4 O15 5.1(4) . . . . ?
O32 Zr1 Zr4 O15 142.3(4) . . . . ?
Zr3 Zr1 Zr4 O15 160.0(3) . . . . ?
Zr5 Zr1 Zr4 O15 103.7(3) . . . . ?
Zr2 Zr1 Zr4 O15 49.7(3) . . . . ?
O12 Zr1 Zr4 O5 67.3(4) . . . . ?
O4 Zr1 Zr4 O5 177.5(6) . . . . ?
O13 Zr1 Zr4 O5 -16.2(4) . . . . ?
O19 Zr1 Zr4 O5 -150.3(4) . . . . ?
O18 Zr1 Zr4 O5 96.9(9) . . . . ?
O14 Zr1 Zr4 O5 -81.7(4) . . . . ?
O32 Zr1 Zr4 O5 137.2(4) . . . . ?
Zr3 Zr1 Zr4 O5 154.9(3) . . . . ?
Zr5 Zr1 Zr4 O5 98.6(3) . . . . ?
Zr2 Zr1 Zr4 O5 44.5(3) . . . . ?
O12 Zr1 Zr4 O28 -71.2(4) . . . . ?
O4 Zr1 Zr4 O28 38.9(5) . . . . ?
O13 Zr1 Zr4 O28 -154.8(4) . . . . ?
O19 Zr1 Zr4 O28 71.2(4) . . . . ?
O18 Zr1 Zr4 O28 -41.6(9) . . . . ?
O14 Zr1 Zr4 O28 139.8(3) . . . . ?
O5 Zr1 Zr4 O28 -138.5(4) . . . . ?
O32 Zr1 Zr4 O28 -1.4(3) . . . . ?
Zr3 Zr1 Zr4 O28 16.4(2) . . . . ?
Zr5 Zr1 Zr4 O28 -39.9(2) . . . . ?
Zr2 Zr1 Zr4 O28 -94.0(3) . . . . ?
O12 Zr1 Zr4 Zr3 -87.6(3) . . . . ?
O4 Zr1 Zr4 Zr3 22.6(5) . . . . ?
O13 Zr1 Zr4 Zr3 -171.1(3) . . . . ?
O19 Zr1 Zr4 Zr3 54.8(3) . . . . ?
O18 Zr1 Zr4 Zr3 -58.0(9) . . . . ?
O14 Zr1 Zr4 Zr3 123.4(2) . . . . ?
O5 Zr1 Zr4 Zr3 -154.9(3) . . . . ?
O32 Zr1 Zr4 Zr3 -17.8(2) . . . . ?
Zr5 Zr1 Zr4 Zr3 -56.33(4) . . . . ?
Zr2 Zr1 Zr4 Zr3 -110.38(4) . . . . ?
O12 Zr1 Zr4 Zr6 -32.4(3) . . . . ?
O4 Zr1 Zr4 Zr6 77.8(5) . . . . ?
O13 Zr1 Zr4 Zr6 -115.9(3) . . . . ?
O19 Zr1 Zr4 Zr6 110.0(3) . . . . ?
O18 Zr1 Zr4 Zr6 -2.8(9) . . . . ?
O14 Zr1 Zr4 Zr6 178.6(2) . . . . ?
O5 Zr1 Zr4 Zr6 -99.7(3) . . . . ?
O32 Zr1 Zr4 Zr6 37.4(2) . . . . ?
Zr3 Zr1 Zr4 Zr6 55.20(4) . . . . ?
Zr5 Zr1 Zr4 Zr6 -1.12(4) . . . . ?
Zr2 Zr1 Zr4 Zr6 -55.18(4) . . . . ?
O12 Zr1 Zr4 Zr2 22.8(2) . . . . ?
O4 Zr1 Zr4 Zr2 132.9(5) . . . . ?
O13 Zr1 Zr4 Zr2 -60.8(3) . . . . ?
O19 Zr1 Zr4 Zr2 165.2(3) . . . . ?
O18 Zr1 Zr4 Zr2 52.4(9) . . . . ?
O14 Zr1 Zr4 Zr2 -126.2(2) . . . . ?
O5 Zr1 Zr4 Zr2 -44.5(3) . . . . ?
O32 Zr1 Zr4 Zr2 92.6(2) . . . . ?
Zr3 Zr1 Zr4 Zr2 110.38(4) . . . . ?
Zr5 Zr1 Zr4 Zr2 54.05(4) . . . . ?
O4 Zr1 Zr5 O12 -102.3(5) . . . . ?
O13 Zr1 Zr5 O12 42.9(5) . . . . ?
O19 Zr1 Zr5 O12 174.4(5) . . . . ?
O18 Zr1 Zr5 O12 107.0(6) . . . . ?
O14 Zr1 Zr5 O12 -73.8(13) . . . . ?
O5 Zr1 Zr5 O12 -33.6(5) . . . . ?
O32 Zr1 Zr5 O12 -170.8(6) . . . . ?
Zr3 Zr1 Zr5 O12 -127.1(5) . . . . ?
Zr2 Zr1 Zr5 O12 -19.2(5) . . . . ?
Zr4 Zr1 Zr5 O12 -72.4(5) . . . . ?
O12 Zr1 Zr5 O2 105.9(6) . . . . ?
O4 Zr1 Zr5 O2 3.6(4) . . . . ?
O13 Zr1 Zr5 O2 148.9(4) . . . . ?
O19 Zr1 Zr5 O2 -79.6(4) . . . . ?
O18 Zr1 Zr5 O2 -147.0(4) . . . . ?
O14 Zr1 Zr5 O2 32.1(13) . . . . ?
O5 Zr1 Zr5 O2 72.3(3) . . . . ?
O32 Zr1 Zr5 O2 -64.8(4) . . . . ?
Zr3 Zr1 Zr5 O2 -21.2(3) . . . . ?
Zr2 Zr1 Zr5 O2 86.7(3) . . . . ?
Zr4 Zr1 Zr5 O2 33.5(3) . . . . ?
O12 Zr1 Zr5 O3 36.7(6) . . . . ?
O4 Zr1 Zr5 O3 -65.5(4) . . . . ?
O13 Zr1 Zr5 O3 79.7(4) . . . . ?
O19 Zr1 Zr5 O3 -148.8(4) . . . . ?
O18 Zr1 Zr5 O3 143.8(4) . . . . ?
O14 Zr1 Zr5 O3 -37.1(13) . . . . ?
O5 Zr1 Zr5 O3 3.1(4) . . . . ?
O32 Zr1 Zr5 O3 -134.0(5) . . . . ?
Zr3 Zr1 Zr5 O3 -90.4(3) . . . . ?
Zr2 Zr1 Zr5 O3 17.5(3) . . . . ?
Zr4 Zr1 Zr5 O3 -35.7(3) . . . . ?
O12 Zr1 Zr5 O24 -39.6(6) . . . . ?
O4 Zr1 Zr5 O24 -141.9(5) . . . . ?
O13 Zr1 Zr5 O24 3.3(5) . . . . ?
O19 Zr1 Zr5 O24 134.8(5) . . . . ?
O18 Zr1 Zr5 O24 67.4(5) . . . . ?
O14 Zr1 Zr5 O24 -113.5(13) . . . . ?
O5 Zr1 Zr5 O24 -73.2(5) . . . . ?
O32 Zr1 Zr5 O24 149.6(5) . . . . ?
Zr3 Zr1 Zr5 O24 -166.7(4) . . . . ?
Zr2 Zr1 Zr5 O24 -58.8(4) . . . . ?
Zr4 Zr1 Zr5 O24 -112.0(4) . . . . ?
O12 Zr1 Zr5 O20 -105.5(6) . . . . ?
O4 Zr1 Zr5 O20 152.2(4) . . . . ?
O13 Zr1 Zr5 O20 -62.6(4) . . . . ?
O19 Zr1 Zr5 O20 68.9(4) . . . . ?
O18 Zr1 Zr5 O20 1.5(4) . . . . ?
O14 Zr1 Zr5 O20 -179.4(13) . . . . ?
O5 Zr1 Zr5 O20 -139.2(4) . . . . ?
O32 Zr1 Zr5 O20 83.7(5) . . . . ?
Zr3 Zr1 Zr5 O20 127.4(3) . . . . ?
Zr2 Zr1 Zr5 O20 -124.8(3) . . . . ?
Zr4 Zr1 Zr5 O20 -178.0(3) . . . . ?
O12 Zr1 Zr5 O32 170.8(6) . . . . ?
O4 Zr1 Zr5 O32 68.5(4) . . . . ?
O13 Zr1 Zr5 O32 -146.3(4) . . . . ?
O19 Zr1 Zr5 O32 -14.8(4) . . . . ?
O18 Zr1 Zr5 O32 -82.2(4) . . . . ?
O14 Zr1 Zr5 O32 96.9(13) . . . . ?
O5 Zr1 Zr5 O32 137.1(4) . . . . ?
Zr3 Zr1 Zr5 O32 43.6(3) . . . . ?
Zr2 Zr1 Zr5 O32 151.5(3) . . . . ?
Zr4 Zr1 Zr5 O32 98.3(3) . . . . ?
O12 Zr1 Zr5 O25 148(3) . . . . ?
O4 Zr1 Zr5 O25 46(3) . . . . ?
O13 Zr1 Zr5 O25 -169(3) . . . . ?
O19 Zr1 Zr5 O25 -37(3) . . . . ?
O18 Zr1 Zr5 O25 -105(3) . . . . ?
O14 Zr1 Zr5 O25 75(3) . . . . ?
O5 Zr1 Zr5 O25 115(3) . . . . ?
O32 Zr1 Zr5 O25 -22(3) . . . . ?
Zr3 Zr1 Zr5 O25 21(3) . . . . ?
Zr2 Zr1 Zr5 O25 129(3) . . . . ?
Zr4 Zr1 Zr5 O25 76(3) . . . . ?
O12 Zr1 Zr5 O21 -171.6(6) . . . . ?
O4 Zr1 Zr5 O21 86.1(4) . . . . ?
O13 Zr1 Zr5 O21 -128.7(4) . . . . ?
O19 Zr1 Zr5 O21 2.8(4) . . . . ?
O18 Zr1 Zr5 O21 -64.6(4) . . . . ?
O14 Zr1 Zr5 O21 114.5(13) . . . . ?
O5 Zr1 Zr5 O21 154.7(4) . . . . ?
O32 Zr1 Zr5 O21 17.6(5) . . . . ?
Zr3 Zr1 Zr5 O21 61.2(3) . . . . ?
Zr2 Zr1 Zr5 O21 169.1(3) . . . . ?
Zr4 Zr1 Zr5 O21 115.9(3) . . . . ?
O12 Zr1 Zr5 Zr2 19.2(5) . . . . ?
O4 Zr1 Zr5 Zr2 -83.0(2) . . . . ?
O13 Zr1 Zr5 Zr2 62.2(2) . . . . ?
O19 Zr1 Zr5 Zr2 -166.3(3) . . . . ?
O18 Zr1 Zr5 Zr2 126.3(3) . . . . ?
O14 Zr1 Zr5 Zr2 -54.6(12) . . . . ?
O5 Zr1 Zr5 Zr2 -14.4(2) . . . . ?
O32 Zr1 Zr5 Zr2 -151.5(3) . . . . ?
Zr3 Zr1 Zr5 Zr2 -107.89(5) . . . . ?
Zr4 Zr1 Zr5 Zr2 -53.20(4) . . . . ?
O12 Zr1 Zr5 Zr6 73.5(5) . . . . ?
O4 Zr1 Zr5 Zr6 -28.7(2) . . . . ?
O13 Zr1 Zr5 Zr6 116.5(2) . . . . ?
O19 Zr1 Zr5 Zr6 -112.0(3) . . . . ?
O18 Zr1 Zr5 Zr6 -179.4(3) . . . . ?
O14 Zr1 Zr5 Zr6 -0.3(12) . . . . ?
O5 Zr1 Zr5 Zr6 39.9(2) . . . . ?
O32 Zr1 Zr5 Zr6 -97.2(3) . . . . ?
Zr3 Zr1 Zr5 Zr6 -53.57(4) . . . . ?
Zr2 Zr1 Zr5 Zr6 54.32(4) . . . . ?
Zr4 Zr1 Zr5 Zr6 1.12(4) . . . . ?
O12 Zr1 Zr5 Zr3 127.1(5) . . . . ?
O4 Zr1 Zr5 Zr3 24.8(2) . . . . ?
O13 Zr1 Zr5 Zr3 170.1(2) . . . . ?
O19 Zr1 Zr5 Zr3 -58.4(3) . . . . ?
O18 Zr1 Zr5 Zr3 -125.9(3) . . . . ?
O14 Zr1 Zr5 Zr3 53.3(12) . . . . ?
O5 Zr1 Zr5 Zr3 93.5(2) . . . . ?
O32 Zr1 Zr5 Zr3 -43.6(3) . . . . ?
Zr2 Zr1 Zr5 Zr3 107.89(5) . . . . ?
Zr4 Zr1 Zr5 Zr3 54.69(4) . . . . ?
O31 Zr2 Zr5 O12 103.9(5) . . . . ?
O11 Zr2 Zr5 O12 -47.5(5) . . . . ?
O29 Zr2 Zr5 O12 -173.3(6) . . . . ?
O23 Zr2 Zr5 O12 -104.3(6) . . . . ?
O10 Zr2 Zr5 O12 92.8(9) . . . . ?
O5 Zr2 Zr5 O12 33.7(5) . . . . ?
O3 Zr2 Zr5 O12 173.1(7) . . . . ?
Zr6 Zr2 Zr5 O12 128.8(5) . . . . ?
Zr4 Zr2 Zr5 O12 74.0(5) . . . . ?
Zr1 Zr2 Zr5 O12 18.9(5) . . . . ?
O31 Zr2 Zr5 O2 -3.3(4) . . . . ?
O12 Zr2 Zr5 O2 -107.2(5) . . . . ?
O11 Zr2 Zr5 O2 -154.7(4) . . . . ?
O29 Zr2 Zr5 O2 79.6(5) . . . . ?
O23 Zr2 Zr5 O2 148.6(4) . . . . ?
O10 Zr2 Zr5 O2 -14.4(8) . . . . ?
O5 Zr2 Zr5 O2 -73.5(3) . . . . ?
O3 Zr2 Zr5 O2 66.0(5) . . . . ?
Zr6 Zr2 Zr5 O2 21.7(3) . . . . ?
Zr4 Zr2 Zr5 O2 -33.2(3) . . . . ?
Zr1 Zr2 Zr5 O2 -88.3(3) . . . . ?
O31 Zr2 Zr5 O3 -69.3(5) . . . . ?
O12 Zr2 Zr5 O3 -173.1(7) . . . . ?
O11 Zr2 Zr5 O3 139.4(5) . . . . ?
O29 Zr2 Zr5 O3 13.6(6) . . . . ?
O23 Zr2 Zr5 O3 82.6(6) . . . . ?
O10 Zr2 Zr5 O3 -80.4(9) . . . . ?
O5 Zr2 Zr5 O3 -139.5(5) . . . . ?
Zr6 Zr2 Zr5 O3 -44.3(5) . . . . ?
Zr4 Zr2 Zr5 O3 -99.2(5) . . . . ?
Zr1 Zr2 Zr5 O3 -154.2(5) . . . . ?
O31 Zr2 Zr5 O24 -151.8(5) . . . . ?
O12 Zr2 Zr5 O24 104.3(6) . . . . ?
O11 Zr2 Zr5 O24 56.8(5) . . . . ?
O29 Zr2 Zr5 O24 -69.0(5) . . . . ?
O23 Zr2 Zr5 O24 0.0(5) . . . . ?
O10 Zr2 Zr5 O24 -162.9(9) . . . . ?
O5 Zr2 Zr5 O24 138.0(4) . . . . ?
O3 Zr2 Zr5 O24 -82.6(6) . . . . ?
Zr6 Zr2 Zr5 O24 -126.9(4) . . . . ?
Zr4 Zr2 Zr5 O24 178.3(4) . . . . ?
Zr1 Zr2 Zr5 O24 123.2(4) . . . . ?
O31 Zr2 Zr5 O20 142.9(4) . . . . ?
O12 Zr2 Zr5 O20 39.1(6) . . . . ?
O11 Zr2 Zr5 O20 -8.4(4) . . . . ?
O29 Zr2 Zr5 O20 -134.2(5) . . . . ?
O23 Zr2 Zr5 O20 -65.2(5) . . . . ?
O10 Zr2 Zr5 O20 131.8(9) . . . . ?
O5 Zr2 Zr5 O20 72.7(4) . . . . ?
O3 Zr2 Zr5 O20 -147.8(6) . . . . ?
Zr6 Zr2 Zr5 O20 167.9(3) . . . . ?
Zr4 Zr2 Zr5 O20 113.0(3) . . . . ?
Zr1 Zr2 Zr5 O20 58.0(3) . . . . ?
O31 Zr2 Zr5 O32 66.2(4) . . . . ?
O12 Zr2 Zr5 O32 -37.7(5) . . . . ?
O11 Zr2 Zr5 O32 -85.1(4) . . . . ?
O29 Zr2 Zr5 O32 149.1(5) . . . . ?
O23 Zr2 Zr5 O32 -141.9(4) . . . . ?
O10 Zr2 Zr5 O32 55.1(8) . . . . ?
O5 Zr2 Zr5 O32 -4.0(3) . . . . ?
O3 Zr2 Zr5 O32 135.5(5) . . . . ?
Zr6 Zr2 Zr5 O32 91.2(2) . . . . ?
Zr4 Zr2 Zr5 O32 36.3(2) . . . . ?
Zr1 Zr2 Zr5 O32 -18.7(2) . . . . ?
O31 Zr2 Zr5 O25 -89.1(5) . . . . ?
O12 Zr2 Zr5 O25 167.0(6) . . . . ?
O11 Zr2 Zr5 O25 119.5(5) . . . . ?
O29 Zr2 Zr5 O25 -6.3(6) . . . . ?
O23 Zr2 Zr5 O25 62.7(5) . . . . ?
O10 Zr2 Zr5 O25 -100.2(9) . . . . ?
O5 Zr2 Zr5 O25 -159.3(5) . . . . ?
O3 Zr2 Zr5 O25 -19.8(6) . . . . ?
Zr6 Zr2 Zr5 O25 -64.2(4) . . . . ?
Zr4 Zr2 Zr5 O25 -119.0(4) . . . . ?
Zr1 Zr2 Zr5 O25 -174.1(4) . . . . ?
O31 Zr2 Zr5 O21 -6.9(17) . . . . ?
O12 Zr2 Zr5 O21 -110.7(17) . . . . ?
O11 Zr2 Zr5 O21 -158.2(17) . . . . ?
O29 Zr2 Zr5 O21 76.0(17) . . . . ?
O23 Zr2 Zr5 O21 145.0(17) . . . . ?
O10 Zr2 Zr5 O21 -18.0(19) . . . . ?
O5 Zr2 Zr5 O21 -77.1(17) . . . . ?
O3 Zr2 Zr5 O21 62.4(17) . . . . ?
Zr6 Zr2 Zr5 O21 18.1(17) . . . . ?
Zr4 Zr2 Zr5 O21 -36.8(17) . . . . ?
Zr1 Zr2 Zr5 O21 -91.8(17) . . . . ?
O31 Zr2 Zr5 Zr1 85.0(3) . . . . ?
O12 Zr2 Zr5 Zr1 -18.9(5) . . . . ?
O11 Zr2 Zr5 Zr1 -66.4(3) . . . . ?
O29 Zr2 Zr5 Zr1 167.8(4) . . . . ?
O23 Zr2 Zr5 Zr1 -123.2(3) . . . . ?
O10 Zr2 Zr5 Zr1 73.9(8) . . . . ?
O5 Zr2 Zr5 Zr1 14.7(2) . . . . ?
O3 Zr2 Zr5 Zr1 154.2(5) . . . . ?
Zr6 Zr2 Zr5 Zr1 109.92(5) . . . . ?
Zr4 Zr2 Zr5 Zr1 55.06(4) . . . . ?
O31 Zr2 Zr5 Zr6 -25.0(3) . . . . ?
O12 Zr2 Zr5 Zr6 -128.8(5) . . . . ?
O11 Zr2 Zr5 Zr6 -176.3(3) . . . . ?
O29 Zr2 Zr5 Zr6 57.9(4) . . . . ?
O23 Zr2 Zr5 Zr6 126.9(3) . . . . ?
O10 Zr2 Zr5 Zr6 -36.1(8) . . . . ?
O5 Zr2 Zr5 Zr6 -95.2(2) . . . . ?
O3 Zr2 Zr5 Zr6 44.3(5) . . . . ?
Zr4 Zr2 Zr5 Zr6 -54.86(4) . . . . ?
Zr1 Zr2 Zr5 Zr6 -109.92(5) . . . . ?
O31 Zr2 Zr5 Zr3 30.0(3) . . . . ?
O12 Zr2 Zr5 Zr3 -73.9(5) . . . . ?
O11 Zr2 Zr5 Zr3 -121.4(3) . . . . ?
O29 Zr2 Zr5 Zr3 112.8(4) . . . . ?
O23 Zr2 Zr5 Zr3 -178.2(3) . . . . ?
O10 Zr2 Zr5 Zr3 18.9(8) . . . . ?
O5 Zr2 Zr5 Zr3 -40.2(2) . . . . ?
O3 Zr2 Zr5 Zr3 99.3(5) . . . . ?
Zr6 Zr2 Zr5 Zr3 54.95(4) . . . . ?
Zr4 Zr2 Zr5 Zr3 0.09(4) . . . . ?
Zr1 Zr2 Zr5 Zr3 -54.97(4) . . . . ?
O4 Zr3 Zr5 O12 0.7(3) . . . . ?
O2 Zr3 Zr5 O12 -113.8(5) . . . . ?
O7 Zr3 Zr5 O12 -22.7(12) . . . . ?
O28 Zr3 Zr5 O12 -73.3(4) . . . . ?
O32 Zr3 Zr5 O12 74.5(5) . . . . ?
O6 Zr3 Zr5 O12 81.5(4) . . . . ?
O26 Zr3 Zr5 O12 -154.7(4) . . . . ?
O22 Zr3 Zr5 O12 155.7(4) . . . . ?
Zr1 Zr3 Zr5 O12 25.4(3) . . . . ?
Zr4 Zr3 Zr5 O12 -31.8(3) . . . . ?
Zr6 Zr3 Zr5 O12 -86.4(3) . . . . ?
O4 Zr3 Zr5 O2 114.5(5) . . . . ?
O7 Zr3 Zr5 O2 91.1(13) . . . . ?
O28 Zr3 Zr5 O2 40.5(5) . . . . ?
O32 Zr3 Zr5 O2 -171.7(6) . . . . ?
O6 Zr3 Zr5 O2 -164.7(5) . . . . ?
O26 Zr3 Zr5 O2 -40.9(6) . . . . ?
O22 Zr3 Zr5 O2 -90.4(5) . . . . ?
Zr1 Zr3 Zr5 O2 139.2(5) . . . . ?
Zr4 Zr3 Zr5 O2 82.0(5) . . . . ?
Zr6 Zr3 Zr5 O2 27.4(5) . . . . ?
O4 Zr3 Zr5 O3 74.8(4) . . . . ?
O2 Zr3 Zr5 O3 -39.7(5) . . . . ?
O7 Zr3 Zr5 O3 51.4(12) . . . . ?
O28 Zr3 Zr5 O3 0.8(4) . . . . ?
O32 Zr3 Zr5 O3 148.6(5) . . . . ?
O6 Zr3 Zr5 O3 155.6(4) . . . . ?
O26 Zr3 Zr5 O3 -80.7(4) . . . . ?
O22 Zr3 Zr5 O3 -130.2(4) . . . . ?
Zr1 Zr3 Zr5 O3 99.5(3) . . . . ?
Zr4 Zr3 Zr5 O3 42.3(3) . . . . ?
Zr6 Zr3 Zr5 O3 -12.3(3) . . . . ?
O4 Zr3 Zr5 O24 26.1(14) . . . . ?
O2 Zr3 Zr5 O24 -88.4(15) . . . . ?
O7 Zr3 Zr5 O24 2.7(19) . . . . ?
O28 Zr3 Zr5 O24 -47.9(14) . . . . ?
O32 Zr3 Zr5 O24 99.9(14) . . . . ?
O6 Zr3 Zr5 O24 106.9(14) . . . . ?
O26 Zr3 Zr5 O24 -129.3(14) . . . . ?
O22 Zr3 Zr5 O24 -178.8(14) . . . . ?
Zr1 Zr3 Zr5 O24 50.8(14) . . . . ?
Zr4 Zr3 Zr5 O24 -6.4(14) . . . . ?
Zr6 Zr3 Zr5 O24 -61.0(14) . . . . ?
O4 Zr3 Zr5 O20 -80.1(4) . . . . ?
O2 Zr3 Zr5 O20 165.4(5) . . . . ?
O7 Zr3 Zr5 O20 -103.5(12) . . . . ?
O28 Zr3 Zr5 O20 -154.1(4) . . . . ?
O32 Zr3 Zr5 O20 -6.3(5) . . . . ?
O6 Zr3 Zr5 O20 0.7(4) . . . . ?
O26 Zr3 Zr5 O20 124.5(5) . . . . ?
O22 Zr3 Zr5 O20 75.0(4) . . . . ?
Zr1 Zr3 Zr5 O20 -55.4(3) . . . . ?
Zr4 Zr3 Zr5 O20 -112.6(3) . . . . ?
Zr6 Zr3 Zr5 O20 -167.2(3) . . . . ?
O4 Zr3 Zr5 O32 -73.9(4) . . . . ?
O2 Zr3 Zr5 O32 171.7(6) . . . . ?
O7 Zr3 Zr5 O32 -97.2(12) . . . . ?
O28 Zr3 Zr5 O32 -147.8(5) . . . . ?
O6 Zr3 Zr5 O32 7.0(5) . . . . ?
O26 Zr3 Zr5 O32 130.7(5) . . . . ?
O22 Zr3 Zr5 O32 81.2(5) . . . . ?
Zr1 Zr3 Zr5 O32 -49.1(4) . . . . ?
Zr4 Zr3 Zr5 O32 -106.3(4) . . . . ?
Zr6 Zr3 Zr5 O32 -160.9(4) . . . . ?
O4 Zr3 Zr5 O25 157.8(4) . . . . ?
O2 Zr3 Zr5 O25 43.4(6) . . . . ?
O7 Zr3 Zr5 O25 134.5(12) . . . . ?
O28 Zr3 Zr5 O25 83.9(4) . . . . ?
O32 Zr3 Zr5 O25 -128.3(5) . . . . ?
O6 Zr3 Zr5 O25 -121.3(4) . . . . ?
O26 Zr3 Zr5 O25 2.4(5) . . . . ?
O22 Zr3 Zr5 O25 -47.1(4) . . . . ?
Zr1 Zr3 Zr5 O25 -177.4(4) . . . . ?
Zr4 Zr3 Zr5 O25 125.4(3) . . . . ?
Zr6 Zr3 Zr5 O25 70.8(4) . . . . ?
O4 Zr3 Zr5 O21 -153.4(4) . . . . ?
O2 Zr3 Zr5 O21 92.1(6) . . . . ?
O7 Zr3 Zr5 O21 -176.8(12) . . . . ?
O28 Zr3 Zr5 O21 132.6(4) . . . . ?
O32 Zr3 Zr5 O21 -79.6(5) . . . . ?
O6 Zr3 Zr5 O21 -72.6(4) . . . . ?
O26 Zr3 Zr5 O21 51.2(5) . . . . ?
O22 Zr3 Zr5 O21 1.7(4) . . . . ?
Zr1 Zr3 Zr5 O21 -128.7(3) . . . . ?
Zr4 Zr3 Zr5 O21 174.1(3) . . . . ?
Zr6 Zr3 Zr5 O21 119.5(3) . . . . ?
O4 Zr3 Zr5 Zr1 -24.8(2) . . . . ?
O2 Zr3 Zr5 Zr1 -139.2(5) . . . . ?
O7 Zr3 Zr5 Zr1 -48.1(12) . . . . ?
O28 Zr3 Zr5 Zr1 -98.7(2) . . . . ?
O32 Zr3 Zr5 Zr1 49.1(4) . . . . ?
O6 Zr3 Zr5 Zr1 56.1(3) . . . . ?
O26 Zr3 Zr5 Zr1 179.8(4) . . . . ?
O22 Zr3 Zr5 Zr1 130.3(3) . . . . ?
Zr4 Zr3 Zr5 Zr1 -57.20(4) . . . . ?
Zr6 Zr3 Zr5 Zr1 -111.81(4) . . . . ?
O4 Zr3 Zr5 Zr2 32.4(2) . . . . ?
O2 Zr3 Zr5 Zr2 -82.1(5) . . . . ?
O7 Zr3 Zr5 Zr2 9.0(12) . . . . ?
O28 Zr3 Zr5 Zr2 -41.6(3) . . . . ?
O32 Zr3 Zr5 Zr2 106.2(4) . . . . ?
O6 Zr3 Zr5 Zr2 113.2(3) . . . . ?
O26 Zr3 Zr5 Zr2 -123.1(4) . . . . ?
O22 Zr3 Zr5 Zr2 -172.6(3) . . . . ?
Zr1 Zr3 Zr5 Zr2 57.11(4) . . . . ?
Zr4 Zr3 Zr5 Zr2 -0.09(4) . . . . ?
Zr6 Zr3 Zr5 Zr2 -54.70(4) . . . . ?
O4 Zr3 Zr5 Zr6 87.1(2) . . . . ?
O2 Zr3 Zr5 Zr6 -27.4(5) . . . . ?
O7 Zr3 Zr5 Zr6 63.7(12) . . . . ?
O28 Zr3 Zr5 Zr6 13.1(2) . . . . ?
O32 Zr3 Zr5 Zr6 160.9(4) . . . . ?
O6 Zr3 Zr5 Zr6 167.9(3) . . . . ?
O26 Zr3 Zr5 Zr6 -68.4(4) . . . . ?
O22 Zr3 Zr5 Zr6 -117.9(3) . . . . ?
Zr1 Zr3 Zr5 Zr6 111.81(4) . . . . ?
Zr4 Zr3 Zr5 Zr6 54.61(4) . . . . ?
O12 Zr2 Zr6 O31 -102.3(6) . . . . ?
O11 Zr2 Zr6 O31 -8(5) . . . . ?
O29 Zr2 Zr6 O31 109.5(6) . . . . ?
O23 Zr2 Zr6 O31 178.3(6) . . . . ?
O10 Zr2 Zr6 O31 42.1(6) . . . . ?
O5 Zr2 Zr6 O31 -35.3(5) . . . . ?
O3 Zr2 Zr6 O31 -169.9(6) . . . . ?
Zr5 Zr2 Zr6 O31 -127.0(5) . . . . ?
Zr4 Zr2 Zr6 O31 -17.7(5) . . . . ?
Zr1 Zr2 Zr6 O31 -73.7(5) . . . . ?
O31 Zr2 Zr6 O2 105.8(6) . . . . ?
O12 Zr2 Zr6 O2 3.4(4) . . . . ?
O11 Zr2 Zr6 O2 98(5) . . . . ?
O29 Zr2 Zr6 O2 -144.8(4) . . . . ?
O23 Zr2 Zr6 O2 -75.9(4) . . . . ?
O10 Zr2 Zr6 O2 147.9(4) . . . . ?
O5 Zr2 Zr6 O2 70.4(4) . . . . ?
O3 Zr2 Zr6 O2 -64.1(5) . . . . ?
Zr5 Zr2 Zr6 O2 -21.3(3) . . . . ?
Zr4 Zr2 Zr6 O2 88.1(3) . . . . ?
Zr1 Zr2 Zr6 O2 32.0(3) . . . . ?
O31 Zr2 Zr6 O1 -39.8(6) . . . . ?
O12 Zr2 Zr6 O1 -142.1(5) . . . . ?
O11 Zr2 Zr6 O1 -48(5) . . . . ?
O29 Zr2 Zr6 O1 69.7(5) . . . . ?
O23 Zr2 Zr6 O1 138.5(5) . . . . ?
O10 Zr2 Zr6 O1 2.3(5) . . . . ?
O5 Zr2 Zr6 O1 -75.2(5) . . . . ?
O3 Zr2 Zr6 O1 150.3(6) . . . . ?
Zr5 Zr2 Zr6 O1 -166.8(4) . . . . ?
Zr4 Zr2 Zr6 O1 -57.5(4) . . . . ?
Zr1 Zr2 Zr6 O1 -113.5(4) . . . . ?
O31 Zr2 Zr6 O3 169.9(6) . . . . ?
O12 Zr2 Zr6 O3 67.5(5) . . . . ?
O11 Zr2 Zr6 O3 162(5) . . . . ?
O29 Zr2 Zr6 O3 -80.7(5) . . . . ?
O23 Zr2 Zr6 O3 -11.8(5) . . . . ?
O10 Zr2 Zr6 O3 -148.0(5) . . . . ?
O5 Zr2 Zr6 O3 134.5(5) . . . . ?
Zr5 Zr2 Zr6 O3 42.8(4) . . . . ?
Zr4 Zr2 Zr6 O3 152.2(4) . . . . ?
Zr1 Zr2 Zr6 O3 96.1(4) . . . . ?
O31 Zr2 Zr6 O28 35.9(6) . . . . ?
O12 Zr2 Zr6 O28 -66.4(3) . . . . ?
O11 Zr2 Zr6 O28 28(5) . . . . ?
O29 Zr2 Zr6 O28 145.4(4) . . . . ?
O23 Zr2 Zr6 O28 -145.8(4) . . . . ?
O10 Zr2 Zr6 O28 78.0(4) . . . . ?
O5 Zr2 Zr6 O28 0.6(3) . . . . ?
O3 Zr2 Zr6 O28 -133.9(5) . . . . ?
Zr5 Zr2 Zr6 O28 -91.1(2) . . . . ?
Zr4 Zr2 Zr6 O28 18.2(2) . . . . ?
Zr1 Zr2 Zr6 O28 -37.8(2) . . . . ?
O31 Zr2 Zr6 O30 -171.8(7) . . . . ?
O12 Zr2 Zr6 O30 85.9(5) . . . . ?
O11 Zr2 Zr6 O30 -180(100) . . . . ?
O29 Zr2 Zr6 O30 -62.3(6) . . . . ?
O23 Zr2 Zr6 O30 6.5(6) . . . . ?
O10 Zr2 Zr6 O30 -129.7(5) . . . . ?
O5 Zr2 Zr6 O30 152.9(5) . . . . ?
O3 Zr2 Zr6 O30 18.3(6) . . . . ?
Zr5 Zr2 Zr6 O30 61.2(5) . . . . ?
Zr4 Zr2 Zr6 O30 170.5(5) . . . . ?
Zr1 Zr2 Zr6 O30 114.5(5) . . . . ?
O31 Zr2 Zr6 O17 -106.8(6) . . . . ?
O12 Zr2 Zr6 O17 150.8(5) . . . . ?
O11 Zr2 Zr6 O17 -115(5) . . . . ?
O29 Zr2 Zr6 O17 2.6(5) . . . . ?
O23 Zr2 Zr6 O17 71.5(5) . . . . ?
O10 Zr2 Zr6 O17 -64.7(5) . . . . ?
O5 Zr2 Zr6 O17 -142.2(5) . . . . ?
O3 Zr2 Zr6 O17 83.3(6) . . . . ?
Zr5 Zr2 Zr6 O17 126.1(4) . . . . ?
Zr4 Zr2 Zr6 O17 -124.5(4) . . . . ?
Zr1 Zr2 Zr6 O17 179.4(4) . . . . ?
O31 Zr2 Zr6 O27 135(5) . . . . ?
O12 Zr2 Zr6 O27 32(4) . . . . ?
O11 Zr2 Zr6 O27 126(6) . . . . ?
O29 Zr2 Zr6 O27 -116(4) . . . . ?
O23 Zr2 Zr6 O27 -47(4) . . . . ?
O10 Zr2 Zr6 O27 177(4) . . . . ?
O5 Zr2 Zr6 O27 99(4) . . . . ?
O3 Zr2 Zr6 O27 -35(4) . . . . ?
Zr5 Zr2 Zr6 O27 7(4) . . . . ?
Zr4 Zr2 Zr6 O27 117(4) . . . . ?
Zr1 Zr2 Zr6 O27 61(4) . . . . ?
O31 Zr2 Zr6 Zr4 17.7(5) . . . . ?
O12 Zr2 Zr6 Zr4 -84.6(2) . . . . ?
O11 Zr2 Zr6 Zr4 10(5) . . . . ?
O29 Zr2 Zr6 Zr4 127.2(3) . . . . ?
O23 Zr2 Zr6 Zr4 -164.0(4) . . . . ?
O10 Zr2 Zr6 Zr4 59.8(3) . . . . ?
O5 Zr2 Zr6 Zr4 -17.7(2) . . . . ?
O3 Zr2 Zr6 Zr4 -152.2(4) . . . . ?
Zr5 Zr2 Zr6 Zr4 -109.34(4) . . . . ?
Zr1 Zr2 Zr6 Zr4 -56.03(4) . . . . ?
O31 Zr2 Zr6 Zr5 127.0(5) . . . . ?
O12 Zr2 Zr6 Zr5 24.7(2) . . . . ?
O11 Zr2 Zr6 Zr5 119(5) . . . . ?
O29 Zr2 Zr6 Zr5 -123.5(3) . . . . ?
O23 Zr2 Zr6 Zr5 -54.7(4) . . . . ?
O10 Zr2 Zr6 Zr5 169.1(3) . . . . ?
O5 Zr2 Zr6 Zr5 91.7(2) . . . . ?
O3 Zr2 Zr6 Zr5 -42.8(4) . . . . ?
Zr4 Zr2 Zr6 Zr5 109.34(4) . . . . ?
Zr1 Zr2 Zr6 Zr5 53.31(4) . . . . ?
O31 Zr2 Zr6 Zr3 72.0(5) . . . . ?
O12 Zr2 Zr6 Zr3 -30.4(2) . . . . ?
O11 Zr2 Zr6 Zr3 64(5) . . . . ?
O29 Zr2 Zr6 Zr3 -178.5(3) . . . . ?
O23 Zr2 Zr6 Zr3 -109.7(4) . . . . ?
O10 Zr2 Zr6 Zr3 114.1(3) . . . . ?
O5 Zr2 Zr6 Zr3 36.6(2) . . . . ?
O3 Zr2 Zr6 Zr3 -97.9(4) . . . . ?
Zr5 Zr2 Zr6 Zr3 -55.06(4) . . . . ?
Zr4 Zr2 Zr6 Zr3 54.28(4) . . . . ?
Zr1 Zr2 Zr6 Zr3 -1.75(4) . . . . ?
O4 Zr4 Zr6 O31 103.0(6) . . . . ?
O16 Zr4 Zr6 O31 -107.4(6) . . . . ?
O9 Zr4 Zr6 O31 11(4) . . . . ?
O8 Zr4 Zr6 O31 -178.4(6) . . . . ?
O15 Zr4 Zr6 O31 -41.8(6) . . . . ?
O5 Zr4 Zr6 O31 35.3(6) . . . . ?
O28 Zr4 Zr6 O31 170.3(6) . . . . ?
Zr3 Zr4 Zr6 O31 127.7(5) . . . . ?
Zr2 Zr4 Zr6 O31 18.1(5) . . . . ?
Zr1 Zr4 Zr6 O31 74.1(5) . . . . ?
O31 Zr4 Zr6 O2 -104.8(6) . . . . ?
O4 Zr4 Zr6 O2 -1.8(4) . . . . ?
O16 Zr4 Zr6 O2 147.7(4) . . . . ?
O9 Zr4 Zr6 O2 -94(4) . . . . ?
O8 Zr4 Zr6 O2 76.8(4) . . . . ?
O15 Zr4 Zr6 O2 -146.6(4) . . . . ?
O5 Zr4 Zr6 O2 -69.5(4) . . . . ?
O28 Zr4 Zr6 O2 65.5(5) . . . . ?
Zr3 Zr4 Zr6 O2 22.9(3) . . . . ?
Zr2 Zr4 Zr6 O2 -86.7(3) . . . . ?
Zr1 Zr4 Zr6 O2 -30.7(3) . . . . ?
O31 Zr4 Zr6 O1 104.4(7) . . . . ?
O4 Zr4 Zr6 O1 -152.6(4) . . . . ?
O16 Zr4 Zr6 O1 -3.1(5) . . . . ?
O9 Zr4 Zr6 O1 115(4) . . . . ?
O8 Zr4 Zr6 O1 -74.1(5) . . . . ?
O15 Zr4 Zr6 O1 62.5(4) . . . . ?
O5 Zr4 Zr6 O1 139.7(4) . . . . ?
O28 Zr4 Zr6 O1 -85.3(5) . . . . ?
Zr3 Zr4 Zr6 O1 -128.0(4) . . . . ?
Zr2 Zr4 Zr6 O1 122.5(4) . . . . ?
Zr1 Zr4 Zr6 O1 178.4(4) . . . . ?
O31 Zr4 Zr6 O3 -37.0(6) . . . . ?
O4 Zr4 Zr6 O3 66.0(4) . . . . ?
O16 Zr4 Zr6 O3 -144.5(4) . . . . ?
O9 Zr4 Zr6 O3 -26(4) . . . . ?
O8 Zr4 Zr6 O3 144.6(4) . . . . ?
O15 Zr4 Zr6 O3 -78.8(4) . . . . ?
O5 Zr4 Zr6 O3 -1.7(4) . . . . ?
O28 Zr4 Zr6 O3 133.3(5) . . . . ?
Zr3 Zr4 Zr6 O3 90.7(3) . . . . ?
Zr2 Zr4 Zr6 O3 -18.9(3) . . . . ?
Zr1 Zr4 Zr6 O3 37.0(3) . . . . ?
O31 Zr4 Zr6 O28 -170.3(6) . . . . ?
O4 Zr4 Zr6 O28 -67.3(4) . . . . ?
O16 Zr4 Zr6 O28 82.3(5) . . . . ?
O9 Zr4 Zr6 O28 -159(4) . . . . ?
O8 Zr4 Zr6 O28 11.3(4) . . . . ?
O15 Zr4 Zr6 O28 147.9(4) . . . . ?
O5 Zr4 Zr6 O28 -135.0(4) . . . . ?
Zr3 Zr4 Zr6 O28 -42.6(3) . . . . ?
Zr2 Zr4 Zr6 O28 -152.2(4) . . . . ?
Zr1 Zr4 Zr6 O28 -96.2(3) . . . . ?
O31 Zr4 Zr6 O30 -104(3) . . . . ?
O4 Zr4 Zr6 O30 -1(3) . . . . ?
O16 Zr4 Zr6 O30 148(3) . . . . ?
O9 Zr4 Zr6 O30 -93(5) . . . . ?
O8 Zr4 Zr6 O30 77(3) . . . . ?
O15 Zr4 Zr6 O30 -146(3) . . . . ?
O5 Zr4 Zr6 O30 -69(3) . . . . ?
O28 Zr4 Zr6 O30 66(3) . . . . ?
Zr3 Zr4 Zr6 O30 23(3) . . . . ?
Zr2 Zr4 Zr6 O30 -86(3) . . . . ?
Zr1 Zr4 Zr6 O30 -30(3) . . . . ?
O31 Zr4 Zr6 O17 37.9(7) . . . . ?
O4 Zr4 Zr6 O17 140.9(5) . . . . ?
O16 Zr4 Zr6 O17 -69.6(5) . . . . ?
O9 Zr4 Zr6 O17 49(4) . . . . ?
O8 Zr4 Zr6 O17 -140.5(5) . . . . ?
O15 Zr4 Zr6 O17 -3.9(5) . . . . ?
O5 Zr4 Zr6 O17 73.2(5) . . . . ?
O28 Zr4 Zr6 O17 -151.8(6) . . . . ?
Zr3 Zr4 Zr6 O17 165.6(4) . . . . ?
Zr2 Zr4 Zr6 O17 56.0(4) . . . . ?
Zr1 Zr4 Zr6 O17 111.9(4) . . . . ?
O31 Zr4 Zr6 O27 168.6(7) . . . . ?
O4 Zr4 Zr6 O27 -88.3(5) . . . . ?
O16 Zr4 Zr6 O27 61.2(5) . . . . ?
O9 Zr4 Zr6 O27 180(100) . . . . ?
O8 Zr4 Zr6 O27 -9.8(5) . . . . ?
O15 Zr4 Zr6 O27 126.8(5) . . . . ?
O5 Zr4 Zr6 O27 -156.0(5) . . . . ?
O28 Zr4 Zr6 O27 -21.1(6) . . . . ?
Zr3 Zr4 Zr6 O27 -63.7(4) . . . . ?
Zr2 Zr4 Zr6 O27 -173.2(4) . . . . ?
Zr1 Zr4 Zr6 O27 -117.3(4) . . . . ?
O31 Zr4 Zr6 Zr2 -18.1(5) . . . . ?
O4 Zr4 Zr6 Zr2 84.9(2) . . . . ?
O16 Zr4 Zr6 Zr2 -125.6(3) . . . . ?
O9 Zr4 Zr6 Zr2 -7(4) . . . . ?
O8 Zr4 Zr6 Zr2 163.4(3) . . . . ?
O15 Zr4 Zr6 Zr2 -60.0(2) . . . . ?
O5 Zr4 Zr6 Zr2 17.2(2) . . . . ?
O28 Zr4 Zr6 Zr2 152.2(3) . . . . ?
Zr3 Zr4 Zr6 Zr2 109.57(5) . . . . ?
Zr1 Zr4 Zr6 Zr2 55.93(4) . . . . ?
O31 Zr4 Zr6 Zr5 -73.0(5) . . . . ?
O4 Zr4 Zr6 Zr5 30.1(2) . . . . ?
O16 Zr4 Zr6 Zr5 179.6(3) . . . . ?
O9 Zr4 Zr6 Zr5 -62(4) . . . . ?
O8 Zr4 Zr6 Zr5 108.6(3) . . . . ?
O15 Zr4 Zr6 Zr5 -114.8(2) . . . . ?
O5 Zr4 Zr6 Zr5 -37.6(2) . . . . ?
O28 Zr4 Zr6 Zr5 97.3(3) . . . . ?
Zr3 Zr4 Zr6 Zr5 54.74(4) . . . . ?
Zr2 Zr4 Zr6 Zr5 -54.82(4) . . . . ?
Zr1 Zr4 Zr6 Zr5 1.11(4) . . . . ?
O31 Zr4 Zr6 Zr3 -127.7(5) . . . . ?
O4 Zr4 Zr6 Zr3 -24.7(2) . . . . ?
O16 Zr4 Zr6 Zr3 124.9(3) . . . . ?
O9 Zr4 Zr6 Zr3 -117(4) . . . . ?
O8 Zr4 Zr6 Zr3 53.9(3) . . . . ?
O15 Zr4 Zr6 Zr3 -169.5(2) . . . . ?
O5 Zr4 Zr6 Zr3 -92.4(2) . . . . ?
O28 Zr4 Zr6 Zr3 42.6(3) . . . . ?
Zr2 Zr4 Zr6 Zr3 -109.57(5) . . . . ?
Zr1 Zr4 Zr6 Zr3 -53.63(4) . . . . ?
O12 Zr5 Zr6 O31 0.0(4) . . . . ?
O2 Zr5 Zr6 O31 -112.0(6) . . . . ?
O3 Zr5 Zr6 O31 75.8(5) . . . . ?
O24 Zr5 Zr6 O31 80.8(4) . . . . ?
O20 Zr5 Zr6 O31 -27.3(12) . . . . ?
O32 Zr5 Zr6 O31 -72.5(4) . . . . ?
O25 Zr5 Zr6 O31 155.3(4) . . . . ?
O21 Zr5 Zr6 O31 -151.7(4) . . . . ?
Zr1 Zr5 Zr6 O31 -30.9(3) . . . . ?
Zr2 Zr5 Zr6 O31 25.1(3) . . . . ?
Zr3 Zr5 Zr6 O31 -84.0(3) . . . . ?
O12 Zr5 Zr6 O2 112.0(5) . . . . ?
O3 Zr5 Zr6 O2 -172.2(6) . . . . ?
O24 Zr5 Zr6 O2 -167.1(6) . . . . ?
O20 Zr5 Zr6 O2 84.7(13) . . . . ?
O32 Zr5 Zr6 O2 39.5(5) . . . . ?
O25 Zr5 Zr6 O2 -92.7(6) . . . . ?
O21 Zr5 Zr6 O2 -39.7(6) . . . . ?
Zr1 Zr5 Zr6 O2 81.1(5) . . . . ?
Zr2 Zr5 Zr6 O2 137.1(5) . . . . ?
Zr3 Zr5 Zr6 O2 28.0(5) . . . . ?
O12 Zr5 Zr6 O1 21.2(13) . . . . ?
O2 Zr5 Zr6 O1 -90.8(13) . . . . ?
O3 Zr5 Zr6 O1 97.0(13) . . . . ?
O24 Zr5 Zr6 O1 102.0(13) . . . . ?
O20 Zr5 Zr6 O1 -6.1(18) . . . . ?
O32 Zr5 Zr6 O1 -51.3(13) . . . . ?
O25 Zr5 Zr6 O1 176.5(13) . . . . ?
O21 Zr5 Zr6 O1 -130.5(13) . . . . ?
Zr1 Zr5 Zr6 O1 -9.7(13) . . . . ?
Zr2 Zr5 Zr6 O1 46.3(12) . . . . ?
Zr3 Zr5 Zr6 O1 -62.8(12) . . . . ?
O12 Zr5 Zr6 O3 -75.8(5) . . . . ?
O2 Zr5 Zr6 O3 172.2(6) . . . . ?
O24 Zr5 Zr6 O3 5.0(5) . . . . ?
O20 Zr5 Zr6 O3 -103.1(13) . . . . ?
O32 Zr5 Zr6 O3 -148.3(5) . . . . ?
O25 Zr5 Zr6 O3 79.5(5) . . . . ?
O21 Zr5 Zr6 O3 132.5(5) . . . . ?
Zr1 Zr5 Zr6 O3 -106.7(4) . . . . ?
Zr2 Zr5 Zr6 O3 -50.7(4) . . . . ?
Zr3 Zr5 Zr6 O3 -159.8(4) . . . . ?
O12 Zr5 Zr6 O28 71.2(3) . . . . ?
O2 Zr5 Zr6 O28 -40.8(5) . . . . ?
O3 Zr5 Zr6 O28 147.0(5) . . . . ?
O24 Zr5 Zr6 O28 152.0(4) . . . . ?
O20 Zr5 Zr6 O28 43.9(12) . . . . ?
O32 Zr5 Zr6 O28 -1.3(3) . . . . ?
O25 Zr5 Zr6 O28 -133.5(4) . . . . ?
O21 Zr5 Zr6 O28 -80.5(4) . . . . ?
Zr1 Zr5 Zr6 O28 40.2(2) . . . . ?
Zr2 Zr5 Zr6 O28 96.3(2) . . . . ?
Zr3 Zr5 Zr6 O28 -12.8(2) . . . . ?
O12 Zr5 Zr6 O30 -154.6(4) . . . . ?
O2 Zr5 Zr6 O30 93.4(6) . . . . ?
O3 Zr5 Zr6 O30 -78.8(6) . . . . ?
O24 Zr5 Zr6 O30 -73.7(5) . . . . ?
O20 Zr5 Zr6 O30 178.1(12) . . . . ?
O32 Zr5 Zr6 O30 133.0(4) . . . . ?
O25 Zr5 Zr6 O30 0.7(5) . . . . ?
O21 Zr5 Zr6 O30 53.7(5) . . . . ?
Zr1 Zr5 Zr6 O30 174.5(4) . . . . ?
Zr2 Zr5 Zr6 O30 -129.4(4) . . . . ?
Zr3 Zr5 Zr6 O30 121.4(4) . . . . ?
O12 Zr5 Zr6 O17 -80.0(4) . . . . ?
O2 Zr5 Zr6 O17 168.0(6) . . . . ?
O3 Zr5 Zr6 O17 -4.2(5) . . . . ?
O24 Zr5 Zr6 O17 0.8(5) . . . . ?
O20 Zr5 Zr6 O17 -107.4(12) . . . . ?
O32 Zr5 Zr6 O17 -152.5(4) . . . . ?
O25 Zr5 Zr6 O17 75.3(5) . . . . ?
O21 Zr5 Zr6 O17 128.3(4) . . . . ?
Zr1 Zr5 Zr6 O17 -111.0(3) . . . . ?
Zr2 Zr5 Zr6 O17 -54.9(3) . . . . ?
Zr3 Zr5 Zr6 O17 -164.0(3) . . . . ?
O12 Zr5 Zr6 O27 155.8(6) . . . . ?
O2 Zr5 Zr6 O27 43.8(7) . . . . ?
O3 Zr5 Zr6 O27 -128.4(7) . . . . ?
O24 Zr5 Zr6 O27 -123.4(6) . . . . ?
O20 Zr5 Zr6 O27 128.4(13) . . . . ?
O32 Zr5 Zr6 O27 83.3(6) . . . . ?
O25 Zr5 Zr6 O27 -48.9(6) . . . . ?
O21 Zr5 Zr6 O27 4.1(6) . . . . ?
Zr1 Zr5 Zr6 O27 124.8(5) . . . . ?
Zr2 Zr5 Zr6 O27 -179.1(5) . . . . ?
Zr3 Zr5 Zr6 O27 71.8(5) . . . . ?
O12 Zr5 Zr6 Zr2 -25.1(2) . . . . ?
O2 Zr5 Zr6 Zr2 -137.1(5) . . . . ?
O3 Zr5 Zr6 Zr2 50.7(4) . . . . ?
O24 Zr5 Zr6 Zr2 55.7(3) . . . . ?
O20 Zr5 Zr6 Zr2 -52.5(12) . . . . ?
O32 Zr5 Zr6 Zr2 -97.6(2) . . . . ?
O25 Zr5 Zr6 Zr2 130.2(3) . . . . ?
O21 Zr5 Zr6 Zr2 -176.8(3) . . . . ?
Zr1 Zr5 Zr6 Zr2 -56.08(4) . . . . ?
Zr3 Zr5 Zr6 Zr2 -109.12(4) . . . . ?
O12 Zr5 Zr6 Zr4 29.8(2) . . . . ?
O2 Zr5 Zr6 Zr4 -82.2(5) . . . . ?
O3 Zr5 Zr6 Zr4 105.6(4) . . . . ?
O24 Zr5 Zr6 Zr4 110.6(3) . . . . ?
O20 Zr5 Zr6 Zr4 2.5(12) . . . . ?
O32 Zr5 Zr6 Zr4 -42.7(2) . . . . ?
O25 Zr5 Zr6 Zr4 -174.9(3) . . . . ?
O21 Zr5 Zr6 Zr4 -121.9(3) . . . . ?
Zr1 Zr5 Zr6 Zr4 -1.15(4) . . . . ?
Zr2 Zr5 Zr6 Zr4 54.93(4) . . . . ?
Zr3 Zr5 Zr6 Zr4 -54.19(4) . . . . ?
O12 Zr5 Zr6 Zr3 84.0(2) . . . . ?
O2 Zr5 Zr6 Zr3 -28.0(5) . . . . ?
O3 Zr5 Zr6 Zr3 159.8(4) . . . . ?
O24 Zr5 Zr6 Zr3 164.8(3) . . . . ?
O20 Zr5 Zr6 Zr3 56.7(12) . . . . ?
O32 Zr5 Zr6 Zr3 11.5(2) . . . . ?
O25 Zr5 Zr6 Zr3 -120.7(3) . . . . ?
O21 Zr5 Zr6 Zr3 -67.7(3) . . . . ?
Zr1 Zr5 Zr6 Zr3 53.04(4) . . . . ?
Zr2 Zr5 Zr6 Zr3 109.12(4) . . . . ?
O4 Zr3 Zr6 O31 0.8(4) . . . . ?
O2 Zr3 Zr6 O31 111.9(6) . . . . ?
O7 Zr3 Zr6 O31 -79.6(4) . . . . ?
O28 Zr3 Zr6 O31 -73.0(5) . . . . ?
O32 Zr3 Zr6 O31 74.0(4) . . . . ?
O6 Zr3 Zr6 O31 35.0(10) . . . . ?
O26 Zr3 Zr6 O31 -152.6(4) . . . . ?
O22 Zr3 Zr6 O31 157.4(4) . . . . ?
Zr1 Zr3 Zr6 O31 32.3(3) . . . . ?
Zr4 Zr3 Zr6 O31 -24.3(3) . . . . ?
Zr5 Zr3 Zr6 O31 85.4(3) . . . . ?
O4 Zr3 Zr6 O2 -111.1(5) . . . . ?
O7 Zr3 Zr6 O2 168.5(6) . . . . ?
O28 Zr3 Zr6 O2 175.2(6) . . . . ?
O32 Zr3 Zr6 O2 -37.9(5) . . . . ?
O6 Zr3 Zr6 O2 -76.9(11) . . . . ?
O26 Zr3 Zr6 O2 95.6(5) . . . . ?
O22 Zr3 Zr6 O2 45.6(5) . . . . ?
Zr1 Zr3 Zr6 O2 -79.6(5) . . . . ?
Zr4 Zr3 Zr6 O2 -136.2(5) . . . . ?
Zr5 Zr3 Zr6 O2 -26.5(5) . . . . ?
O4 Zr3 Zr6 O1 78.8(4) . . . . ?
O2 Zr3 Zr6 O1 -170.2(6) . . . . ?
O7 Zr3 Zr6 O1 -1.7(4) . . . . ?
O28 Zr3 Zr6 O1 5.0(5) . . . . ?
O32 Zr3 Zr6 O1 152.0(4) . . . . ?
O6 Zr3 Zr6 O1 113.0(10) . . . . ?
O26 Zr3 Zr6 O1 -74.6(4) . . . . ?
O22 Zr3 Zr6 O1 -124.6(4) . . . . ?
Zr1 Zr3 Zr6 O1 110.3(3) . . . . ?
Zr4 Zr3 Zr6 O1 53.6(3) . . . . ?
Zr5 Zr3 Zr6 O1 163.4(3) . . . . ?
O4 Zr3 Zr6 O3 -72.6(3) . . . . ?
O2 Zr3 Zr6 O3 38.5(5) . . . . ?
O7 Zr3 Zr6 O3 -153.0(4) . . . . ?
O28 Zr3 Zr6 O3 -146.3(5) . . . . ?
O32 Zr3 Zr6 O3 0.6(3) . . . . ?
O6 Zr3 Zr6 O3 -38.4(10) . . . . ?
O26 Zr3 Zr6 O3 134.1(4) . . . . ?
O22 Zr3 Zr6 O3 84.1(4) . . . . ?
Zr1 Zr3 Zr6 O3 -41.1(3) . . . . ?
Zr4 Zr3 Zr6 O3 -97.7(3) . . . . ?
Zr5 Zr3 Zr6 O3 12.0(3) . . . . ?
O4 Zr3 Zr6 O28 73.8(5) . . . . ?
O2 Zr3 Zr6 O28 -175.2(6) . . . . ?
O7 Zr3 Zr6 O28 -6.7(5) . . . . ?
O32 Zr3 Zr6 O28 147.0(5) . . . . ?
O6 Zr3 Zr6 O28 108.0(11) . . . . ?
O26 Zr3 Zr6 O28 -79.6(5) . . . . ?
O22 Zr3 Zr6 O28 -129.6(5) . . . . ?
Zr1 Zr3 Zr6 O28 105.3(4) . . . . ?
Zr4 Zr3 Zr6 O28 48.6(4) . . . . ?
Zr5 Zr3 Zr6 O28 158.4(4) . . . . ?
O4 Zr3 Zr6 O30 -151.3(6) . . . . ?
O2 Zr3 Zr6 O30 -40.2(7) . . . . ?
O7 Zr3 Zr6 O30 128.2(6) . . . . ?
O28 Zr3 Zr6 O30 134.9(7) . . . . ?
O32 Zr3 Zr6 O30 -78.1(6) . . . . ?
O6 Zr3 Zr6 O30 -117.1(11) . . . . ?
O26 Zr3 Zr6 O30 55.3(6) . . . . ?
O22 Zr3 Zr6 O30 5.3(6) . . . . ?
Zr1 Zr3 Zr6 O30 -119.8(5) . . . . ?
Zr4 Zr3 Zr6 O30 -176.5(5) . . . . ?
Zr5 Zr3 Zr6 O30 -66.7(5) . . . . ?
O4 Zr3 Zr6 O17 -25.9(14) . . . . ?
O2 Zr3 Zr6 O17 85.1(14) . . . . ?
O7 Zr3 Zr6 O17 -106.4(14) . . . . ?
O28 Zr3 Zr6 O17 -99.7(14) . . . . ?
O32 Zr3 Zr6 O17 47.3(14) . . . . ?
O6 Zr3 Zr6 O17 8.3(17) . . . . ?
O26 Zr3 Zr6 O17 -179.3(14) . . . . ?
O22 Zr3 Zr6 O17 130.7(14) . . . . ?
Zr1 Zr3 Zr6 O17 5.6(13) . . . . ?
Zr4 Zr3 Zr6 O17 -51.1(13) . . . . ?
Zr5 Zr3 Zr6 O17 58.7(13) . . . . ?
O4 Zr3 Zr6 O27 156.0(5) . . . . ?
O2 Zr3 Zr6 O27 -92.9(6) . . . . ?
O7 Zr3 Zr6 O27 75.6(5) . . . . ?
O28 Zr3 Zr6 O27 82.2(6) . . . . ?
O32 Zr3 Zr6 O27 -130.8(5) . . . . ?
O6 Zr3 Zr6 O27 -169.8(11) . . . . ?
O26 Zr3 Zr6 O27 2.6(5) . . . . ?
O22 Zr3 Zr6 O27 -47.4(5) . . . . ?
Zr1 Zr3 Zr6 O27 -172.5(4) . . . . ?
Zr4 Zr3 Zr6 O27 130.9(4) . . . . ?
Zr5 Zr3 Zr6 O27 -119.4(4) . . . . ?
O4 Zr3 Zr6 Zr2 -29.7(2) . . . . ?
O2 Zr3 Zr6 Zr2 81.4(5) . . . . ?
O7 Zr3 Zr6 Zr2 -110.1(3) . . . . ?
O28 Zr3 Zr6 Zr2 -103.4(4) . . . . ?
O32 Zr3 Zr6 Zr2 43.5(2) . . . . ?
O6 Zr3 Zr6 Zr2 4.5(10) . . . . ?
O26 Zr3 Zr6 Zr2 177.0(3) . . . . ?
O22 Zr3 Zr6 Zr2 127.0(3) . . . . ?
Zr1 Zr3 Zr6 Zr2 1.82(4) . . . . ?
Zr4 Zr3 Zr6 Zr2 -54.81(4) . . . . ?
Zr5 Zr3 Zr6 Zr2 54.94(4) . . . . ?
O4 Zr3 Zr6 Zr4 25.1(2) . . . . ?
O2 Zr3 Zr6 Zr4 136.2(5) . . . . ?
O7 Zr3 Zr6 Zr4 -55.3(3) . . . . ?
O28 Zr3 Zr6 Zr4 -48.6(4) . . . . ?
O32 Zr3 Zr6 Zr4 98.3(2) . . . . ?
O6 Zr3 Zr6 Zr4 59.3(10) . . . . ?
O26 Zr3 Zr6 Zr4 -128.2(3) . . . . ?
O22 Zr3 Zr6 Zr4 -178.2(3) . . . . ?
Zr1 Zr3 Zr6 Zr4 56.63(4) . . . . ?
Zr5 Zr3 Zr6 Zr4 109.75(4) . . . . ?
O4 Zr3 Zr6 Zr5 -84.6(2) . . . . ?
O2 Zr3 Zr6 Zr5 26.5(5) . . . . ?
O7 Zr3 Zr6 Zr5 -165.1(3) . . . . ?
O28 Zr3 Zr6 Zr5 -158.4(4) . . . . ?
O32 Zr3 Zr6 Zr5 -11.4(2) . . . . ?
O6 Zr3 Zr6 Zr5 -50.4(10) . . . . ?
O26 Zr3 Zr6 Zr5 122.0(3) . . . . ?
O22 Zr3 Zr6 Zr5 72.0(3) . . . . ?
Zr1 Zr3 Zr6 Zr5 -53.12(4) . . . . ?
Zr4 Zr3 Zr6 Zr5 -109.75(4) . . . . ?
O31 Zr6 O1 C25 30.5(19) . . . . ?
O2 Zr6 O1 C25 -56(2) . . . . ?
O3 Zr6 O1 C25 83(2) . . . . ?
O28 Zr6 O1 C25 -43.2(19) . . . . ?
O30 Zr6 O1 C25 -175.3(18) . . . . ?
O17 Zr6 O1 C25 116.0(19) . . . . ?
O27 Zr6 O1 C25 -129(2) . . . . ?
Zr2 Zr6 O1 C25 50(2) . . . . ?
Zr4 Zr6 O1 C25 0.3(18) . . . . ?
Zr5 Zr6 O1 C25 9(3) . . . . ?
Zr3 Zr6 O1 C25 -46.3(19) . . . . ?
O12 Zr5 O2 Zr6 -67.3(5) . . . . ?
O3 Zr5 O2 Zr6 5.1(4) . . . . ?
O24 Zr5 O2 Zr6 20.1(9) . . . . ?
O20 Zr5 O2 Zr6 -155.6(5) . . . . ?
O32 Zr5 O2 Zr6 -137.8(5) . . . . ?
O25 Zr5 O2 Zr6 86.2(5) . . . . ?
O21 Zr5 O2 Zr6 143.3(5) . . . . ?
Zr1 Zr5 O2 Zr6 -98.2(4) . . . . ?
Zr2 Zr5 O2 Zr6 -36.1(4) . . . . ?
Zr3 Zr5 O2 Zr6 -132.5(7) . . . . ?
O12 Zr5 O2 Zr3 65.2(5) . . . . ?
O3 Zr5 O2 Zr3 137.6(5) . . . . ?
O24 Zr5 O2 Zr3 152.6(5) . . . . ?
O20 Zr5 O2 Zr3 -23.1(8) . . . . ?
O32 Zr5 O2 Zr3 -5.3(4) . . . . ?
O25 Zr5 O2 Zr3 -141.3(5) . . . . ?
O21 Zr5 O2 Zr3 -84.2(5) . . . . ?
Zr1 Zr5 O2 Zr3 34.3(4) . . . . ?
Zr2 Zr5 O2 Zr3 96.4(4) . . . . ?
Zr6 Zr5 O2 Zr3 132.5(7) . . . . ?
O31 Zr6 O2 Zr5 66.7(5) . . . . ?
O1 Zr6 O2 Zr5 149.2(6) . . . . ?
O3 Zr6 O2 Zr5 -5.0(4) . . . . ?
O28 Zr6 O2 Zr5 136.4(5) . . . . ?
O30 Zr6 O2 Zr5 -83.3(6) . . . . ?
O17 Zr6 O2 Zr5 -18.1(8) . . . . ?
O27 Zr6 O2 Zr5 -140.7(6) . . . . ?
Zr2 Zr6 O2 Zr5 36.3(4) . . . . ?
Zr4 Zr6 O2 Zr5 96.6(4) . . . . ?
Zr3 Zr6 O2 Zr5 133.3(7) . . . . ?
O31 Zr6 O2 Zr3 -66.6(5) . . . . ?
O1 Zr6 O2 Zr3 15.8(9) . . . . ?
O3 Zr6 O2 Zr3 -138.4(5) . . . . ?
O28 Zr6 O2 Zr3 3.1(4) . . . . ?
O30 Zr6 O2 Zr3 143.3(6) . . . . ?
O17 Zr6 O2 Zr3 -151.4(5) . . . . ?
O27 Zr6 O2 Zr3 86.0(6) . . . . ?
Zr2 Zr6 O2 Zr3 -97.1(4) . . . . ?
Zr4 Zr6 O2 Zr3 -36.7(4) . . . . ?
Zr5 Zr6 O2 Zr3 -133.3(7) . . . . ?
O4 Zr3 O2 Zr5 -65.0(5) . . . . ?
O7 Zr3 O2 Zr5 -152.5(5) . . . . ?
O28 Zr3 O2 Zr5 -136.9(5) . . . . ?
O32 Zr3 O2 Zr5 5.4(4) . . . . ?
O6 Zr3 O2 Zr5 23.1(8) . . . . ?
O26 Zr3 O2 Zr5 143.4(5) . . . . ?
O22 Zr3 O2 Zr5 87.8(5) . . . . ?
Zr1 Zr3 O2 Zr5 -34.4(4) . . . . ?
Zr4 Zr3 O2 Zr5 -96.8(4) . . . . ?
Zr6 Zr3 O2 Zr5 -133.7(7) . . . . ?
O4 Zr3 O2 Zr6 68.7(5) . . . . ?
O7 Zr3 O2 Zr6 -18.7(9) . . . . ?
O28 Zr3 O2 Zr6 -3.1(4) . . . . ?
O32 Zr3 O2 Zr6 139.1(5) . . . . ?
O6 Zr3 O2 Zr6 156.9(4) . . . . ?
O26 Zr3 O2 Zr6 -82.8(5) . . . . ?
O22 Zr3 O2 Zr6 -138.5(5) . . . . ?
Zr1 Zr3 O2 Zr6 99.4(4) . . . . ?
Zr4 Zr3 O2 Zr6 36.9(4) . . . . ?
Zr5 Zr3 O2 Zr6 133.7(7) . . . . ?
O12 Zr5 O3 Zr6 96.6(4) . . . . ?
O2 Zr5 O3 Zr6 -4.5(4) . . . . ?
O24 Zr5 O3 Zr6 -175.1(5) . . . . ?
O20 Zr5 O3 Zr6 156.4(5) . . . . ?
O32 Zr5 O3 Zr6 40.8(6) . . . . ?
O25 Zr5 O3 Zr6 -96.5(5) . . . . ?
O21 Zr5 O3 Zr6 -68.1(6) . . . . ?
Zr1 Zr5 O3 Zr6 77.4(3) . . . . ?
Zr2 Zr5 O3 Zr6 100.4(5) . . . . ?
Zr3 Zr5 O3 Zr6 17.5(4) . . . . ?
O12 Zr5 O3 Zr2 -3.8(4) . . . . ?
O2 Zr5 O3 Zr2 -104.9(5) . . . . ?
O24 Zr5 O3 Zr2 84.5(5) . . . . ?
O20 Zr5 O3 Zr2 55.9(8) . . . . ?
O32 Zr5 O3 Zr2 -59.7(6) . . . . ?
O25 Zr5 O3 Zr2 163.1(5) . . . . ?
O21 Zr5 O3 Zr2 -168.5(4) . . . . ?
Zr1 Zr5 O3 Zr2 -23.0(4) . . . . ?
Zr6 Zr5 O3 Zr2 -100.4(5) . . . . ?
Zr3 Zr5 O3 Zr2 -82.9(3) . . . . ?
O31 Zr6 O3 Zr5 -96.1(4) . . . . ?
O2 Zr6 O3 Zr5 4.4(4) . . . . ?
O1 Zr6 O3 Zr5 -151.3(6) . . . . ?
O28 Zr6 O3 Zr5 -41.4(6) . . . . ?
O30 Zr6 O3 Zr5 94.7(5) . . . . ?
O17 Zr6 O3 Zr5 175.8(5) . . . . ?
O27 Zr6 O3 Zr5 73.4(7) . . . . ?
Zr2 Zr6 O3 Zr5 -101.7(5) . . . . ?
Zr4 Zr6 O3 Zr5 -77.4(3) . . . . ?
Zr3 Zr6 O3 Zr5 -17.5(4) . . . . ?
O31 Zr6 O3 Zr2 5.5(3) . . . . ?
O2 Zr6 O3 Zr2 106.1(4) . . . . ?
O1 Zr6 O3 Zr2 -49.6(8) . . . . ?
O28 Zr6 O3 Zr2 60.3(5) . . . . ?
O30 Zr6 O3 Zr2 -163.6(5) . . . . ?
O17 Zr6 O3 Zr2 -82.5(4) . . . . ?
O27 Zr6 O3 Zr2 175.1(6) . . . . ?
Zr4 Zr6 O3 Zr2 24.2(3) . . . . ?
Zr5 Zr6 O3 Zr2 101.7(5) . . . . ?
Zr3 Zr6 O3 Zr2 84.1(3) . . . . ?
O31 Zr2 O3 Zr5 101.2(5) . . . . ?
O12 Zr2 O3 Zr5 3.9(4) . . . . ?
O11 Zr2 O3 Zr5 -71.3(7) . . . . ?
O29 Zr2 O3 Zr5 -166.5(6) . . . . ?
O23 Zr2 O3 Zr5 -84.9(5) . . . . ?
O10 Zr2 O3 Zr5 154.0(4) . . . . ?
O5 Zr2 O3 Zr5 50.0(6) . . . . ?
Zr6 Zr2 O3 Zr5 106.8(5) . . . . ?
Zr4 Zr2 O3 Zr5 82.8(4) . . . . ?
Zr1 Zr2 O3 Zr5 21.8(4) . . . . ?
O31 Zr2 O3 Zr6 -5.6(4) . . . . ?
O12 Zr2 O3 Zr6 -102.9(4) . . . . ?
O11 Zr2 O3 Zr6 -178.1(5) . . . . ?
O29 Zr2 O3 Zr6 86.7(5) . . . . ?
O23 Zr2 O3 Zr6 168.3(5) . . . . ?
O10 Zr2 O3 Zr6 47.2(7) . . . . ?
O5 Zr2 O3 Zr6 -56.8(5) . . . . ?
Zr5 Zr2 O3 Zr6 -106.8(5) . . . . ?
Zr4 Zr2 O3 Zr6 -24.0(3) . . . . ?
Zr1 Zr2 O3 Zr6 -85.0(3) . . . . ?
O12 Zr1 O4 Zr3 -74.6(5) . . . . ?
O13 Zr1 O4 Zr3 -163.2(4) . . . . ?
O19 Zr1 O4 Zr3 67.4(4) . . . . ?
O18 Zr1 O4 Zr3 7.4(9) . . . . ?
O14 Zr1 O4 Zr3 142.0(5) . . . . ?
O5 Zr1 O4 Zr3 -140.6(5) . . . . ?
O32 Zr1 O4 Zr3 -5.1(4) . . . . ?
Zr5 Zr1 O4 Zr3 -43.0(4) . . . . ?
Zr2 Zr1 O4 Zr3 -103.1(4) . . . . ?
Zr4 Zr1 O4 Zr3 -142.3(8) . . . . ?
O12 Zr1 O4 Zr4 67.7(5) . . . . ?
O13 Zr1 O4 Zr4 -20.9(8) . . . . ?
O19 Zr1 O4 Zr4 -150.2(5) . . . . ?
O18 Zr1 O4 Zr4 149.8(5) . . . . ?
O14 Zr1 O4 Zr4 -75.7(5) . . . . ?
O5 Zr1 O4 Zr4 1.7(4) . . . . ?
O32 Zr1 O4 Zr4 137.2(5) . . . . ?
Zr3 Zr1 O4 Zr4 142.3(8) . . . . ?
Zr5 Zr1 O4 Zr4 99.3(4) . . . . ?
Zr2 Zr1 O4 Zr4 39.2(4) . . . . ?
O2 Zr3 O4 Zr1 71.5(5) . . . . ?
O7 Zr3 O4 Zr1 -143.7(5) . . . . ?
O28 Zr3 O4 Zr1 140.1(5) . . . . ?
O32 Zr3 O4 Zr1 5.3(4) . . . . ?
O6 Zr3 O4 Zr1 -69.1(4) . . . . ?
O26 Zr3 O4 Zr1 170.7(8) . . . . ?
O22 Zr3 O4 Zr1 -24.1(11) . . . . ?
Zr4 Zr3 O4 Zr1 144.7(7) . . . . ?
Zr6 Zr3 O4 Zr1 102.6(4) . . . . ?
Zr5 Zr3 O4 Zr1 42.3(4) . . . . ?
O2 Zr3 O4 Zr4 -73.1(5) . . . . ?
O7 Zr3 O4 Zr4 71.6(5) . . . . ?
O28 Zr3 O4 Zr4 -4.6(4) . . . . ?
O32 Zr3 O4 Zr4 -139.4(5) . . . . ?
O6 Zr3 O4 Zr4 146.2(5) . . . . ?
O26 Zr3 O4 Zr4 26.0(11) . . . . ?
O22 Zr3 O4 Zr4 -168.7(7) . . . . ?
Zr1 Zr3 O4 Zr4 -144.7(7) . . . . ?
Zr6 Zr3 O4 Zr4 -42.0(4) . . . . ?
Zr5 Zr3 O4 Zr4 -102.3(4) . . . . ?
O31 Zr4 O4 Zr1 -70.3(5) . . . . ?
O16 Zr4 O4 Zr1 -152.9(6) . . . . ?
O9 Zr4 O4 Zr1 75.9(5) . . . . ?
O8 Zr4 O4 Zr1 147.2(5) . . . . ?
O15 Zr4 O4 Zr1 4.1(9) . . . . ?
O5 Zr4 O4 Zr1 -1.7(4) . . . . ?
O28 Zr4 O4 Zr1 -138.3(5) . . . . ?
Zr3 Zr4 O4 Zr1 -142.7(8) . . . . ?
Zr6 Zr4 O4 Zr1 -100.4(4) . . . . ?
Zr2 Zr4 O4 Zr1 -40.1(4) . . . . ?
O31 Zr4 O4 Zr3 72.4(5) . . . . ?
O16 Zr4 O4 Zr3 -10.2(9) . . . . ?
O9 Zr4 O4 Zr3 -141.4(4) . . . . ?
O8 Zr4 O4 Zr3 -70.1(5) . . . . ?
O15 Zr4 O4 Zr3 146.7(5) . . . . ?
O5 Zr4 O4 Zr3 141.0(5) . . . . ?
O28 Zr4 O4 Zr3 4.3(4) . . . . ?
Zr6 Zr4 O4 Zr3 42.3(4) . . . . ?
Zr2 Zr4 O4 Zr3 102.6(4) . . . . ?
Zr1 Zr4 O4 Zr3 142.7(8) . . . . ?
O31 Zr2 O5 Zr4 5.2(3) . . . . ?
O12 Zr2 O5 Zr4 102.9(4) . . . . ?
O11 Zr2 O5 Zr4 -154.5(4) . . . . ?
O29 Zr2 O5 Zr4 -48.2(7) . . . . ?
O23 Zr2 O5 Zr4 154.3(4) . . . . ?
O10 Zr2 O5 Zr4 -79.7(4) . . . . ?
O3 Zr2 O5 Zr4 56.1(5) . . . . ?
Zr6 Zr2 O5 Zr4 23.8(3) . . . . ?
Zr5 Zr2 O5 Zr4 84.4(2) . . . . ?
Zr1 Zr2 O5 Zr4 104.6(4) . . . . ?
O31 Zr2 O5 Zr1 -99.4(4) . . . . ?
O12 Zr2 O5 Zr1 -1.7(3) . . . . ?
O11 Zr2 O5 Zr1 100.9(4) . . . . ?
O29 Zr2 O5 Zr1 -152.8(6) . . . . ?
O23 Zr2 O5 Zr1 49.7(6) . . . . ?
O10 Zr2 O5 Zr1 175.7(4) . . . . ?
O3 Zr2 O5 Zr1 -48.5(5) . . . . ?
Zr6 Zr2 O5 Zr1 -80.7(3) . . . . ?
Zr5 Zr2 O5 Zr1 -20.2(3) . . . . ?
Zr4 Zr2 O5 Zr1 -104.6(4) . . . . ?
O31 Zr4 O5 Zr2 -5.3(3) . . . . ?
O4 Zr4 O5 Zr2 -104.4(4) . . . . ?
O16 Zr4 O5 Zr2 46.8(7) . . . . ?
O9 Zr4 O5 Zr2 154.8(4) . . . . ?
O8 Zr4 O5 Zr2 -153.5(4) . . . . ?
O15 Zr4 O5 Zr2 79.0(4) . . . . ?
O28 Zr4 O5 Zr2 -55.1(4) . . . . ?
Zr3 Zr4 O5 Zr2 -84.5(2) . . . . ?
Zr6 Zr4 O5 Zr2 -23.7(3) . . . . ?
Zr1 Zr4 O5 Zr2 -105.7(4) . . . . ?
O31 Zr4 O5 Zr1 100.4(4) . . . . ?
O4 Zr4 O5 Zr1 1.3(3) . . . . ?
O16 Zr4 O5 Zr1 152.6(5) . . . . ?
O9 Zr4 O5 Zr1 -99.5(4) . . . . ?
O8 Zr4 O5 Zr1 -47.8(6) . . . . ?
O15 Zr4 O5 Zr1 -175.2(4) . . . . ?
O28 Zr4 O5 Zr1 50.6(4) . . . . ?
Zr3 Zr4 O5 Zr1 21.3(3) . . . . ?
Zr6 Zr4 O5 Zr1 82.0(3) . . . . ?
Zr2 Zr4 O5 Zr1 105.7(4) . . . . ?
O12 Zr1 O5 Zr2 1.8(3) . . . . ?
O4 Zr1 O5 Zr2 101.9(4) . . . . ?
O13 Zr1 O5 Zr2 -92.0(4) . . . . ?
O19 Zr1 O5 Zr2 153.1(4) . . . . ?
O18 Zr1 O5 Zr2 -48.4(6) . . . . ?
O14 Zr1 O5 Zr2 -166.6(4) . . . . ?
O32 Zr1 O5 Zr2 50.5(4) . . . . ?
Zr3 Zr1 O5 Zr2 81.9(3) . . . . ?
Zr5 Zr1 O5 Zr2 20.4(3) . . . . ?
Zr4 Zr1 O5 Zr2 103.3(4) . . . . ?
O12 Zr1 O5 Zr4 -101.5(4) . . . . ?
O4 Zr1 O5 Zr4 -1.4(3) . . . . ?
O13 Zr1 O5 Zr4 164.7(4) . . . . ?
O19 Zr1 O5 Zr4 49.8(6) . . . . ?
O18 Zr1 O5 Zr4 -151.7(4) . . . . ?
O14 Zr1 O5 Zr4 90.1(3) . . . . ?
O32 Zr1 O5 Zr4 -52.8(4) . . . . ?
Zr3 Zr1 O5 Zr4 -21.4(3) . . . . ?
Zr5 Zr1 O5 Zr4 -82.9(3) . . . . ?
Zr2 Zr1 O5 Zr4 -103.3(4) . . . . ?
O4 Zr3 O6 C19 39.9(12) . . . . ?
O2 Zr3 O6 C19 -52.3(14) . . . . ?
O7 Zr3 O6 C19 125.0(13) . . . . ?
O28 Zr3 O6 C19 93.9(13) . . . . ?
O32 Zr3 O6 C19 -35.0(12) . . . . ?
O26 Zr3 O6 C19 -166.2(12) . . . . ?
O22 Zr3 O6 C19 -120.5(13) . . . . ?
Zr1 Zr3 O6 C19 8.6(12) . . . . ?
Zr4 Zr3 O6 C19 59.1(12) . . . . ?
Zr6 Zr3 O6 C19 6(2) . . . . ?
Zr5 Zr3 O6 C19 -39.4(13) . . . . ?
O4 Zr3 O7 C22 -32.7(14) . . . . ?
O2 Zr3 O7 C22 58.7(16) . . . . ?
O28 Zr3 O7 C22 43.4(13) . . . . ?
O32 Zr3 O7 C22 -86.3(15) . . . . ?
O6 Zr3 O7 C22 -118.4(14) . . . . ?
O26 Zr3 O7 C22 126.6(14) . . . . ?
O22 Zr3 O7 C22 172.3(13) . . . . ?
Zr1 Zr3 O7 C22 -52.3(14) . . . . ?
Zr4 Zr3 O7 C22 0.0(13) . . . . ?
Zr6 Zr3 O7 C22 47.6(14) . . . . ?
Zr5 Zr3 O7 C22 -9(2) . . . . ?
O31 Zr4 O8 C22 -50.0(16) . . . . ?
O4 Zr4 O8 C22 31.0(14) . . . . ?
O16 Zr4 O8 C22 -116.2(14) . . . . ?
O9 Zr4 O8 C22 130.7(14) . . . . ?
O15 Zr4 O8 C22 -174.0(13) . . . . ?
O5 Zr4 O8 C22 76.4(15) . . . . ?
O28 Zr4 O8 C22 -41.3(14) . . . . ?
Zr3 Zr4 O8 C22 -1.2(13) . . . . ?
Zr6 Zr4 O8 C22 -48.7(14) . . . . ?
Zr2 Zr4 O8 C22 6(2) . . . . ?
Zr1 Zr4 O8 C22 47.2(14) . . . . ?
O31 Zr4 O9 C34 -7.7(17) . . . 3_556 ?
O4 Zr4 O9 C34 -109.2(13) . . . 3_556 ?
O16 Zr4 O9 C34 99.8(13) . . . 3_556 ?
O8 Zr4 O9 C34 171.6(14) . . . 3_556 ?
O15 Zr4 O9 C34 36.0(13) . . . 3_556 ?
O5 Zr4 O9 C34 -42.1(13) . . . 3_556 ?
O28 Zr4 O9 C34 -175.1(12) . . . 3_556 ?
Zr3 Zr4 O9 C34 -132.4(13) . . . 3_556 ?
Zr6 Zr4 O9 C34 -18(5) . . . 3_556 ?
Zr2 Zr4 O9 C34 -24.5(14) . . . 3_556 ?
Zr1 Zr4 O9 C34 -80.7(13) . . . 3_556 ?
O31 Zr2 O10 C28 -28.7(12) . . . . ?
O12 Zr2 O10 C28 48.2(15) . . . . ?
O11 Zr2 O10 C28 127.6(13) . . . . ?
O29 Zr2 O10 C28 -117.4(13) . . . . ?
O23 Zr2 O10 C28 -177.8(12) . . . . ?
O5 Zr2 O10 C28 44.1(12) . . . . ?
O3 Zr2 O10 C28 -78.3(13) . . . . ?
Zr6 Zr2 O10 C28 -49.5(12) . . . . ?
Zr5 Zr2 O10 C28 -17.6(18) . . . . ?
Zr4 Zr2 O10 C28 2.1(12) . . . . ?
Zr1 Zr2 O10 C28 47.1(13) . . . . ?
O31 Zr2 O11 C31 10.7(17) . . . . ?
O12 Zr2 O11 C31 111.8(14) . . . . ?
O29 Zr2 O11 C31 -98.6(14) . . . . ?
O23 Zr2 O11 C31 -168.2(14) . . . . ?
O10 Zr2 O11 C31 -33.0(13) . . . . ?
O5 Zr2 O11 C31 45.5(13) . . . . ?
O3 Zr2 O11 C31 178.3(12) . . . . ?
Zr6 Zr2 O11 C31 18(5) . . . . ?
Zr5 Zr2 O11 C31 135.1(13) . . . . ?
Zr4 Zr2 O11 C31 27.3(14) . . . . ?
Zr1 Zr2 O11 C31 83.7(13) . . . . ?
O4 Zr1 O12 Zr5 76.3(5) . . . . ?
O13 Zr1 O12 Zr5 -141.1(5) . . . . ?
O19 Zr1 O12 Zr5 -8.5(8) . . . . ?
O18 Zr1 O12 Zr5 -66.6(5) . . . . ?
O14 Zr1 O12 Zr5 162.8(4) . . . . ?
O5 Zr1 O12 Zr5 143.5(5) . . . . ?
O32 Zr1 O12 Zr5 6.1(4) . . . . ?
Zr3 Zr1 O12 Zr5 44.7(4) . . . . ?
Zr2 Zr1 O12 Zr5 145.7(8) . . . . ?
Zr4 Zr1 O12 Zr5 104.6(4) . . . . ?
O4 Zr1 O12 Zr2 -69.3(5) . . . . ?
O13 Zr1 O12 Zr2 73.2(5) . . . . ?
O19 Zr1 O12 Zr2 -154.2(4) . . . . ?
O18 Zr1 O12 Zr2 147.8(5) . . . . ?
O14 Zr1 O12 Zr2 17.1(9) . . . . ?
O5 Zr1 O12 Zr2 -2.1(4) . . . . ?
O32 Zr1 O12 Zr2 -139.5(6) . . . . ?
Zr3 Zr1 O12 Zr2 -100.9(4) . . . . ?
Zr5 Zr1 O12 Zr2 -145.7(8) . . . . ?
Zr4 Zr1 O12 Zr2 -41.0(4) . . . . ?
O2 Zr5 O12 Zr1 -74.5(5) . . . . ?
O3 Zr5 O12 Zr1 -142.7(6) . . . . ?
O24 Zr5 O12 Zr1 142.9(6) . . . . ?
O20 Zr5 O12 Zr1 68.7(5) . . . . ?
O32 Zr5 O12 Zr1 -6.4(4) . . . . ?
O25 Zr5 O12 Zr1 -172.5(8) . . . . ?
O21 Zr5 O12 Zr1 14.6(10) . . . . ?
Zr2 Zr5 O12 Zr1 -147.5(8) . . . . ?
Zr6 Zr5 O12 Zr1 -104.7(4) . . . . ?
Zr3 Zr5 O12 Zr1 -44.0(4) . . . . ?
O2 Zr5 O12 Zr2 73.0(5) . . . . ?
O3 Zr5 O12 Zr2 4.8(5) . . . . ?
O24 Zr5 O12 Zr2 -69.6(6) . . . . ?
O20 Zr5 O12 Zr2 -143.8(5) . . . . ?
O32 Zr5 O12 Zr2 141.1(5) . . . . ?
O25 Zr5 O12 Zr2 -25.0(12) . . . . ?
O21 Zr5 O12 Zr2 162.1(6) . . . . ?
Zr1 Zr5 O12 Zr2 147.5(8) . . . . ?
Zr6 Zr5 O12 Zr2 42.8(4) . . . . ?
Zr3 Zr5 O12 Zr2 103.5(4) . . . . ?
O31 Zr2 O12 Zr1 72.0(5) . . . . ?
O11 Zr2 O12 Zr1 -73.7(5) . . . . ?
O29 Zr2 O12 Zr1 155.8(6) . . . . ?
O23 Zr2 O12 Zr1 -145.3(6) . . . . ?
O10 Zr2 O12 Zr1 -2.1(9) . . . . ?
O5 Zr2 O12 Zr1 2.2(4) . . . . ?
O3 Zr2 O12 Zr1 141.2(6) . . . . ?
Zr6 Zr2 O12 Zr1 102.7(5) . . . . ?
Zr5 Zr2 O12 Zr1 145.7(8) . . . . ?
Zr4 Zr2 O12 Zr1 42.0(4) . . . . ?
O31 Zr2 O12 Zr5 -73.7(5) . . . . ?
O11 Zr2 O12 Zr5 140.6(4) . . . . ?
O29 Zr2 O12 Zr5 10.1(9) . . . . ?
O23 Zr2 O12 Zr5 68.9(5) . . . . ?
O10 Zr2 O12 Zr5 -147.9(5) . . . . ?
O5 Zr2 O12 Zr5 -143.6(5) . . . . ?
O3 Zr2 O12 Zr5 -4.5(4) . . . . ?
Zr6 Zr2 O12 Zr5 -43.0(4) . . . . ?
Zr4 Zr2 O12 Zr5 -103.7(4) . . . . ?
Zr1 Zr2 O12 Zr5 -145.7(8) . . . . ?
O12 Zr1 O13 C34 34.1(16) . . . . ?
O4 Zr1 O13 C34 123.8(16) . . . . ?
O19 Zr1 O13 C34 -115.5(16) . . . . ?
O18 Zr1 O13 C34 -50.3(16) . . . . ?
O14 Zr1 O13 C34 -177.2(17) . . . . ?
O5 Zr1 O13 C34 102.0(16) . . . . ?
O32 Zr1 O13 C34 -21.5(19) . . . . ?
Zr3 Zr1 O13 C34 67(2) . . . . ?
Zr5 Zr1 O13 C34 12.7(17) . . . . ?
Zr2 Zr1 O13 C34 63.4(16) . . . . ?
Zr4 Zr1 O13 C34 112.5(16) . . . . ?
O12 Zr1 O14 C31 -123.6(16) . . . 3_556 ?
O4 Zr1 O14 C31 -35.7(16) . . . 3_556 ?
O13 Zr1 O14 C31 175.8(17) . . . 3_556 ?
O19 Zr1 O14 C31 50.9(16) . . . 3_556 ?
O18 Zr1 O14 C31 115.1(16) . . . 3_556 ?
O5 Zr1 O14 C31 -105.3(16) . . . 3_556 ?
O32 Zr1 O14 C31 19.7(18) . . . 3_556 ?
Zr3 Zr1 O14 C31 -14.7(17) . . . 3_556 ?
Zr5 Zr1 O14 C31 -64(2) . . . 3_556 ?
Zr2 Zr1 O14 C31 -114.3(16) . . . 3_556 ?
Zr4 Zr1 O14 C31 -65.4(16) . . . 3_556 ?
O31 Zr4 O15 C28 32.0(13) . . . . ?
O4 Zr4 O15 C28 -45.7(16) . . . . ?
O16 Zr4 O15 C28 119.6(14) . . . . ?
O9 Zr4 O15 C28 -124.6(14) . . . . ?
O8 Zr4 O15 C28 -179.3(13) . . . . ?
O5 Zr4 O15 C28 -40.2(13) . . . . ?
O28 Zr4 O15 C28 80.4(14) . . . . ?
Zr3 Zr4 O15 C28 22.5(18) . . . . ?
Zr6 Zr4 O15 C28 52.3(13) . . . . ?
Zr2 Zr4 O15 C28 0.7(13) . . . . ?
Zr1 Zr4 O15 C28 -43.5(14) . . . . ?
O31 Zr4 O16 C25 -21.3(15) . . . . ?
O4 Zr4 O16 C25 63.4(17) . . . . ?
O9 Zr4 O16 C25 -168.4(14) . . . . ?
O8 Zr4 O16 C25 124.2(15) . . . . ?
O15 Zr4 O16 C25 -102.8(15) . . . . ?
O5 Zr4 O16 C25 -69.7(16) . . . . ?
O28 Zr4 O16 C25 49.0(15) . . . . ?
Zr3 Zr4 O16 C25 57.6(15) . . . . ?
Zr6 Zr4 O16 C25 8.2(14) . . . . ?
Zr2 Zr4 O16 C25 -40.2(15) . . . . ?
Zr1 Zr4 O16 C25 13(2) . . . . ?
O31 Zr6 O17 C10 -39.0(18) . . . . ?
O2 Zr6 O17 C10 49(2) . . . . ?
O1 Zr6 O17 C10 -122.8(18) . . . . ?
O3 Zr6 O17 C10 36.7(17) . . . . ?
O28 Zr6 O17 C10 -89(2) . . . . ?
O30 Zr6 O17 C10 117.3(19) . . . . ?
O27 Zr6 O17 C10 165.4(17) . . . . ?
Zr2 Zr6 O17 C10 -8.6(17) . . . . ?
Zr4 Zr6 O17 C10 -57.5(19) . . . . ?
Zr5 Zr6 O17 C10 39.4(18) . . . . ?
Zr3 Zr6 O17 C10 -13(3) . . . . ?
O12 Zr1 O18 C16 31.5(15) . . . . ?
O4 Zr1 O18 C16 -53.0(17) . . . . ?
O13 Zr1 O18 C16 121.1(15) . . . . ?
O19 Zr1 O18 C16 -116.0(15) . . . . ?
O14 Zr1 O18 C16 -179.4(14) . . . . ?
O5 Zr1 O18 C16 77.2(15) . . . . ?
O32 Zr1 O18 C16 -40.5(14) . . . . ?
Zr3 Zr1 O18 C16 -48.7(15) . . . . ?
Zr5 Zr1 O18 C16 0.4(14) . . . . ?
Zr2 Zr1 O18 C16 48.0(15) . . . . ?
Zr4 Zr1 O18 C16 2(2) . . . . ?
O12 Zr1 O19 C19 53.3(15) . . . . ?
O4 Zr1 O19 C19 -33.5(13) . . . . ?
O13 Zr1 O19 C19 178.1(12) . . . . ?
O18 Zr1 O19 C19 113.8(13) . . . . ?
O14 Zr1 O19 C19 -121.4(13) . . . . ?
O5 Zr1 O19 C19 -80.5(14) . . . . ?
O32 Zr1 O19 C19 38.7(12) . . . . ?
Zr3 Zr1 O19 C19 -2.4(12) . . . . ?
Zr5 Zr1 O19 C19 48.4(13) . . . . ?
Zr2 Zr1 O19 C19 1.8(19) . . . . ?
Zr4 Zr1 O19 C19 -49.1(13) . . . . ?
O12 Zr5 O20 C16 -36.0(15) . . . . ?
O2 Zr5 O20 C16 55.7(17) . . . . ?
O3 Zr5 O20 C16 -93.0(16) . . . . ?
O24 Zr5 O20 C16 -121.5(16) . . . . ?
O32 Zr5 O20 C16 38.3(15) . . . . ?
O25 Zr5 O20 C16 168.4(15) . . . . ?
O21 Zr5 O20 C16 119.1(16) . . . . ?
Zr1 Zr5 O20 C16 -5.0(15) . . . . ?
Zr2 Zr5 O20 C16 -56.0(16) . . . . ?
Zr6 Zr5 O20 C16 -9(2) . . . . ?
Zr3 Zr5 O20 C16 42.3(16) . . . . ?
O12 Zr5 O21 C4 179.4(9) . . . . ?
O2 Zr5 O21 C4 -88.7(10) . . . . ?
O3 Zr5 O21 C4 -30.8(12) . . . . ?
O24 Zr5 O21 C4 57.8(11) . . . . ?
O20 Zr5 O21 C4 123.7(10) . . . . ?
O32 Zr5 O21 C4 -160.0(10) . . . . ?
O25 Zr5 O21 C4 3.2(10) . . . . ?
Zr1 Zr5 O21 C4 -171.8(9) . . . . ?
Zr2 Zr5 O21 C4 -85.1(19) . . . . ?
Zr6 Zr5 O21 C4 -68.4(10) . . . . ?
Zr3 Zr5 O21 C4 -122.3(10) . . . . ?
O4 Zr3 O22 C7 -172.8(10) . . . . ?
O2 Zr3 O22 C7 89.6(10) . . . . ?
O7 Zr3 O22 C7 -58.6(11) . . . . ?
O28 Zr3 O22 C7 27.7(12) . . . . ?
O32 Zr3 O22 C7 158.8(11) . . . . ?
O6 Zr3 O22 C7 -126.4(11) . . . . ?
O26 Zr3 O22 C7 -1.3(10) . . . . ?
Zr1 Zr3 O22 C7 172.3(9) . . . . ?
Zr4 Zr3 O22 C7 56(2) . . . . ?
Zr6 Zr3 O22 C7 66.4(10) . . . . ?
Zr5 Zr3 O22 C7 121.8(10) . . . . ?
O31 Zr2 O23 C13 46(2) . . . . ?
O12 Zr2 O23 C13 -34.8(18) . . . . ?
O11 Zr2 O23 C13 -135.3(19) . . . . ?
O29 Zr2 O23 C13 111.3(18) . . . . ?
O10 Zr2 O23 C13 170.2(17) . . . . ?
O5 Zr2 O23 C13 -81.9(19) . . . . ?
O3 Zr2 O23 C13 36.5(18) . . . . ?
Zr6 Zr2 O23 C13 44.3(19) . . . . ?
Zr5 Zr2 O23 C13 -3.5(17) . . . . ?
Zr4 Zr2 O23 C13 -9(3) . . . . ?
Zr1 Zr2 O23 C13 -51.8(18) . . . . ?
O12 Zr5 O24 C13 35.0(18) . . . . ?
O2 Zr5 O24 C13 -56(2) . . . . ?
O3 Zr5 O24 C13 -41.4(18) . . . . ?
O20 Zr5 O24 C13 121.3(19) . . . . ?
O32 Zr5 O24 C13 88(2) . . . . ?
O25 Zr5 O24 C13 -126.0(19) . . . . ?
O21 Zr5 O24 C13 -170.7(17) . . . . ?
Zr1 Zr5 O24 C13 54.9(19) . . . . ?
Zr2 Zr5 O24 C13 3.3(17) . . . . ?
Zr6 Zr5 O24 C13 -44.6(19) . . . . ?
Zr3 Zr5 O24 C13 10(3) . . . . ?
O12 Zr5 O25 C4 -178.9(9) . . . . ?
O2 Zr5 O25 C4 81.7(11) . . . . ?
O3 Zr5 O25 C4 152.0(11) . . . . ?
O24 Zr5 O25 C4 -133.0(11) . . . . ?
O20 Zr5 O25 C4 -64.9(11) . . . . ?
O32 Zr5 O25 C4 19.3(13) . . . . ?
O21 Zr5 O25 C4 -3.2(10) . . . . ?
Zr1 Zr5 O25 C4 39(4) . . . . ?
Zr2 Zr5 O25 C4 165.5(9) . . . . ?
Zr6 Zr5 O25 C4 114.4(10) . . . . ?
Zr3 Zr5 O25 C4 59.4(11) . . . . ?
O4 Zr3 O26 C7 173.2(10) . . . . ?
O2 Zr3 O26 C7 -86.0(11) . . . . ?
O7 Zr3 O26 C7 126.2(12) . . . . ?
O28 Zr3 O26 C7 -156.9(11) . . . . ?
O32 Zr3 O26 C7 -26.4(14) . . . . ?
O6 Zr3 O26 C7 58.7(11) . . . . ?
O22 Zr3 O26 C7 1.3(10) . . . . ?
Zr1 Zr3 O26 C7 -64(4) . . . . ?
Zr4 Zr3 O26 C7 -170.8(9) . . . . ?
Zr6 Zr3 O26 C7 -119.3(11) . . . . ?
Zr5 Zr3 O26 C7 -65.6(11) . . . . ?
O31 Zr6 O27 C1 -177.7(12) . . . . ?
O2 Zr6 O27 C1 85.0(13) . . . . ?
O1 Zr6 O27 C1 -129.1(14) . . . . ?
O3 Zr6 O27 C1 24.5(16) . . . . ?
O28 Zr6 O27 C1 155.8(13) . . . . ?
O30 Zr6 O27 C1 -0.4(13) . . . . ?
O17 Zr6 O27 C1 -60.3(14) . . . . ?
Zr2 Zr6 O27 C1 56(5) . . . . ?
Zr4 Zr6 O27 C1 169.7(12) . . . . ?
Zr5 Zr6 O27 C1 63.5(14) . . . . ?
Zr3 Zr6 O27 C1 119.1(13) . . . . ?
O4 Zr3 O28 Zr6 -99.0(4) . . . . ?
O2 Zr3 O28 Zr6 2.8(4) . . . . ?
O7 Zr3 O28 Zr6 173.6(5) . . . . ?
O32 Zr3 O28 Zr6 -41.9(5) . . . . ?
O6 Zr3 O28 Zr6 -155.4(4) . . . . ?
O26 Zr3 O28 Zr6 95.4(5) . . . . ?
O22 Zr3 O28 Zr6 71.5(6) . . . . ?
Zr1 Zr3 O28 Zr6 -78.5(3) . . . . ?
Zr4 Zr3 O28 Zr6 -102.7(4) . . . . ?
Zr5 Zr3 O28 Zr6 -18.6(3) . . . . ?
O4 Zr3 O28 Zr4 3.8(3) . . . . ?
O2 Zr3 O28 Zr4 105.5(4) . . . . ?
O7 Zr3 O28 Zr4 -83.7(4) . . . . ?
O32 Zr3 O28 Zr4 60.8(5) . . . . ?
O6 Zr3 O28 Zr4 -52.7(7) . . . . ?
O26 Zr3 O28 Zr4 -161.8(5) . . . . ?
O22 Zr3 O28 Zr4 174.2(4) . . . . ?
Zr1 Zr3 O28 Zr4 24.2(3) . . . . ?
Zr6 Zr3 O28 Zr4 102.7(4) . . . . ?
Zr5 Zr3 O28 Zr4 84.1(3) . . . . ?
O31 Zr6 O28 Zr3 98.0(4) . . . . ?
O2 Zr6 O28 Zr3 -2.9(4) . . . . ?
O1 Zr6 O28 Zr3 -175.1(5) . . . . ?
O3 Zr6 O28 Zr3 42.2(6) . . . . ?
O30 Zr6 O28 Zr3 -66.1(8) . . . . ?
O17 Zr6 O28 Zr3 150.6(6) . . . . ?
O27 Zr6 O28 Zr3 -94.6(5) . . . . ?
Zr2 Zr6 O28 Zr3 79.1(3) . . . . ?
Zr4 Zr6 O28 Zr3 103.2(4) . . . . ?
Zr5 Zr6 O28 Zr3 18.7(3) . . . . ?
O31 Zr6 O28 Zr4 -5.2(4) . . . . ?
O2 Zr6 O28 Zr4 -106.1(4) . . . . ?
O1 Zr6 O28 Zr4 81.7(4) . . . . ?
O3 Zr6 O28 Zr4 -61.0(5) . . . . ?
O30 Zr6 O28 Zr4 -169.3(7) . . . . ?
O17 Zr6 O28 Zr4 47.3(8) . . . . ?
O27 Zr6 O28 Zr4 162.2(5) . . . . ?
Zr2 Zr6 O28 Zr4 -24.1(3) . . . . ?
Zr5 Zr6 O28 Zr4 -84.5(3) . . . . ?
Zr3 Zr6 O28 Zr4 -103.2(4) . . . . ?
O31 Zr4 O28 Zr3 -102.4(4) . . . . ?
O4 Zr4 O28 Zr3 -3.8(3) . . . . ?
O16 Zr4 O28 Zr3 166.9(5) . . . . ?
O9 Zr4 O28 Zr3 70.1(6) . . . . ?
O8 Zr4 O28 Zr3 83.4(4) . . . . ?
O15 Zr4 O28 Zr3 -154.1(4) . . . . ?
O5 Zr4 O28 Zr3 -52.2(5) . . . . ?
Zr6 Zr4 O28 Zr3 -107.7(5) . . . . ?
Zr2 Zr4 O28 Zr3 -83.8(3) . . . . ?
Zr1 Zr4 O28 Zr3 -22.9(3) . . . . ?
O31 Zr4 O28 Zr6 5.3(4) . . . . ?
O4 Zr4 O28 Zr6 103.9(4) . . . . ?
O16 Zr4 O28 Zr6 -85.4(4) . . . . ?
O9 Zr4 O28 Zr6 177.8(4) . . . . ?
O8 Zr4 O28 Zr6 -169.0(4) . . . . ?
O15 Zr4 O28 Zr6 -46.5(6) . . . . ?
O5 Zr4 O28 Zr6 55.4(4) . . . . ?
Zr3 Zr4 O28 Zr6 107.7(5) . . . . ?
Zr2 Zr4 O28 Zr6 23.9(3) . . . . ?
Zr1 Zr4 O28 Zr6 84.7(3) . . . . ?
O31 Zr2 O29 C10 30.6(17) . . . . ?
O12 Zr2 O29 C10 -54(2) . . . . ?
O11 Zr2 O29 C10 177.7(17) . . . . ?
O23 Zr2 O29 C10 -115.2(17) . . . . ?
O10 Zr2 O29 C10 112.3(18) . . . . ?
O5 Zr2 O29 C10 80.3(18) . . . . ?
O3 Zr2 O29 C10 -40.1(17) . . . . ?
Zr6 Zr2 O29 C10 1.1(16) . . . . ?
Zr5 Zr2 O29 C10 -48.9(18) . . . . ?
Zr4 Zr2 O29 C10 49.0(18) . . . . ?
Zr1 Zr2 O29 C10 -10(3) . . . . ?
O31 Zr6 O30 C1 177.9(13) . . . . ?
O2 Zr6 O30 C1 -91.4(15) . . . . ?
O1 Zr6 O30 C1 57.8(16) . . . . ?
O3 Zr6 O30 C1 -160.7(16) . . . . ?
O28 Zr6 O30 C1 -33.7(19) . . . . ?
O17 Zr6 O30 C1 124.5(16) . . . . ?
O27 Zr6 O30 C1 0.5(15) . . . . ?
Zr2 Zr6 O30 C1 -173.4(14) . . . . ?
Zr4 Zr6 O30 C1 -92(4) . . . . ?
Zr5 Zr6 O30 C1 -123.6(15) . . . . ?
Zr3 Zr6 O30 C1 -70.1(16) . . . . ?
O4 Zr4 O31 Zr6 -75.5(5) . . . . ?
O16 Zr4 O31 Zr6 66.9(5) . . . . ?
O9 Zr4 O31 Zr6 -178.8(4) . . . . ?
O8 Zr4 O31 Zr6 2.4(9) . . . . ?
O15 Zr4 O31 Zr6 138.9(6) . . . . ?
O5 Zr4 O31 Zr6 -142.4(6) . . . . ?
O28 Zr4 O31 Zr6 -6.5(4) . . . . ?
Zr3 Zr4 O31 Zr6 -44.1(4) . . . . ?
Zr2 Zr4 O31 Zr6 -148.9(9) . . . . ?
Zr1 Zr4 O31 Zr6 -103.4(5) . . . . ?
O4 Zr4 O31 Zr2 73.4(5) . . . . ?
O16 Zr4 O31 Zr2 -144.3(5) . . . . ?
O9 Zr4 O31 Zr2 -29.9(9) . . . . ?
O8 Zr4 O31 Zr2 151.3(5) . . . . ?
O15 Zr4 O31 Zr2 -72.2(5) . . . . ?
O5 Zr4 O31 Zr2 6.5(4) . . . . ?
O28 Zr4 O31 Zr2 142.4(6) . . . . ?
Zr3 Zr4 O31 Zr2 104.7(5) . . . . ?
Zr6 Zr4 O31 Zr2 148.9(9) . . . . ?
Zr1 Zr4 O31 Zr2 45.4(4) . . . . ?
O2 Zr6 O31 Zr4 75.2(6) . . . . ?
O1 Zr6 O31 Zr4 -69.0(6) . . . . ?
O3 Zr6 O31 Zr4 142.0(6) . . . . ?
O28 Zr6 O31 Zr4 6.8(4) . . . . ?
O30 Zr6 O31 Zr4 163.6(9) . . . . ?
O17 Zr6 O31 Zr4 -144.2(6) . . . . ?
O27 Zr6 O31 Zr4 -21.0(13) . . . . ?
Zr2 Zr6 O31 Zr4 149.1(9) . . . . ?
Zr5 Zr6 O31 Zr4 104.7(5) . . . . ?
Zr3 Zr6 O31 Zr4 43.7(4) . . . . ?
O2 Zr6 O31 Zr2 -74.0(5) . . . . ?
O1 Zr6 O31 Zr2 141.9(6) . . . . ?
O3 Zr6 O31 Zr2 -7.2(5) . . . . ?
O28 Zr6 O31 Zr2 -142.4(6) . . . . ?
O30 Zr6 O31 Zr2 14.5(13) . . . . ?
O17 Zr6 O31 Zr2 66.7(6) . . . . ?
O27 Zr6 O31 Zr2 -170.1(8) . . . . ?
Zr4 Zr6 O31 Zr2 -149.1(8) . . . . ?
Zr5 Zr6 O31 Zr2 -44.4(4) . . . . ?
Zr3 Zr6 O31 Zr2 -105.4(4) . . . . ?
O12 Zr2 O31 Zr4 -73.7(5) . . . . ?
O11 Zr2 O31 Zr4 29.8(9) . . . . ?
O29 Zr2 O31 Zr4 145.5(5) . . . . ?
O23 Zr2 O31 Zr4 -151.9(6) . . . . ?
O10 Zr2 O31 Zr4 71.8(5) . . . . ?
O5 Zr2 O31 Zr4 -6.6(4) . . . . ?
O3 Zr2 O31 Zr4 -142.5(6) . . . . ?
Zr6 Zr2 O31 Zr4 -149.3(8) . . . . ?
Zr5 Zr2 O31 Zr4 -104.8(4) . . . . ?
Zr1 Zr2 O31 Zr4 -45.5(4) . . . . ?
O12 Zr2 O31 Zr6 75.6(5) . . . . ?
O11 Zr2 O31 Zr6 179.1(5) . . . . ?
O29 Zr2 O31 Zr6 -65.3(5) . . . . ?
O23 Zr2 O31 Zr6 -2.6(9) . . . . ?
O10 Zr2 O31 Zr6 -139.0(5) . . . . ?
O5 Zr2 O31 Zr6 142.7(5) . . . . ?
O3 Zr2 O31 Zr6 6.8(4) . . . . ?
Zr5 Zr2 O31 Zr6 44.5(4) . . . . ?
Zr4 Zr2 O31 Zr6 149.3(8) . . . . ?
Zr1 Zr2 O31 Zr6 103.8(4) . . . . ?
O12 Zr5 O32 Zr3 -96.9(4) . . . . ?
O2 Zr5 O32 Zr3 4.9(4) . . . . ?
O3 Zr5 O32 Zr3 -40.3(6) . . . . ?
O24 Zr5 O32 Zr3 -153.2(6) . . . . ?
O20 Zr5 O32 Zr3 173.9(5) . . . . ?
O25 Zr5 O32 Zr3 74.7(6) . . . . ?
O21 Zr5 O32 Zr3 93.8(4) . . . . ?
Zr1 Zr5 O32 Zr3 -102.0(4) . . . . ?
Zr2 Zr5 O32 Zr3 -76.8(3) . . . . ?
Zr6 Zr5 O32 Zr3 -16.5(3) . . . . ?
O12 Zr5 O32 Zr1 5.1(3) . . . . ?
O2 Zr5 O32 Zr1 106.9(4) . . . . ?
O3 Zr5 O32 Zr1 61.7(5) . . . . ?
O24 Zr5 O32 Zr1 -51.2(7) . . . . ?
O20 Zr5 O32 Zr1 -84.0(4) . . . . ?
O25 Zr5 O32 Zr1 176.7(5) . . . . ?
O21 Zr5 O32 Zr1 -164.1(4) . . . . ?
Zr2 Zr5 O32 Zr1 25.2(3) . . . . ?
Zr6 Zr5 O32 Zr1 85.5(3) . . . . ?
Zr3 Zr5 O32 Zr1 102.0(4) . . . . ?
O4 Zr3 O32 Zr5 98.2(4) . . . . ?
O2 Zr3 O32 Zr5 -4.7(3) . . . . ?
O7 Zr3 O32 Zr5 154.6(4) . . . . ?
O28 Zr3 O32 Zr5 40.7(6) . . . . ?
O6 Zr3 O32 Zr5 -173.1(4) . . . . ?
O26 Zr3 O32 Zr5 -72.1(7) . . . . ?
O22 Zr3 O32 Zr5 -94.9(4) . . . . ?
Zr1 Zr3 O32 Zr5 102.4(4) . . . . ?
Zr4 Zr3 O32 Zr5 76.9(3) . . . . ?
Zr6 Zr3 O32 Zr5 16.5(3) . . . . ?
O4 Zr3 O32 Zr1 -4.2(3) . . . . ?
O2 Zr3 O32 Zr1 -107.2(4) . . . . ?
O7 Zr3 O32 Zr1 52.2(7) . . . . ?
O28 Zr3 O32 Zr1 -61.7(5) . . . . ?
O6 Zr3 O32 Zr1 84.4(4) . . . . ?
O26 Zr3 O32 Zr1 -174.6(5) . . . . ?
O22 Zr3 O32 Zr1 162.6(4) . . . . ?
Zr4 Zr3 O32 Zr1 -25.5(3) . . . . ?
Zr6 Zr3 O32 Zr1 -85.9(3) . . . . ?
Zr5 Zr3 O32 Zr1 -102.4(4) . . . . ?
O12 Zr1 O32 Zr5 -5.2(3) . . . . ?
O4 Zr1 O32 Zr5 -103.2(4) . . . . ?
O13 Zr1 O32 Zr5 55.5(6) . . . . ?
O19 Zr1 O32 Zr5 165.4(4) . . . . ?
O18 Zr1 O32 Zr5 84.8(4) . . . . ?
O14 Zr1 O32 Zr5 -163.1(4) . . . . ?
O5 Zr1 O32 Zr5 -52.8(4) . . . . ?
Zr3 Zr1 O32 Zr5 -107.5(4) . . . . ?
Zr2 Zr1 O32 Zr5 -24.4(3) . . . . ?
Zr4 Zr1 O32 Zr5 -83.1(3) . . . . ?
O12 Zr1 O32 Zr3 102.3(4) . . . . ?
O4 Zr1 O32 Zr3 4.3(3) . . . . ?
O13 Zr1 O32 Zr3 162.9(4) . . . . ?
O19 Zr1 O32 Zr3 -87.1(4) . . . . ?
O18 Zr1 O32 Zr3 -167.7(5) . . . . ?
O14 Zr1 O32 Zr3 -55.6(6) . . . . ?
O5 Zr1 O32 Zr3 54.7(4) . . . . ?
Zr5 Zr1 O32 Zr3 107.5(4) . . . . ?
Zr2 Zr1 O32 Zr3 83.1(3) . . . . ?
Zr4 Zr1 O32 Zr3 24.4(3) . . . . ?
Zr1 O19 C19 O6 9(2) . . . . ?
Zr1 O19 C19 C20 -167.8(11) . . . . ?
Zr3 O6 C19 O19 -14(2) . . . . ?
Zr3 O6 C19 C20 163.4(11) . . . . ?
O19 C19 C20 C21 176.1(15) . . . . ?
O6 C19 C20 C21 -1(2) . . . . ?
C19 C20 C21 S2 -176.0(13) . . . . ?
Zr5 O20 C16 O18 7(3) . . . . ?
Zr5 O20 C16 C17 -174.2(12) . . . . ?
Zr1 O18 C16 O20 -4(3) . . . . ?
Zr1 O18 C16 C17 177.3(11) . . . . ?
O20 C16 C17 C18 174(2) . . . . ?
O18 C16 C17 C18 -7(3) . . . . ?
Zr1 O13 C34 O9 -172.0(10) . . . 3_556 ?
Zr1 O13 C34 C35 14(2) . . . . ?
Zr2 O11 C31 O14 -32(2) . . . 3_556 ?
Zr2 O11 C31 C32 149.4(11) . . . . ?
O11 C31 C32 C33 -13(2) . . . . ?
O14 C31 C32 C33 168.6(16) 3_556 . . . ?
Zr4 O15 C28 O10 1(2) . . . . ?
Zr4 O15 C28 C29 173.0(11) . . . . ?
Zr2 O10 C28 O15 -2(2) . . . . ?
Zr2 O10 C28 C29 -175.2(11) . . . . ?
O15 C28 C29 C30 169.1(17) . . . . ?
O10 C28 C29 C30 -18(3) . . . . ?
Zr4 O8 C22 O7 2(2) . . . . ?
Zr4 O8 C22 C23 -179.6(12) . . . . ?
Zr3 O7 C22 O8 -1(2) . . . . ?
Zr3 O7 C22 C23 -179.6(13) . . . . ?
Zr2 O23 C13 O24 7(3) . . . . ?
Zr2 O23 C13 C14 -170.0(15) . . . . ?
Zr5 O24 C13 O23 -7(3) . . . . ?
Zr5 O24 C13 C14 170.4(15) . . . . ?
Zr5 O21 C4 O25 -5.3(16) . . . . ?
Zr5 O21 C4 C5 178.2(17) . . . . ?
Zr5 O25 C4 O21 5.3(16) . . . . ?
Zr5 O25 C4 C5 -177.9(15) . . . . ?
Zr6 O1 C25 O16 5(3) . . . . ?
Zr6 O1 C25 C26 -177.9(13) . . . . ?
Zr4 O16 C25 O1 -11(3) . . . . ?
Zr4 O16 C25 C26 171.7(12) . . . . ?
Zr3 O22 C7 O26 2.2(17) . . . . ?
Zr3 O22 C7 C8 -178.1(17) . . . . ?
Zr3 O26 C7 O22 -2.2(17) . . . . ?
Zr3 O26 C7 C8 178(2) . . . . ?
O34 C37 C38 C39 -8(4) . . . . ?
O33 C37 C38 C39 178(3) . . . . ?
C16 C17 C18 S12 -168.7(16) . . . . ?
C37 C38 C39 S11 -60(4) . . . . ?
O21 C4 C5 C6 15(3) . . . . ?
O25 C4 C5 C6 -162(2) . . . . ?
O23 C13 C14 C15 23(3) . . . . ?
O24 C13 C14 C15 -155(2) . . . . ?
O9 C34 C35 C36 13(2) 3_556 . . . ?
O13 C34 C35 C36 -172.4(17) . . . . ?
C34 C35 C36 S7 -166.4(14) . . . . ?
C31 C32 C33 S8 -74(2) . . . . ?
C28 C29 C30 S6 -63(3) . . . . ?
Zr2 O29 C10 O17 -8(3) . . . . ?
Zr2 O29 C10 C11 176.6(14) . . . . ?
Zr6 O17 C10 O29 13(3) . . . . ?
Zr6 O17 C10 C11 -171.7(15) . . . . ?
O29 C10 C11 C12 -174(2) . . . . ?
O17 C10 C11 C12 10(3) . . . . ?
Zr6 O30 C1 O27 -1(3) . . . . ?
Zr6 O30 C1 C2 160(2) . . . . ?
Zr6 O27 C1 O30 1(3) . . . . ?
Zr6 O27 C1 C2 -160(2) . . . . ?
C3 C2 C1 O30 25(5) . . . . ?
C3 C2 C1 O27 -173(3) . . . . ?
O1 C25 C26 C27 49(2) . . . . ?
O16 C25 C26 C27 -134.2(15) . . . . ?
O22 C7 C8 C9 -58(3) . . . . ?
O26 C7 C8 C9 121(3) . . . . ?
O8 C22 C23 C24 176.0(16) . . . . ?
O7 C22 C23 C24 -5(3) . . . . ?
S9 C24 C23 C22 77(2) . . . . ?
C10 C11 C12 S5 175.5(17) . . . . ?
C13 C14 C15 S4 173.0(18) . . . . ?
S14 C42 C41 C40 177.1(16) . . . . ?
O35 C40 C41 C42 -23(3) . . . . ?
O36 C40 C41 C42 158(2) . . . . ?
C4 C5 C6 S3 68(2) . . . . ?
C1 C2 C3 S10 44(4) . . . . ?
C7 C8 C9 S1 -61(3) . . . . ?
C25 C26 C27 S13 67.5(16) . . . . ?
